data_4348611
loop_
_publ_author_name
'Ooi, Shota'
'Tanaka, Takayuki'
'Osuka, Atsuhiro'

_publ_section_title
;
 Metal Complexes of meso-meso Linked Corrole Dimers.
;
_journal_issue 17
_journal_name_full 'Inorganic chemistry'
_journal_page_first 8920
_journal_page_last 8927
_journal_paper_doi 10.1021/acs.inorgchem.6b01422
_journal_volume 55
_journal_year 2016
_chemical_formula_moiety '2.5(C82 H36 Co2 F20 N12), 3(C5 H12), C5, 0.5(C H2 Cl2)'
_chemical_formula_sum 'C225.5 H127 Cl Co5 F50 N30'
_chemical_formula_weight 4536.67
_space_group_crystal_system monoclinic
_space_group_IT_number 15
_space_group_name_Hall '-I 2ya'
_space_group_name_H-M_alt 'I 1 2/a 1'
_atom_sites_solution_hydrogens geom
_audit_creation_method SHELXL-2014/7
_cell_angle_alpha 90
_cell_angle_beta 97.83(3)
_cell_angle_gamma 90
_cell_formula_units_Z 8
_cell_length_a 24.891(4)
_cell_length_b 56.715(18)
_cell_length_c 28.901(7)
_cell_measurement_reflns_used 4743
_cell_measurement_temperature 93(2)
_cell_measurement_theta_max 67.5
_cell_measurement_theta_min 25.2
_cell_volume 40419(18)
_computing_structure_refinement 'SHELXL-2014/7 (Sheldrick, 2014)'
_diffrn_ambient_temperature 93(2)
_diffrn_detector_area_resol_mean 5.8140
_diffrn_measured_fraction_theta_full 0.996
_diffrn_measured_fraction_theta_max 0.996
_diffrn_measurement_device_type 'Rigaku XtaLAB P200'
_diffrn_measurement_method \w
_diffrn_radiation_type CuK\a
_diffrn_radiation_wavelength 1.54187
_diffrn_reflns_av_R_equivalents 0.1320
_diffrn_reflns_av_unetI/netI 0.0982
_diffrn_reflns_Laue_measured_fraction_full 0.996
_diffrn_reflns_Laue_measured_fraction_max 0.996
_diffrn_reflns_limit_h_max 29
_diffrn_reflns_limit_h_min -28
_diffrn_reflns_limit_k_max 66
_diffrn_reflns_limit_k_min -61
_diffrn_reflns_limit_l_max 33
_diffrn_reflns_limit_l_min -33
_diffrn_reflns_number 252381
_diffrn_reflns_point_group_measured_fraction_full 0.996
_diffrn_reflns_point_group_measured_fraction_max 0.996
_diffrn_reflns_theta_full 64.998
_diffrn_reflns_theta_max 64.998
_diffrn_reflns_theta_min 6.589
_exptl_absorpt_coefficient_mu 4.229
_exptl_absorpt_correction_T_max 0.919
_exptl_absorpt_correction_T_min 0.903
_exptl_absorpt_correction_type multi-scan
_exptl_absorpt_process_details 'REQAB (Rigaku, 1998)'
_exptl_crystal_colour Green
_exptl_crystal_density_diffrn 1.491
_exptl_crystal_description prism
_exptl_crystal_F_000 18384
_exptl_crystal_size_max 0.03
_exptl_crystal_size_mid 0.02
_exptl_crystal_size_min 0.02
_refine_diff_density_max 0.863
_refine_diff_density_min -0.532
_refine_diff_density_rms 0.080
_refine_ls_extinction_method none
_refine_ls_goodness_of_fit_ref 1.139
_refine_ls_hydrogen_treatment constr
_refine_ls_matrix_type full
_refine_ls_number_parameters 3247
_refine_ls_number_reflns 34258
_refine_ls_number_restraints 1796
_refine_ls_restrained_S_all 1.130
_refine_ls_R_factor_all 0.1945
_refine_ls_R_factor_gt 0.0851
_refine_ls_shift/su_max 0.010
_refine_ls_shift/su_mean 0.000
_refine_ls_structure_factor_coef Fsqd
_refine_ls_weighting_details 'w=1/[\s^2^(Fo^2^)+(0.0950P)^2^+312.9137P] where P=(Fo^2^+2Fc^2^)/3'
_refine_ls_weighting_scheme calc
_refine_ls_wR_factor_gt 0.1971
_refine_ls_wR_factor_ref 0.2988
_reflns_Friedel_coverage 0.000
_reflns_number_gt 16599
_reflns_number_total 34258
_reflns_threshold_expression 'I > 2\s(I)'
_cod_data_source_file revised-10Co.cif
_cod_data_source_block 150701o2
_cod_original_sg_symbol_H-M 'I 2/a'
_cod_original_formula_sum 'C225.50 H127 Cl Co5 F50 N30'
_cod_database_code 4348611
_shelx_shelxl_version_number 2014/7
_shelx_space_group_comment
;
The symmetry employed for this shelxl refinement is uniquely defined
by the following loop, which should always be used as a source of
symmetry information in preference to the above space-group names.
They are only intended as comments.
;

loop_
_space_group_symop_operation_xyz
'x, y, z'
'-x+1/2, y, -z'
'x+1/2, y+1/2, z+1/2'
'-x+1, y+1/2, -z+1/2'
'-x, -y, -z'
'x-1/2, -y, z'
'-x+1/2, -y+1/2, -z+1/2'
'x, -y+1/2, z+1/2'

loop_
_atom_site_label
_atom_site_type_symbol
_atom_site_fract_x
_atom_site_fract_y
_atom_site_fract_z
_atom_site_U_iso_or_equiv
_atom_site_adp_type
_atom_site_occupancy
_atom_site_site_symmetry_order
_atom_site_calc_flag
_atom_site_refinement_flags_posn
_atom_site_refinement_flags_adp
_atom_site_refinement_flags_occupancy
_atom_site_disorder_assembly
_atom_site_disorder_group
N1 N 0.0662(3) 0.55056(14) 0.1420(3) 0.066(2) Uani 1 1 d . . . . .
N2 N 0.1139(3) 0.56278(12) 0.2171(3) 0.0532(18) Uani 1 1 d . . . . .
N3 N 0.0235(3) 0.56522(11) 0.2585(2) 0.0407(15) Uani 1 1 d . . . . .
N4 N 0.0504(3) 0.52417(12) 0.2178(3) 0.0562(18) Uani 1 1 d . . . . .
N5 N 0.0296(3) 0.59106(14) 0.1793(3) 0.059(2) Uani 1 1 d . . . . .
N6 N -0.2758(2) 0.53966(10) 0.3488(2) 0.0392(15) Uani 1 1 d . . . . .
N7 N -0.3053(2) 0.57428(11) 0.3020(2) 0.0447(16) Uani 1 1 d . . . . .
N8 N -0.2136(2) 0.57682(10) 0.2625(2) 0.0402(15) Uani 1 1 d . . . . .
N9 N -0.1800(2) 0.53701(10) 0.3159(2) 0.0396(15) Uani 1 1 d . . . . .
N10 N -0.2065(2) 0.57740(11) 0.3581(2) 0.0424(15) Uani 1 1 d . . . . .
N11 N -0.2741(3) 0.53620(11) 0.2554(2) 0.0463(16) Uani 1 1 d . . . . .
N12 N -0.0178(3) 0.08912(11) -0.0917(2) 0.0448(16) Uani 1 1 d . . . . .
N13 N -0.0081(3) 0.11860(14) -0.1510(2) 0.0588(19) Uani 1 1 d . . . . .
N14 N 0.0236(3) 0.15242(13) -0.0885(3) 0.068(2) Uani 1 1 d . . . . .
N15 N 0.0131(3) 0.11806(10) -0.0200(2) 0.0449(16) Uani 1 1 d . . . . .
N16 N 0.0806(3) 0.11169(11) -0.0852(2) 0.0490(17) Uani 1 1 d . . . . .
N17 N -0.0723(3) 0.13031(13) -0.0843(3) 0.066(2) Uani 1 1 d . . . . .
N18 N 0.0307(3) 0.22161(13) 0.1731(3) 0.063(2) Uani 1 1 d . . . . .
N19 N 0.1280(3) 0.22381(14) 0.1656(3) 0.066(2) Uani 1 1 d . . . . .
N20 N 0.1168(3) 0.19966(13) 0.0849(3) 0.064(2) Uani 1 1 d . . . . .
N21 N 0.0054(3) 0.19765(11) 0.0938(3) 0.060(2) Uani 1 1 d . . . . .
N22 N 0.0810(4) 0.17991(15) 0.1613(3) 0.086(3) Uani 1 1 d . . . . .
N23 N 0.0620(3) 0.23957(10) 0.0897(2) 0.0465(16) Uani 1 1 d . . . . .
N24 N 0.5589(13) 0.3056(6) 0.0769(9) 0.058(7) Uani 0.5 1 d . U P A 3
N25 N 0.5345(13) 0.3282(4) 0.0294(10) 0.056(6) Uani 0.5 1 d . U P A 4
N26 N 0.6317(3) 0.33710(15) -0.0040(2) 0.069(2) Uani 1 1 d . . . . .
N27 N 0.6666(3) 0.30303(13) 0.0638(2) 0.0579(19) Uani 1 1 d . . . . .
N28 N 0.6227(3) 0.34492(13) 0.0868(3) 0.0565(19) Uani 1 1 d . . . . .
C1 C -0.0257(3) 0.09749(19) -0.1698(3) 0.061(2) Uani 1 1 d . . . . .
C2 C -0.0327(4) 0.1001(2) -0.2196(3) 0.073(3) Uani 1 1 d . . . . .
H1 H -0.0442 0.0883 -0.2421 0.088 Uiso 1 1 calc R U . . .
C3 C -0.0197(4) 0.1229(2) -0.2286(4) 0.084(3) Uani 1 1 d . . . . .
H2 H -0.0208 0.1298 -0.2587 0.101 Uiso 1 1 calc R U . . .
C4 C -0.0044(4) 0.1346(2) -0.1854(4) 0.073(3) Uani 1 1 d . . . . .
C5 C 0.0107(5) 0.1578(2) -0.1744(5) 0.089(4) Uani 1 1 d . . . . .
C6 C 0.0234(5) 0.16602(19) -0.1286(5) 0.085(3) Uani 1 1 d . . . . .
C7 C 0.0378(6) 0.18978(19) -0.1132(6) 0.113(5) Uani 1 1 d . . . . .
H3 H 0.0414 0.2029 -0.1330 0.136 Uiso 1 1 calc R U . . .
C8 C 0.0453(5) 0.19030(19) -0.0664(6) 0.108(5) Uani 1 1 d . . . . .
H4 H 0.0545 0.2038 -0.0474 0.129 Uiso 1 1 calc R U . . .
C9 C 0.0368(5) 0.16670(16) -0.0499(4) 0.079(3) Uani 1 1 d . . . . .
C10 C 0.0392(4) 0.15940(15) -0.0039(4) 0.069(3) Uani 1 1 d . . . . .
C11 C 0.0287(4) 0.13643(14) 0.0096(3) 0.054(2) Uani 1 1 d . . . . .
C12 C 0.0323(3) 0.12772(14) 0.0567(3) 0.055(2) Uani 1 1 d . . . . .
H5 H 0.0417 0.1367 0.0844 0.066 Uiso 1 1 calc R U . . .
C13 C 0.0200(3) 0.10452(13) 0.0546(3) 0.048(2) Uani 1 1 d . . . . .
H6 H 0.0198 0.0942 0.0806 0.058 Uiso 1 1 calc R U . . .
C14 C 0.0074(3) 0.09817(13) 0.0064(3) 0.0426(19) Uani 1 1 d . . . . .
C15 C -0.0092(3) 0.07594(12) -0.0116(3) 0.0407(18) Uani 1 1 d . . . . .
C16 C -0.0221(3) 0.07170(13) -0.0598(3) 0.0430(19) Uani 1 1 d . . . . .
C17 C -0.0396(3) 0.05110(15) -0.0854(3) 0.052(2) Uani 1 1 d . . . . .
H7 H -0.0465 0.0362 -0.0725 0.062 Uiso 1 1 calc R U . . .
C18 C -0.0449(3) 0.05651(17) -0.1323(3) 0.057(2) Uani 1 1 d . . . . .
H8 H -0.0560 0.0461 -0.1575 0.068 Uiso 1 1 calc R U . . .
C19 C -0.0309(3) 0.08025(16) -0.1358(3) 0.051(2) Uani 1 1 d . . . . .
C20 C 0.1156(4) 0.2344(2) 0.2054(4) 0.081(3) Uani 1 1 d . . . . .
C21 C 0.1634(5) 0.2464(3) 0.2251(4) 0.105(4) Uani 1 1 d . . . . .
H9 H 0.1676 0.2552 0.2533 0.126 Uiso 1 1 calc R U . . .
C22 C 0.2023(4) 0.2430(2) 0.1967(4) 0.098(4) Uani 1 1 d . . . . .
H10 H 0.2382 0.2491 0.2015 0.118 Uiso 1 1 calc R U . . .
C23 C 0.1793(4) 0.22862(18) 0.1589(4) 0.068(3) Uani 1 1 d . . . . .
C24 C 0.2016(4) 0.21965(18) 0.1208(4) 0.071(3) Uani 1 1 d . . . . .
C25 C 0.1716(4) 0.20520(17) 0.0870(4) 0.068(3) Uani 1 1 d . . . . .
C26 C 0.1918(5) 0.19253(19) 0.0496(4) 0.083(3) Uani 1 1 d . . . . .
H11 H 0.2279 0.1930 0.0423 0.100 Uiso 1 1 calc R U . . .
C27 C 0.1505(5) 0.17990(19) 0.0267(4) 0.085(3) Uani 1 1 d . . . . .
H12 H 0.1526 0.1696 0.0011 0.102 Uiso 1 1 calc R U . . .
C28 C 0.1023(4) 0.18491(16) 0.0484(4) 0.072(3) Uani 1 1 d . . . . .
C29 C 0.0490(4) 0.17680(15) 0.0344(4) 0.071(3) Uani 1 1 d . . . . .
C30 C 0.0036(4) 0.18368(14) 0.0550(4) 0.070(3) Uani 1 1 d . . . . .
C32 C -0.0465(4) 0.19841(15) 0.1065(4) 0.069(3) Uani 1 1 d . . . . .
C33 C -0.0603(4) 0.20850(17) 0.1479(4) 0.068(3) Uani 1 1 d . . . . .
C34 C -0.0218(4) 0.21924(18) 0.1809(3) 0.068(3) Uani 1 1 d . . . . .
C35 C -0.0254(5) 0.2289(3) 0.2256(4) 0.114(5) Uani 1 1 d . . . . .
H13 H -0.0572 0.2296 0.2405 0.137 Uiso 1 1 calc R U . . .
C36 C 0.0248(5) 0.2371(3) 0.2436(4) 0.120(5) Uani 1 1 d . . . . .
H14 H 0.0341 0.2447 0.2728 0.144 Uiso 1 1 calc R U . . .
C37 C 0.0606(4) 0.2319(2) 0.2106(4) 0.082(3) Uani 1 1 d . . . . .
C38 C 0.1007(4) 0.09207(14) -0.0632(3) 0.052(2) Uani 1 1 d . . . . .
H15 H 0.0764 0.0817 -0.0506 0.062 Uiso 1 1 calc R U . . .
C39 C 0.1554(4) 0.08623(16) -0.0582(3) 0.059(2) Uani 1 1 d . . . . .
H16 H 0.1681 0.0723 -0.0418 0.071 Uiso 1 1 calc R U . . .
C40 C 0.1908(4) 0.10061(18) -0.0769(3) 0.065(3) Uani 1 1 d . . . . .
H17 H 0.2284 0.0971 -0.0735 0.078 Uiso 1 1 calc R U . . .
C41 C 0.1703(4) 0.12030(18) -0.1006(3) 0.069(3) Uani 1 1 d . . . . .
H18 H 0.1939 0.1306 -0.1143 0.083 Uiso 1 1 calc R U . . .
C42 C 0.1154(4) 0.12518(16) -0.1047(3) 0.061(2) Uani 1 1 d . . . . .
H19 H 0.1019 0.1386 -0.1221 0.073 Uiso 1 1 calc R U . . .
C43 C -0.0931(5) 0.1486(2) -0.1090(5) 0.133(6) Uani 1 1 d . . . . .
H20 H -0.0727 0.1559 -0.1306 0.160 Uiso 1 1 calc R U . . .
C44 C -0.1441(6) 0.1572(3) -0.1039(6) 0.153(6) Uani 1 1 d . U . . .
H21 H -0.1566 0.1713 -0.1194 0.183 Uiso 1 1 calc R U . . .
C45 C -0.1767(5) 0.1457(2) -0.0769(6) 0.122(6) Uani 1 1 d . . . . .
H22 H -0.2130 0.1506 -0.0759 0.146 Uiso 1 1 calc R U . . .
C46 C -0.1557(4) 0.12760(18) -0.0523(4) 0.074(3) Uani 1 1 d . . . . .
H23 H -0.1765 0.1194 -0.0322 0.089 Uiso 1 1 calc R U . . .
C47 C -0.1037(4) 0.12056(15) -0.0558(3) 0.056(2) Uani 1 1 d . . . . .
H24 H -0.0891 0.1079 -0.0366 0.067 Uiso 1 1 calc R U . . .
C48 C -0.0093(3) 0.05593(12) 0.0212(3) 0.0401(18) Uani 1 1 d . . . . .
C49 C 0.0268(3) 0.03767(13) 0.0205(3) 0.0406(18) Uani 1 1 d . . . . .
C50 C 0.0287(3) 0.01877(13) 0.0495(3) 0.0435(19) Uani 1 1 d . . . . .
C51 C -0.0076(3) 0.01725(13) 0.0815(3) 0.0429(19) Uani 1 1 d . . . . .
C52 C -0.0443(3) 0.03493(13) 0.0837(3) 0.0434(19) Uani 1 1 d . . . . .
C53 C -0.0453(3) 0.05382(12) 0.0537(3) 0.0405(18) Uani 1 1 d . . . . .
C54 C 0.0068(10) 0.1704(4) -0.2215(8) 0.081(4) Uani 0.550(5) 1 d . U P B 1
C55 C 0.0510(11) 0.1803(5) -0.2330(10) 0.086(5) Uani 0.550(5) 1 d . U P B 1
C56 C 0.0526(12) 0.1940(5) -0.2727(11) 0.099(5) Uani 0.550(5) 1 d . U P B 1
C57 C 0.0070(11) 0.1987(4) -0.2998(9) 0.101(4) Uani 0.550(5) 1 d . U P B 1
C58 C -0.0409(10) 0.1897(4) -0.2894(8) 0.102(4) Uani 0.550(5) 1 d . U P B 1
C59 C -0.0371(9) 0.1757(4) -0.2488(7) 0.087(4) Uani 0.550(5) 1 d . U P B 1
C60 C -0.0251(5) 0.1967(2) -0.2087(4) 0.060(4) Uani 0.450(5) 1 d G U P B 2
C61 C 0.0135(6) 0.1789(2) -0.2062(5) 0.054(4) Uani 0.450(5) 1 d G U P B 2
C62 C 0.0473(6) 0.1771(3) -0.2406(6) 0.051(4) Uani 0.450(5) 1 d G U P B 2
C63 C 0.0425(6) 0.1931(3) -0.2774(5) 0.052(4) Uani 0.450(5) 1 d G U P B 2
C64 C 0.0038(6) 0.2109(2) -0.2798(4) 0.051(4) Uani 0.450(5) 1 d G U P B 2
C65 C -0.0300(5) 0.2127(2) -0.2454(5) 0.060(4) Uani 0.450(5) 1 d G U P B 2
C66 C 0.0392(5) 0.16614(19) 0.1711(5) 0.104(4) Uani 1 1 d . . . . .
H25 H 0.0033 0.1718 0.1627 0.125 Uiso 1 1 calc R U . . .
C67 C 0.0461(6) 0.1449(2) 0.1920(5) 0.111(4) Uani 1 1 d . . . . .
H26 H 0.0155 0.1357 0.1973 0.133 Uiso 1 1 calc R U . . .
C68 C 0.0973(7) 0.1365(2) 0.2054(5) 0.113(5) Uani 1 1 d . . . . .
H27 H 0.1027 0.1215 0.2198 0.135 Uiso 1 1 calc R U . . .
C69 C 0.1408(6) 0.1500(2) 0.1978(4) 0.096(4) Uani 1 1 d . . . . .
H28 H 0.1769 0.1449 0.2079 0.115 Uiso 1 1 calc R U . . .
C70 C 0.1308(5) 0.17155(19) 0.1746(4) 0.085(3) Uani 1 1 d . . . . .
H29 H 0.1609 0.1807 0.1681 0.102 Uiso 1 1 calc R U . . .
C71 C 0.0717(3) 0.26086(14) 0.1083(3) 0.057(2) Uani 1 1 d . . . . .
H30 H 0.0802 0.2620 0.1413 0.068 Uiso 1 1 calc R U . . .
C72 C 0.0702(4) 0.28135(15) 0.0829(3) 0.065(3) Uani 1 1 d . . . . .
H31 H 0.0771 0.2961 0.0979 0.078 Uiso 1 1 calc R U . . .
C73 C 0.0585(4) 0.27998(15) 0.0350(4) 0.063(3) Uani 1 1 d . . . . .
H32 H 0.0578 0.2938 0.0163 0.075 Uiso 1 1 calc R U . . .
C74 C 0.0479(3) 0.25819(15) 0.0149(3) 0.057(2) Uani 1 1 d . . . . .
H33 H 0.0393 0.2567 -0.0180 0.068 Uiso 1 1 calc R U . . .
C75 C 0.0500(3) 0.23859(14) 0.0428(3) 0.050(2) Uani 1 1 d . . . . .
H34 H 0.0427 0.2236 0.0285 0.060 Uiso 1 1 calc R U . . .
C82 C -0.1174(4) 0.2054(2) 0.1642(5) 0.057(4) Uani 0.550(5) 1 d G U P B 1
C83 C -0.1235(4) 0.1867(2) 0.1943(5) 0.060(4) Uani 0.550(5) 1 d G U P B 1
C84 C -0.1746(5) 0.1809(2) 0.2050(4) 0.064(4) Uani 0.550(5) 1 d G U P B 1
C85 C -0.2197(4) 0.1938(2) 0.1856(4) 0.066(4) Uani 0.550(5) 1 d G U P B 1
C86 C -0.2136(5) 0.2124(2) 0.1555(5) 0.071(4) Uani 0.550(5) 1 d G U P B 1
C87 C -0.1624(6) 0.2182(2) 0.1448(5) 0.083(7) Uani 0.550(5) 1 d G . P B 1
C88 C 0.1201(5) 0.55263(18) 0.1413(4) 0.073(3) Uani 1 1 d . . . . .
C89 C 0.1303(6) 0.5482(2) 0.0952(4) 0.111(5) Uani 1 1 d . . . . .
H35 H 0.1648 0.5481 0.0847 0.133 Uiso 1 1 calc R U . . .
C90 C 0.0812(7) 0.5440(3) 0.0683(5) 0.145(7) Uani 1 1 d . . . . .
H36 H 0.0758 0.5408 0.0357 0.174 Uiso 1 1 calc R U . . .
C91 C 0.0396(5) 0.5451(2) 0.0983(4) 0.103(4) Uani 1 1 d . . . . .
C93 C -0.0495(5) 0.5443(2) 0.1264(3) 0.082(3) Uani 1 1 d . . . . .
C94 C -0.1058(5) 0.5404(2) 0.1220(4) 0.094(4) Uani 1 1 d . . . . .
H37 H -0.1285 0.5361 0.0942 0.113 Uiso 1 1 calc R U . . .
C95 C -0.1221(4) 0.54397(16) 0.1639(3) 0.064(3) Uani 1 1 d . . . . .
H38 H -0.1580 0.5424 0.1712 0.077 Uiso 1 1 calc R U . . .
C96 C -0.0752(4) 0.55056(14) 0.1956(3) 0.050(2) Uani 1 1 d . . . . .
C97 C -0.0740(3) 0.55747(13) 0.2425(3) 0.0416(18) Uani 1 1 d . . . . .
C98 C -0.0272(3) 0.56507(12) 0.2715(2) 0.0397(18) Uani 1 1 d . . . . .
C99 C -0.0248(3) 0.57424(13) 0.3179(3) 0.0441(19) Uani 1 1 d . . . . .
H39 H -0.0544 0.5762 0.3351 0.053 Uiso 1 1 calc R U . . .
C100 C 0.0281(3) 0.57952(13) 0.3325(3) 0.047(2) Uani 1 1 d . . . . .
H40 H 0.0422 0.5859 0.3620 0.056 Uiso 1 1 calc R U . . .
C101 C 0.0587(3) 0.57385(13) 0.2956(3) 0.0446(19) Uani 1 1 d . . . . .
C102 C 0.1147(3) 0.57653(14) 0.2964(3) 0.051(2) Uani 1 1 d . . . . .
C103 C 0.1426(4) 0.57069(15) 0.2580(3) 0.057(2) Uani 1 1 d . . . . .
C104 C 0.1985(4) 0.57191(16) 0.2510(4) 0.070(3) Uani 1 1 d . . . . .
H41 H 0.2281 0.5767 0.2733 0.084 Uiso 1 1 calc R U . . .
C105 C 0.2007(4) 0.56479(16) 0.2054(4) 0.073(3) Uani 1 1 d . . . . .
H42 H 0.2326 0.5638 0.1909 0.088 Uiso 1 1 calc R U . . .
C106 C 0.1481(4) 0.55924(16) 0.1842(4) 0.063(3) Uani 1 1 d . . . . .
C107 C -0.3273(3) 0.54614(14) 0.3540(3) 0.0447(19) Uani 1 1 d . . . . .
C108 C -0.3472(3) 0.53006(14) 0.3855(3) 0.049(2) Uani 1 1 d . . . . .
H43 H -0.3819 0.5305 0.3956 0.058 Uiso 1 1 calc R U . . .
C109 C -0.3070(3) 0.51379(14) 0.3985(3) 0.050(2) Uani 1 1 d . . . . .
H44 H -0.3087 0.5010 0.4194 0.061 Uiso 1 1 calc R U . . .
C110 C -0.2618(3) 0.51984(13) 0.3746(3) 0.0435(19) Uani 1 1 d . . . . .
C111 C -0.2110(3) 0.50928(13) 0.3729(2) 0.0416(18) Uani 1 1 d . . . . .
C112 C -0.1730(3) 0.51744(13) 0.3449(2) 0.0394(18) Uani 1 1 d . . . . .
C113 C -0.1200(3) 0.50771(13) 0.3417(3) 0.0422(19) Uani 1 1 d . . . . .
H45 H -0.1045 0.4943 0.3580 0.051 Uiso 1 1 calc R U . . .
C114 C -0.0964(3) 0.52105(13) 0.3116(3) 0.0412(18) Uani 1 1 d . . . . .
H46 H -0.0614 0.5187 0.3029 0.049 Uiso 1 1 calc R U . . .
C115 C -0.1335(3) 0.53933(13) 0.2950(2) 0.0395(18) Uani 1 1 d . . . . .
C116 C -0.1262(3) 0.55720(12) 0.2626(2) 0.0396(18) Uani 1 1 d . . . . .
C117 C -0.1640(3) 0.57475(13) 0.2477(2) 0.0396(18) Uani 1 1 d . . . . .
C118 C -0.1580(3) 0.59329(14) 0.2154(3) 0.049(2) Uani 1 1 d . . . . .
H47 H -0.1273 0.5960 0.1998 0.059 Uiso 1 1 calc R U . . .
C119 C -0.2039(3) 0.60627(15) 0.2112(3) 0.056(2) Uani 1 1 d . . . . .
H48 H -0.2113 0.6198 0.1919 0.067 Uiso 1 1 calc R U . . .
C120 C -0.2395(3) 0.59619(15) 0.2407(3) 0.051(2) Uani 1 1 d . . . . .
C121 C -0.2909(4) 0.60443(15) 0.2469(3) 0.053(2) Uani 1 1 d . . . . .
C122 C -0.3243(3) 0.59343(15) 0.2754(3) 0.052(2) Uani 1 1 d . . . . .
C123 C -0.3792(4) 0.59729(16) 0.2850(3) 0.059(2) Uani 1 1 d . . . . .
H49 H -0.4028 0.6095 0.2721 0.070 Uiso 1 1 calc R U . . .
C124 C -0.3912(3) 0.58035(16) 0.3157(3) 0.055(2) Uani 1 1 d . . . . .
H50 H -0.4248 0.5785 0.3275 0.066 Uiso 1 1 calc R U . . .
C125 C -0.3447(3) 0.56625(14) 0.3266(3) 0.047(2) Uani 1 1 d . . . . .
C126 C -0.2741(3) 0.51273(15) 0.2601(3) 0.052(2) Uani 1 1 d . . . . .
H51 H -0.2571 0.5062 0.2886 0.062 Uiso 1 1 calc R U . . .
C127 C -0.2971(4) 0.49753(16) 0.2259(3) 0.062(2) Uani 1 1 d . . . . .
H52 H -0.2964 0.4810 0.2307 0.074 Uiso 1 1 calc R U . . .
C128 C -0.3214(4) 0.50723(19) 0.1841(3) 0.074(3) Uani 1 1 d . . . . .
H53 H -0.3379 0.4974 0.1596 0.089 Uiso 1 1 calc R U . . .
C129 C -0.3213(4) 0.53098(19) 0.1787(3) 0.074(3) Uani 1 1 d . . . . .
H54 H -0.3369 0.5379 0.1501 0.088 Uiso 1 1 calc R U . . .
C130 C -0.2984(3) 0.54503(17) 0.2153(3) 0.059(2) Uani 1 1 d . . . . .
H55 H -0.3000 0.5617 0.2116 0.071 Uiso 1 1 calc R U . . .
C131 C -0.1810(3) 0.56798(15) 0.3982(3) 0.048(2) Uani 1 1 d . . . . .
H56 H -0.1799 0.5513 0.4015 0.057 Uiso 1 1 calc R U . . .
C132 C -0.1565(3) 0.58171(16) 0.4340(3) 0.054(2) Uani 1 1 d . . . . .
H57 H -0.1386 0.5744 0.4615 0.064 Uiso 1 1 calc R U . . .
C133 C -0.1575(3) 0.60567(17) 0.4306(3) 0.057(2) Uani 1 1 d . . . . .
H58 H -0.1406 0.6153 0.4554 0.069 Uiso 1 1 calc R U . . .
C134 C -0.1836(3) 0.61548(16) 0.3906(3) 0.058(2) Uani 1 1 d . . . . .
H59 H -0.1855 0.6321 0.3872 0.069 Uiso 1 1 calc R U . . .
C135 C -0.2070(3) 0.60108(14) 0.3553(3) 0.052(2) Uani 1 1 d . . . . .
H60 H -0.2244 0.6082 0.3275 0.062 Uiso 1 1 calc R U . . .
C136 C 0.0746(3) 0.51807(16) 0.2611(3) 0.058(2) Uani 1 1 d . . . . .
H61 H 0.0878 0.5302 0.2823 0.070 Uiso 1 1 calc R U . . .
C137 C 0.0807(4) 0.49490(18) 0.2757(4) 0.072(3) Uani 1 1 d . . . . .
H62 H 0.0968 0.4913 0.3066 0.086 Uiso 1 1 calc R U . . .
C138 C 0.0636(5) 0.4772(2) 0.2452(5) 0.093(4) Uani 1 1 d . . . . .
H63 H 0.0681 0.4612 0.2543 0.112 Uiso 1 1 calc R U . . .
C139 C 0.0396(5) 0.4832(2) 0.2010(5) 0.092(4) Uani 1 1 d . . . . .
H64 H 0.0269 0.4712 0.1792 0.110 Uiso 1 1 calc R U . . .
C140 C 0.0342(4) 0.50640(19) 0.1886(4) 0.076(3) Uani 1 1 d . . . . .
H65 H 0.0180 0.5101 0.1578 0.092 Uiso 1 1 calc R U . . .
C141 C 0.0478(5) 0.60856(18) 0.2079(4) 0.077(3) Uani 1 1 d . . . . .
H66 H 0.0668 0.6046 0.2377 0.092 Uiso 1 1 calc R U . . .
C142 C 0.0403(5) 0.63255(18) 0.1965(4) 0.095(4) Uani 1 1 d . . . . .
H67 H 0.0541 0.6446 0.2177 0.115 Uiso 1 1 calc R U . . .
C143 C 0.0119(6) 0.6380(3) 0.1529(6) 0.113(6) Uani 1 1 d . . . . .
H68 H 0.0047 0.6539 0.1439 0.136 Uiso 1 1 calc R U . . .
C144 C -0.0051(5) 0.6204(3) 0.1242(5) 0.101(5) Uani 1 1 d . . . . .
H69 H -0.0234 0.6240 0.0940 0.121 Uiso 1 1 calc R U . . .
C145 C 0.0029(4) 0.5971(2) 0.1370(3) 0.079(3) Uani 1 1 d . . . . .
H70 H -0.0105 0.5850 0.1157 0.095 Uiso 1 1 calc R U . . .
C146 C 0.1458(2) 0.58753(11) 0.33850(18) 0.056(2) Uani 1 1 d G . . . .
C147 C 0.1750(2) 0.57396(10) 0.3733(2) 0.062(2) Uani 1 1 d G . . . .
C148 C 0.1995(2) 0.58459(15) 0.41413(19) 0.073(3) Uani 1 1 d G . . . .
C149 C 0.1949(3) 0.60878(16) 0.4202(2) 0.085(3) Uani 1 1 d G . . . .
C150 C 0.1657(3) 0.62235(10) 0.3854(3) 0.103(4) Uani 1 1 d G . . . .
C151 C 0.1412(3) 0.61173(10) 0.3445(3) 0.084(3) Uani 1 1 d G . . . .
C152 C -0.1968(2) 0.48741(7) 0.40158(15) 0.0414(18) Uani 1 1 d G . . . .
C153 C -0.1937(2) 0.46582(8) 0.37932(12) 0.0448(19) Uani 1 1 d G . . . .
C154 C -0.1788(2) 0.44570(6) 0.40541(16) 0.050(2) Uani 1 1 d G . . . .
C155 C -0.1671(2) 0.44715(7) 0.45374(16) 0.049(2) Uani 1 1 d G . . . .
C156 C -0.1703(2) 0.46873(9) 0.47600(11) 0.047(2) Uani 1 1 d G . . . .
C157 C -0.1852(2) 0.48886(7) 0.44991(15) 0.047(2) Uani 1 1 d G . . . .
C158 C -0.3105(3) 0.62569(11) 0.2190(2) 0.070(3) Uani 1 1 d G . . . .
C159 C -0.3323(3) 0.62303(14) 0.1724(3) 0.090(4) Uani 1 1 d G . . . .
C160 C -0.3430(3) 0.64277(19) 0.1441(2) 0.113(5) Uani 1 1 d G . . . .
C161 C -0.3318(4) 0.66518(16) 0.1625(3) 0.112(5) Uani 1 1 d G . . . .
C162 C -0.3100(4) 0.66784(11) 0.2090(3) 0.111(4) Uani 1 1 d G . . . .
C163 C -0.2993(3) 0.64810(13) 0.2373(2) 0.093(4) Uani 1 1 d G . . . .
C164 C 0.5051(12) 0.3119(5) 0.0737(11) 0.059(6) Uani 0.5 1 d . U P A 3
C165 C 0.4832(12) 0.2971(5) 0.1052(10) 0.074(6) Uani 0.5 1 d . U P A 3
H147 H 0.4462 0.2970 0.1100 0.089 Uiso 0.5 1 calc R U P A 3
C166 C 0.5217(11) 0.2832(5) 0.1276(9) 0.065(6) Uani 0.5 1 d . U P A 3
H148 H 0.5180 0.2719 0.1512 0.079 Uiso 0.5 1 calc R U P A 3
C167 C 0.5716(10) 0.2892(6) 0.1071(10) 0.061(6) Uani 0.5 1 d . U P A 3
C168 C 0.6336(5) 0.27925(18) 0.1256(4) 0.086(3) Uani 1 1 d . . . . .
C169 C 0.6738(4) 0.28635(17) 0.0994(4) 0.069(3) Uani 1 1 d . . . . .
C170 C 0.7289(4) 0.27816(17) 0.1030(4) 0.074(3) Uani 1 1 d . . . . .
H73 H 0.7453 0.2668 0.1247 0.089 Uiso 1 1 calc R U . . .
C171 C 0.7531(4) 0.28945(16) 0.0701(3) 0.063(2) Uani 1 1 d . . . . .
H74 H 0.7895 0.2873 0.0642 0.076 Uiso 1 1 calc R U . . .
C172 C 0.7143(4) 0.30501(16) 0.0458(3) 0.056(2) Uani 1 1 d . . . . .
C173 C 0.7223(3) 0.32012(16) 0.0085(3) 0.054(2) Uani 1 1 d . . . . .
C174 C 0.6839(4) 0.33542(19) -0.0147(3) 0.066(3) Uani 1 1 d . . . . .
C175 C 0.6904(5) 0.3511(2) -0.0522(4) 0.089(3) Uani 1 1 d . . . . .
H75 H 0.7226 0.3535 -0.0659 0.107 Uiso 1 1 calc R U . . .
C176 C 0.6422(5) 0.3617(3) -0.0643(4) 0.115(5) Uani 1 1 d . . . . .
H76 H 0.6339 0.3730 -0.0885 0.138 Uiso 1 1 calc R U . . .
C177 C 0.6054(5) 0.3530(2) -0.0341(4) 0.091(4) Uani 1 1 d . . . . .
C178 C 0.5493(5) 0.3592(3) -0.0368(4) 0.098(4) Uani 1 1 d . . . . .
C179 C 0.5136(13) 0.3439(5) -0.0033(10) 0.055(6) Uani 0.5 1 d . U P A 4
C180 C 0.4550(11) 0.3481(5) 0.0001(10) 0.055(6) Uani 0.5 1 d . U P A 4
H149 H 0.4298 0.3580 -0.0183 0.066 Uiso 0.5 1 calc R U P A 4
C181 C 0.4472(12) 0.3335(4) 0.0374(7) 0.050(5) Uani 0.5 1 d . U P A 4
H150 H 0.4135 0.3318 0.0492 0.060 Uiso 0.5 1 calc R U P A 4
C182 C 0.4945(12) 0.3219(5) 0.0553(9) 0.046(6) Uani 0.5 1 d . U P A 4
C183 C 0.6495(4) 0.34012(19) 0.1292(3) 0.074(3) Uani 1 1 d . . . . .
H79 H 0.6561 0.3242 0.1383 0.089 Uiso 1 1 calc R U . . .
C184 C 0.6675(5) 0.3579(2) 0.1595(4) 0.094(4) Uani 1 1 d . . . . .
H80 H 0.6868 0.3541 0.1892 0.113 Uiso 1 1 calc R U . . .
C185 C 0.6583(5) 0.3811(2) 0.1478(5) 0.092(4) Uani 1 1 d . . . . .
H81 H 0.6710 0.3934 0.1689 0.110 Uiso 1 1 calc R U . . .
C186 C 0.6306(4) 0.38591(18) 0.1056(4) 0.074(3) Uani 1 1 d . . . . .
H82 H 0.6226 0.4018 0.0966 0.089 Uiso 1 1 calc R U . . .
C187 C 0.6139(4) 0.36762(18) 0.0753(3) 0.068(3) Uani 1 1 d . . . . .
H83 H 0.5955 0.3713 0.0451 0.081 Uiso 1 1 calc R U . . .
C188 C 0.5264(4) 0.3764(3) -0.0731(3) 0.117(5) Uani 1 1 d G . . . .
C189 C 0.5364(4) 0.4004(3) -0.0670(3) 0.136(7) Uani 1 1 d G . . . .
C190 C 0.5163(5) 0.4162(3) -0.1018(5) 0.167(10) Uani 1 1 d G . . . .
C191 C 0.4862(5) 0.4081(3) -0.1427(4) 0.149(8) Uani 1 1 d G . . . .
C192 C 0.4762(4) 0.3841(4) -0.1488(3) 0.141(8) Uani 1 1 d G . . . .
C193 C 0.4963(4) 0.3683(3) -0.1140(4) 0.136(7) Uani 1 1 d G . . . .
N30 N 0.5849(6) 0.2972(2) -0.0114(5) 0.061(5) Uani 0.54(2) 1 d G U P A 3
C194 C 0.5907(6) 0.2734(2) -0.0005(5) 0.068(5) Uani 0.54(2) 1 d G U P A 3
H84 H 0.5986 0.2686 0.0311 0.081 Uiso 0.54(2) 1 calc R U P A 3
C195 C 0.5848(6) 0.2566(2) -0.0360(6) 0.078(6) Uani 0.54(2) 1 d G U P A 3
H85 H 0.5888 0.2404 -0.0286 0.093 Uiso 0.54(2) 1 calc R U P A 3
C196 C 0.5732(7) 0.2637(3) -0.0823(6) 0.084(7) Uani 0.54(2) 1 d G U P A 3
H86 H 0.5692 0.2523 -0.1065 0.100 Uiso 0.54(2) 1 calc R U P A 3
C197 C 0.5674(7) 0.2875(3) -0.0932(5) 0.087(6) Uani 0.54(2) 1 d G U P A 3
H87 H 0.5595 0.2924 -0.1248 0.105 Uiso 0.54(2) 1 calc R U P A 3
C198 C 0.5733(6) 0.3043(2) -0.0577(5) 0.074(5) Uani 0.54(2) 1 d G U P A 3
H88 H 0.5693 0.3206 -0.0652 0.089 Uiso 0.54(2) 1 calc R U P A 3
N29 N 0.5869(7) 0.2891(2) 0.0056(4) 0.055(5) Uani 0.46(2) 1 d G U P A 4
C199 C 0.5798(7) 0.2920(3) -0.0427(5) 0.055(6) Uani 0.46(2) 1 d G U P A 4
H89 H 0.5781 0.3074 -0.0558 0.067 Uiso 0.46(2) 1 calc R U P A 4
C200 C 0.5751(7) 0.2723(3) -0.0717(4) 0.068(6) Uani 0.46(2) 1 d G U P A 4
H90 H 0.5703 0.2743 -0.1046 0.081 Uiso 0.46(2) 1 calc R U P A 4
C201 C 0.5776(8) 0.2498(3) -0.0525(6) 0.074(7) Uani 0.46(2) 1 d G U P A 4
H91 H 0.5744 0.2364 -0.0723 0.088 Uiso 0.46(2) 1 calc R U P A 4
C202 C 0.5847(7) 0.2470(2) -0.0042(6) 0.076(6) Uani 0.46(2) 1 d G U P A 4
H92 H 0.5864 0.2316 0.0089 0.091 Uiso 0.46(2) 1 calc R U P A 4
C203 C 0.5894(7) 0.2666(3) 0.0248(4) 0.069(6) Uani 0.46(2) 1 d G U P A 4
H93 H 0.5942 0.2647 0.0577 0.083 Uiso 0.46(2) 1 calc R U P A 4
N31 N -0.0315(3) 0.55071(13) 0.1718(2) 0.0558(19) Uani 1 1 d . . . . .
Co1 Co 0.60204(6) 0.31924(3) 0.04165(5) 0.0623(4) Uani 1 1 d . . . . .
F1 F 0.4869(3) 0.3458(2) -0.1221(3) 0.152(4) Uani 1 1 d . . . . .
F2 F 0.4469(3) 0.3756(2) -0.1881(3) 0.172(4) Uani 1 1 d . . . . .
F3 F 0.4657(4) 0.4226(2) -0.1762(3) 0.187(5) Uani 1 1 d . . . . .
F4 F 0.5252(5) 0.4386(2) -0.0975(4) 0.193(5) Uani 1 1 d . . . . .
F5 F 0.5643(4) 0.40836(16) -0.0291(3) 0.150(3) Uani 1 1 d . . . . .
Co2 Co 0.00350(5) 0.12048(2) -0.08597(5) 0.0507(4) Uani 1 1 d . . . . .
Co3 Co 0.07008(6) 0.21026(2) 0.12677(5) 0.0585(4) Uani 1 1 d . . . . .
F11 F -0.0796(8) 0.1720(4) 0.2071(6) 0.070(4) Uani 0.550(5) 1 d . U P B 1
F12 F -0.1780(8) 0.1643(3) 0.2370(7) 0.107(5) Uani 0.550(5) 1 d . U P B 1
F13 F -0.2695(4) 0.1876(2) 0.1950(4) 0.078(3) Uani 0.550(5) 1 d . U P B 1
F14 F -0.2571(5) 0.2237(3) 0.1375(5) 0.109(4) Uani 0.550(5) 1 d . U P B 1
F15 F -0.1566(7) 0.2366(3) 0.1197(7) 0.130(6) Uani 0.550(5) 1 d . U P B 1
F16 F -0.08231(17) 0.07074(7) 0.05758(14) 0.0488(11) Uani 1 1 d . . . . .
F17 F -0.08037(18) 0.03343(7) 0.11439(14) 0.0499(11) Uani 1 1 d . . . . .
F18 F -0.00694(19) -0.00124(7) 0.11034(15) 0.0554(12) Uani 1 1 d . . . . .
F19 F 0.06582(18) 0.00159(7) 0.04687(16) 0.0547(12) Uani 1 1 d . . . . .
F20 F 0.06453(18) 0.03859(7) -0.00958(15) 0.0519(11) Uani 1 1 d . . . . .
F21 F -0.0589(6) 0.1995(2) -0.1758(5) 0.080(4) Uani 0.450(5) 1 d . U P B 2
F22 F -0.0676(5) 0.2294(2) -0.2479(5) 0.090(4) Uani 0.450(5) 1 d . U P B 2
F23 F 0.0002(5) 0.2256(2) -0.3155(4) 0.063(3) Uani 0.450(5) 1 d . U P B 2
F24 F 0.0848(5) 0.1608(2) -0.2379(4) 0.070(3) Uani 0.450(5) 1 d . U P B 2
F25 F 0.0741(6) 0.1913(2) -0.3098(4) 0.069(3) Uani 0.450(5) 1 d . U P B 2
F26 F 0.1027(5) 0.1747(2) -0.2102(5) 0.104(4) Uani 0.550(5) 1 d . U P B 1
F27 F 0.1009(6) 0.2017(3) -0.2870(6) 0.124(5) Uani 0.550(5) 1 d . U P B 1
F28 F -0.0883(6) 0.1935(3) -0.3174(5) 0.124(4) Uani 0.550(5) 1 d . U P B 1
F29 F -0.0872(5) 0.1665(2) -0.2415(4) 0.099(4) Uani 0.550(5) 1 d . U P B 1
F30 F 0.0037(7) 0.2111(3) -0.3403(5) 0.133(5) Uani 0.550(5) 1 d . U P B 1
Co4 Co -0.24120(5) 0.55688(2) 0.30642(4) 0.0400(3) Uani 1 1 d . . . . .
Co5 Co 0.04046(5) 0.55743(2) 0.19839(4) 0.0510(4) Uani 1 1 d . . . . .
F31 F -0.2058(2) 0.46363(8) 0.33391(15) 0.0615(13) Uani 1 1 d . . . . .
F32 F -0.1773(2) 0.42492(7) 0.38482(15) 0.0614(13) Uani 1 1 d . . . . .
F33 F -0.1537(2) 0.42783(8) 0.47856(15) 0.0601(13) Uani 1 1 d . . . . .
F34 F -0.1586(2) 0.47000(8) 0.52193(14) 0.0597(13) Uani 1 1 d . . . . .
F35 F -0.18610(19) 0.50907(8) 0.47200(15) 0.0573(12) Uani 1 1 d . . . . .
F36 F -0.2779(3) 0.65085(10) 0.2810(2) 0.115(2) Uani 1 1 d . . . . .
F37 F -0.2973(4) 0.68919(13) 0.2255(3) 0.167(4) Uani 1 1 d . . . . .
F38 F -0.3404(4) 0.68433(16) 0.1344(3) 0.158(4) Uani 1 1 d . . . . .
F39 F -0.3646(3) 0.64145(19) 0.1004(3) 0.163(4) Uani 1 1 d . . . . .
F40 F -0.3425(3) 0.60298(15) 0.1535(2) 0.119(3) Uani 1 1 d . . . . .
F41 F 0.1810(2) 0.55130(10) 0.36846(18) 0.0730(15) Uani 1 1 d . . . . .
F42 F 0.2263(2) 0.57195(13) 0.44805(19) 0.099(2) Uani 1 1 d . . . . .
F43 F 0.2181(2) 0.61908(14) 0.4589(2) 0.116(3) Uani 1 1 d . . . . .
F44 F 0.1627(3) 0.64519(13) 0.3918(3) 0.157(4) Uani 1 1 d . . . . .
F45 F 0.1127(3) 0.62478(10) 0.3141(3) 0.134(3) Uani 1 1 d . . . . .
F46 F -0.0745(4) 0.49251(17) 0.0785(3) 0.080(3) Uani 0.566(6) 1 d . U P C 5
F47 F -0.1395(4) 0.48105(19) 0.0006(4) 0.092(3) Uani 0.566(6) 1 d . U P C 5
F48 F -0.1470(6) 0.5095(2) -0.0756(4) 0.124(4) Uani 0.566(6) 1 d . U P C 5
F49 F -0.0898(7) 0.5496(3) -0.0722(6) 0.132(5) Uani 0.566(6) 1 d . U P C 5
F55 F -0.0299(5) 0.5640(2) 0.0087(4) 0.097(4) Uani 0.566(6) 1 d . U P C 5
C92B C -0.0220(8) 0.5374(3) 0.0924(6) 0.062(4) Uani 0.566(6) 1 d . U P C 5
C205 C -0.0790(5) 0.50723(19) 0.0438(3) 0.072(4) Uani 0.566(6) 1 d G U P C 5
C204 C -0.0498(5) 0.5282(2) 0.0461(3) 0.068(3) Uani 0.566(6) 1 d G U P C 5
C208 C -0.0524(5) 0.54264(19) 0.0070(4) 0.081(4) Uani 0.566(6) 1 d G U P C 5
C209 C -0.0842(6) 0.5361(2) -0.0343(3) 0.089(4) Uani 0.566(6) 1 d G U P C 5
C207 C -0.1134(5) 0.5152(2) -0.0366(3) 0.092(4) Uani 0.566(6) 1 d G U P C 5
C206 C -0.1108(5) 0.50074(19) 0.0025(4) 0.082(4) Uani 0.566(6) 1 d G U P C 5
C92A C -0.0082(11) 0.5486(4) 0.0902(8) 0.058(5) Uani 0.434(6) 1 d . U P C 6
C210 C -0.0358(7) 0.5492(3) 0.0380(4) 0.063(4) Uani 0.434(6) 1 d G U P C 6
C211 C -0.0589(7) 0.5702(2) 0.0200(5) 0.074(4) Uani 0.434(6) 1 d G U P C 6
C212 C -0.0784(8) 0.5719(3) -0.0273(6) 0.082(4) Uani 0.434(6) 1 d G U P C 6
C213 C -0.0749(8) 0.5527(3) -0.0565(4) 0.084(5) Uani 0.434(6) 1 d G U P C 6
C214 C -0.0518(8) 0.5317(3) -0.0385(5) 0.079(4) Uani 0.434(6) 1 d G U P C 6
C215 C -0.0323(7) 0.5300(2) 0.0088(5) 0.070(4) Uani 0.434(6) 1 d G U P C 6
F50 F -0.0116(6) 0.5105(2) 0.0251(5) 0.087(4) Uani 0.434(6) 1 d . U P C 6
F51 F -0.0469(7) 0.5146(3) -0.0683(5) 0.108(5) Uani 0.434(6) 1 d . U P C 6
F52 F -0.1017(7) 0.5917(3) -0.0441(5) 0.115(5) Uani 0.434(6) 1 d . U P C 6
F53 F -0.0637(7) 0.5886(2) 0.0468(5) 0.112(5) Uani 0.434(6) 1 d . U P C 6
F54 F -0.0920(6) 0.5549(3) -0.1027(5) 0.092(4) Uani 0.434(6) 1 d . U P C 6
C217 C -0.0823(4) 0.18557(16) 0.0727(4) 0.081(3) Uani 1 1 d . . . . .
H94 H -0.1203 0.1838 0.0719 0.097 Uiso 1 1 calc R U . . .
C216 C -0.0511(4) 0.17628(17) 0.0416(5) 0.084(3) Uani 1 1 d . . . . .
H95 H -0.0637 0.1666 0.0156 0.101 Uiso 1 1 calc R U . . .
F56 F 0.6422(6) 0.2286(2) 0.1209(4) 0.082(4) Uani 0.450(5) 1 d . U P B 2
F57 F 0.6987(6) 0.2142(2) 0.2790(5) 0.088(4) Uani 0.450(5) 1 d . U P B 2
F58 F 0.6687(6) 0.1979(2) 0.1910(5) 0.095(4) Uani 0.450(5) 1 d . U P B 2
F59 F 0.6720(7) 0.2907(3) 0.2266(6) 0.082(5) Uani 0.450(5) 1 d . U P B 2
F65 F 0.7014(7) 0.2603(3) 0.2974(5) 0.097(5) Uani 0.450(5) 1 d . U P B 2
C218 C 0.6580(7) 0.2611(2) 0.1719(5) 0.065(4) Uani 0.450(5) 1 d G U P B 2
C219 C 0.6732(9) 0.2693(2) 0.2172(6) 0.071(4) Uani 0.450(5) 1 d G U P B 2
C220 C 0.6861(9) 0.2533(3) 0.2535(4) 0.078(5) Uani 0.450(5) 1 d G U P B 2
C221 C 0.6839(7) 0.2292(3) 0.2445(5) 0.076(4) Uani 0.450(5) 1 d G U P B 2
C222 C 0.6687(7) 0.2211(2) 0.1992(6) 0.077(4) Uani 0.450(5) 1 d G U P B 2
C223 C 0.6558(7) 0.2371(3) 0.1629(4) 0.074(4) Uani 0.450(5) 1 d G U P B 2
F60 F 0.7008(7) 0.2499(3) 0.2730(6) 0.107(5) Uani 0.550(5) 1 d . U P B 1
F61 F 0.6569(7) 0.2078(2) 0.2542(5) 0.120(4) Uani 0.550(5) 1 d . U P B 1
F62 F 0.6913(6) 0.2857(3) 0.2095(5) 0.093(4) Uani 0.550(5) 1 d . U P B 1
F63 F 0.6017(7) 0.1990(2) 0.1673(5) 0.118(4) Uani 0.550(5) 1 d . U P B 1
F64 F 0.5871(6) 0.2335(2) 0.1037(5) 0.108(4) Uani 0.550(5) 1 d . U P B 1
C224 C 0.6370(6) 0.2606(2) 0.1557(5) 0.076(4) Uani 0.550(5) 1 d G U P B 1
C225 C 0.6665(6) 0.2645(2) 0.1994(5) 0.079(4) Uani 0.550(5) 1 d G U P B 1
C226 C 0.6727(6) 0.2466(3) 0.2324(4) 0.085(4) Uani 0.550(5) 1 d G U P B 1
C227 C 0.6493(6) 0.2246(2) 0.2217(5) 0.089(4) Uani 0.550(5) 1 d G U P B 1
C228 C 0.6198(6) 0.2207(2) 0.1780(5) 0.089(4) Uani 0.550(5) 1 d G U P B 1
C229 C 0.6137(6) 0.2386(3) 0.1450(4) 0.084(4) Uani 0.550(5) 1 d G U P B 1
C232 C -0.1699(10) 0.1411(3) -0.2630(6) 0.227(7) Uani 1 1 d D U . . .
H96 H -0.1326 0.1443 -0.2477 0.272 Uiso 1 1 calc R U . . .
H97 H -0.1950 0.1519 -0.2496 0.272 Uiso 1 1 calc R U . . .
C231 C -0.1850(9) 0.1157(3) -0.2547(6) 0.205(7) Uani 1 1 d D U . . .
H98 H -0.1576 0.1049 -0.2648 0.246 Uiso 1 1 calc R U . . .
H99 H -0.2208 0.1119 -0.2726 0.246 Uiso 1 1 calc R U . . .
C230 C -0.1870(9) 0.1131(4) -0.2006(6) 0.238(10) Uani 1 1 d D U . . .
H100 H -0.1967 0.0969 -0.1936 0.357 Uiso 1 1 calc R U . . .
H101 H -0.1514 0.1169 -0.1835 0.357 Uiso 1 1 calc R U . . .
H102 H -0.2142 0.1240 -0.1912 0.357 Uiso 1 1 calc R U . . .
C233 C -0.1734(12) 0.1453(5) -0.3159(7) 0.268(8) Uani 1 1 d D U . . .
H103 H -0.2106 0.1500 -0.3292 0.322 Uiso 1 1 calc R U . . .
H104 H -0.1635 0.1308 -0.3318 0.322 Uiso 1 1 calc R U . . .
C234 C -0.1315(12) 0.1659(5) -0.3220(9) 0.292(10) Uani 1 1 d D U . . .
H132 H -0.1320 0.1693 -0.3553 0.437 Uiso 1 1 calc R U . B 1
H133 H -0.1418 0.1801 -0.3059 0.437 Uiso 1 1 calc R U . B 1
H134 H -0.0950 0.1610 -0.3085 0.437 Uiso 1 1 calc R U . B 1
C235 C -0.1094(17) 0.4632(7) 0.2321(14) 0.414(16) Uani 1 1 d D U . D 2
H120 H -0.1022 0.4669 0.2655 0.621 Uiso 1 1 calc R U . D 2
H121 H -0.1223 0.4469 0.2281 0.621 Uiso 1 1 calc R U . D 2
H122 H -0.0759 0.4650 0.2182 0.621 Uiso 1 1 calc R U . D 2
C236 C -0.151(2) 0.4795(8) 0.2089(13) 0.451(15) Uani 1 1 d D U . D 2
H123 H -0.1392 0.4961 0.2111 0.542 Uiso 1 1 calc R U . D 2
H124 H -0.1863 0.4778 0.2211 0.542 Uiso 1 1 calc R U . D 2
C237 C -0.1533(19) 0.4696(7) 0.1593(12) 0.469(15) Uani 1 1 d D U . D 2
H125 H -0.1647 0.4528 0.1571 0.563 Uiso 1 1 calc R U . D 2
H126 H -0.1186 0.4716 0.1466 0.563 Uiso 1 1 calc R U . D 2
C239 C -0.189(2) 0.4820(9) 0.0857(17) 0.507(18) Uani 1 1 d D U . D 2
H157 H -0.2145 0.4915 0.0647 0.760 Uiso 1 1 calc R U . D 2
H158 H -0.1518 0.4863 0.0817 0.760 Uiso 1 1 calc R U . D 2
H159 H -0.1949 0.4652 0.0783 0.760 Uiso 1 1 calc R U . D 2
C238 C -0.1979(17) 0.4865(9) 0.1368(16) 0.484(15) Uani 1 1 d D U . D 2
H130 H -0.2346 0.4818 0.1429 0.581 Uiso 1 1 calc R U . D 2
H131 H -0.1908 0.5031 0.1464 0.581 Uiso 1 1 calc R U . D 2
C251 C -0.3470(17) 0.6935(6) -0.1839(13) 0.423(13) Uani 1 1 d D U . . .
H135 H -0.3572 0.7098 -0.1767 0.508 Uiso 1 1 calc R U . . .
H136 H -0.3232 0.6939 -0.2086 0.508 Uiso 1 1 calc R U . . .
C250 C -0.3974(14) 0.6786(7) -0.1993(12) 0.406(15) Uani 1 1 d D U . . .
H137 H -0.4177 0.6855 -0.2274 0.609 Uiso 1 1 calc R U . . .
H138 H -0.3864 0.6625 -0.2060 0.609 Uiso 1 1 calc R U . . .
H139 H -0.4203 0.6783 -0.1742 0.609 Uiso 1 1 calc R U . . .
C252 C -0.3187(17) 0.6812(6) -0.1401(14) 0.442(13) Uani 1 1 d D U . . .
H140 H -0.2992 0.6670 -0.1488 0.531 Uiso 1 1 calc R U . . .
H141 H -0.3457 0.6762 -0.1198 0.531 Uiso 1 1 calc R U . . .
C253 C -0.2781(18) 0.6991(7) -0.1139(15) 0.461(14) Uani 1 1 d D U . . .
H142 H -0.2959 0.7144 -0.1097 0.553 Uiso 1 1 calc R U . . .
H143 H -0.2467 0.7017 -0.1309 0.553 Uiso 1 1 calc R U . . .
C254 C -0.2597(18) 0.6863(8) -0.0641(13) 0.497(16) Uani 1 1 d D U . . .
H144 H -0.2337 0.6964 -0.0447 0.746 Uiso 1 1 calc R U . . .
H145 H -0.2916 0.6837 -0.0483 0.746 Uiso 1 1 calc R U . . .
H146 H -0.2428 0.6711 -0.0693 0.746 Uiso 1 1 calc R U . . .
C247 C -0.256(2) 0.5716(11) -0.081(2) 0.307(18) Uani 0.5 1 d D U P E -1
C245 C -0.336(3) 0.6034(11) -0.063(2) 0.32(2) Uani 0.5 1 d D U P E -1
C246 C -0.287(2) 0.5929(9) -0.076(2) 0.308(18) Uani 0.5 1 d D U P E -1
C248 C -0.245(3) 0.5477(10) -0.063(2) 0.305(18) Uani 0.5 1 d D U P E -1
C249 C -0.255(3) 0.5313(11) -0.026(2) 0.33(2) Uani 0.5 1 d D U P E -1
F66 F -0.2568(7) 0.1684(4) 0.1826(7) 0.124(5) Uani 0.450(5) 1 d . U P B 2
F67 F -0.2564(6) 0.2043(3) 0.1179(6) 0.103(5) Uani 0.450(5) 1 d . U P B 2
F68 F -0.1619(6) 0.2240(3) 0.1005(5) 0.068(4) Uani 0.450(5) 1 d . U P B 2
F69 F -0.1699(10) 0.1545(3) 0.2252(8) 0.097(6) Uani 0.450(5) 1 d . U P B 2
C255 C -0.1127(6) 0.1985(4) 0.1552(8) 0.076(5) Uani 0.450(5) 1 d G U P B 2
C256 C -0.1613(8) 0.2072(3) 0.1322(6) 0.077(5) Uani 0.450(5) 1 d G U P B 2
C257 C -0.2103(6) 0.1979(3) 0.1417(6) 0.087(5) Uani 0.450(5) 1 d G U P B 2
C258 C -0.2107(6) 0.1798(3) 0.1742(7) 0.089(5) Uani 0.450(5) 1 d G U P B 2
C259 C -0.1621(8) 0.1711(3) 0.1973(6) 0.088(5) Uani 0.450(5) 1 d G U P B 2
C260 C -0.1131(6) 0.1805(4) 0.1878(7) 0.085(5) Uani 0.450(5) 1 d DG U P B 2
F70 F -0.0703(12) 0.1751(6) 0.2209(9) 0.105(8) Uani 0.450(5) 1 d D U P B 2
C264 C 0.5412(8) 0.2809(4) 0.1493(7) 0.050(5) Uani 0.5 1 d . U P A 4
H151 H 0.5413 0.2704 0.1749 0.060 Uiso 0.5 1 calc R U P A 4
C265 C 0.4958(11) 0.2937(4) 0.1274(8) 0.054(5) Uani 0.5 1 d . U P A 4
H152 H 0.4602 0.2937 0.1356 0.065 Uiso 0.5 1 calc R U P A 4
C266 C 0.5145(10) 0.3064(4) 0.0908(8) 0.045(5) Uani 0.5 1 d . U P A 4
C263 C 0.4618(11) 0.3574(4) -0.0095(9) 0.060(6) Uani 0.5 1 d . U P A 3
H153 H 0.4398 0.3688 -0.0273 0.072 Uiso 0.5 1 calc R U P A 3
C262 C 0.4452(11) 0.3420(4) 0.0221(9) 0.049(6) Uani 0.5 1 d . U P A 3
H154 H 0.4093 0.3405 0.0296 0.059 Uiso 0.5 1 calc R U P A 3
C261 C 0.4911(13) 0.3286(4) 0.0421(8) 0.046(6) Uani 0.5 1 d . U P A 3
C267 C 0.5176(12) 0.3534(4) -0.0111(9) 0.050(6) Uani 0.5 1 d . U P A 3
C268 C 0.5868(11) 0.2865(4) 0.1260(7) 0.048(5) Uani 0.5 1 d . U P A 4
N32 N 0.5335(12) 0.3364(4) 0.0215(10) 0.045(5) Uani 0.5 1 d . U P A 3
N33 N 0.5686(12) 0.3027(6) 0.0906(9) 0.047(5) Uani 0.5 1 d . U P A 4
C76 C 0.2590(2) 0.22539(14) 0.1159(3) 0.078(3) Uani 1 1 d G . . . .
C77 C 0.3008(3) 0.21941(14) 0.1509(2) 0.087(3) Uani 1 1 d G . . . .
C78 C 0.3535(3) 0.22671(15) 0.1478(3) 0.088(3) Uani 1 1 d G . . . .
C79 C 0.3644(2) 0.23998(15) 0.1097(3) 0.091(4) Uani 1 1 d G . . . .
C80 C 0.3226(3) 0.24595(15) 0.0747(3) 0.106(4) Uani 1 1 d G . . . .
C81 C 0.2699(3) 0.23866(15) 0.0779(3) 0.101(4) Uani 1 1 d G . . . .
F6 F 0.2314(3) 0.24596(18) 0.0459(3) 0.161(4) Uani 1 1 d . . . . .
F7 F 0.3340(3) 0.25849(19) 0.0388(4) 0.178(4) Uani 1 1 d . . . . .
F8 F 0.4152(3) 0.24669(13) 0.1066(3) 0.122(3) Uani 1 1 d . . . . .
F9 F 0.3940(2) 0.22198(13) 0.1813(2) 0.111(2) Uani 1 1 d . . . . .
F10 F 0.2930(3) 0.20646(15) 0.1860(3) 0.126(3) Uani 1 1 d . . . . .
C280 C -0.148(3) 0.4144(12) 0.155(2) 0.34(2) Uani 0.5 1 d D U P F -1
C282 C -0.233(3) 0.4157(13) 0.0701(19) 0.330(18) Uani 0.5 1 d D U P F -1
C283 C -0.265(3) 0.4147(11) 0.021(2) 0.327(18) Uani 0.5 1 d D U P F -1
C284 C -0.284(3) 0.4221(13) -0.030(2) 0.32(2) Uani 0.5 1 d D U P F -1
C281 C -0.186(3) 0.4193(11) 0.110(2) 0.336(18) Uani 0.5 1 d D U P F -1
Cl1 Cl 0.7206(10) 0.2287(5) 0.0121(9) 0.392(12) Uani 0.5 1 d D U P G -1
C285 C 0.755(4) 0.2025(12) 0.0359(18) 0.408(14) Uani 0.5 1 d D U P G -1
H155 H 0.7807 0.2060 0.0645 0.489 Uiso 0.5 1 calc R U P G -1
H156 H 0.7296 0.1900 0.0425 0.489 Uiso 0.5 1 calc R U P G -1
Cl2 Cl 0.7896(11) 0.1951(5) -0.0117(13) 0.422(13) Uani 0.5 1 d D U P G -1

loop_
_atom_site_aniso_label
_atom_site_aniso_U_11
_atom_site_aniso_U_22
_atom_site_aniso_U_33
_atom_site_aniso_U_23
_atom_site_aniso_U_13
_atom_site_aniso_U_12
N1 0.070(6) 0.077(5) 0.054(5) 0.018(4) 0.016(4) 0.031(4)
N2 0.041(4) 0.053(4) 0.067(5) 0.023(4) 0.014(4) 0.013(3)
N3 0.041(4) 0.046(4) 0.035(3) 0.013(3) 0.006(3) 0.009(3)
N4 0.056(5) 0.052(4) 0.059(5) 0.005(4) 0.003(4) 0.008(4)
N5 0.064(5) 0.066(5) 0.051(4) 0.023(4) 0.023(4) 0.026(4)
N6 0.038(4) 0.040(4) 0.039(3) 0.001(3) 0.003(3) -0.005(3)
N7 0.035(4) 0.049(4) 0.047(4) 0.002(3) -0.004(3) 0.004(3)
N8 0.039(4) 0.036(4) 0.042(4) 0.007(3) -0.006(3) 0.004(3)
N9 0.038(4) 0.035(3) 0.044(4) 0.003(3) -0.003(3) -0.001(3)
N10 0.041(4) 0.040(4) 0.045(4) -0.001(3) 0.004(3) -0.002(3)
N11 0.049(4) 0.049(4) 0.038(4) 0.001(3) -0.004(3) -0.006(3)
N12 0.044(4) 0.046(4) 0.044(4) 0.005(3) 0.005(3) 0.003(3)
N13 0.049(5) 0.072(5) 0.055(4) 0.025(4) 0.006(4) 0.009(4)
N14 0.079(6) 0.042(4) 0.088(6) 0.025(4) 0.032(5) 0.014(4)
N15 0.058(4) 0.029(3) 0.050(4) 0.006(3) 0.015(3) 0.008(3)
N16 0.058(5) 0.042(4) 0.047(4) 0.001(3) 0.007(3) -0.006(3)
N17 0.058(5) 0.062(5) 0.082(5) 0.034(4) 0.020(4) 0.019(4)
N18 0.054(5) 0.072(5) 0.064(5) 0.018(4) 0.012(4) 0.009(4)
N19 0.055(5) 0.075(5) 0.067(5) 0.013(4) 0.005(4) 0.012(4)
N20 0.064(6) 0.044(4) 0.086(6) 0.001(4) 0.013(4) 0.012(4)
N21 0.062(5) 0.025(4) 0.093(6) 0.001(4) 0.014(4) -0.010(3)
N22 0.079(6) 0.068(6) 0.113(7) 0.028(5) 0.023(6) 0.028(5)
N23 0.053(4) 0.033(4) 0.054(4) -0.003(3) 0.008(3) 0.000(3)
N24 0.052(11) 0.062(11) 0.062(11) -0.001(9) 0.014(9) -0.004(8)
N25 0.057(10) 0.060(11) 0.053(10) -0.009(9) 0.011(8) -0.003(10)
N26 0.059(5) 0.104(6) 0.044(4) -0.006(4) 0.004(4) 0.017(5)
N27 0.049(5) 0.067(5) 0.061(5) -0.016(4) 0.021(4) -0.010(4)
N28 0.052(5) 0.063(5) 0.058(5) -0.010(4) 0.019(4) -0.013(4)
C1 0.037(5) 0.089(7) 0.055(6) 0.021(5) 0.005(4) 0.013(5)
C2 0.053(6) 0.122(10) 0.045(5) 0.015(6) 0.004(4) 0.021(6)
C3 0.062(7) 0.120(10) 0.071(7) 0.047(7) 0.016(6) 0.016(7)
C4 0.058(6) 0.087(8) 0.074(7) 0.044(6) 0.016(5) 0.023(6)
C5 0.100(9) 0.081(8) 0.095(9) 0.051(7) 0.044(7) 0.027(7)
C6 0.086(8) 0.062(7) 0.115(10) 0.042(7) 0.047(7) 0.012(6)
C7 0.148(12) 0.046(7) 0.165(14) 0.045(8) 0.092(11) 0.013(7)
C8 0.120(11) 0.044(6) 0.174(14) 0.028(8) 0.074(11) 0.003(6)
C9 0.096(8) 0.037(5) 0.112(9) 0.019(6) 0.046(7) 0.007(5)
C10 0.083(7) 0.030(5) 0.098(8) 0.003(5) 0.026(6) 0.003(5)
C11 0.063(6) 0.032(5) 0.069(6) 0.001(4) 0.011(5) 0.006(4)
C12 0.060(6) 0.038(5) 0.066(6) -0.011(4) 0.004(5) 0.010(4)
C13 0.055(5) 0.037(5) 0.051(5) 0.002(4) 0.004(4) 0.005(4)
C14 0.049(5) 0.033(4) 0.045(5) 0.005(3) 0.004(4) 0.004(4)
C15 0.043(5) 0.032(4) 0.047(5) 0.003(3) 0.004(4) 0.001(3)
C16 0.036(5) 0.038(4) 0.053(5) 0.001(4) 0.002(4) 0.003(4)
C17 0.052(5) 0.047(5) 0.056(5) -0.003(4) 0.009(4) -0.001(4)
C18 0.052(6) 0.067(6) 0.052(5) -0.009(5) 0.008(4) 0.000(5)
C19 0.040(5) 0.072(6) 0.039(5) 0.003(4) 0.002(4) 0.006(4)
C20 0.057(7) 0.116(9) 0.068(7) 0.008(6) 0.001(6) 0.010(6)
C21 0.061(8) 0.166(13) 0.082(8) -0.018(8) -0.014(7) 0.007(8)
C22 0.048(7) 0.165(13) 0.078(8) -0.010(8) -0.002(6) 0.008(7)
C23 0.057(7) 0.080(7) 0.068(7) 0.007(5) 0.007(5) 0.015(5)
C24 0.055(6) 0.071(7) 0.087(7) 0.004(6) 0.005(6) 0.001(5)
C25 0.063(7) 0.053(6) 0.092(8) 0.007(5) 0.022(6) 0.017(5)
C26 0.064(7) 0.071(7) 0.118(9) -0.013(7) 0.027(7) 0.010(6)
C27 0.089(9) 0.062(7) 0.110(9) -0.009(6) 0.034(7) 0.014(6)
C28 0.076(8) 0.037(5) 0.106(8) 0.010(5) 0.029(7) 0.011(5)
C29 0.081(8) 0.031(5) 0.107(8) -0.003(5) 0.028(6) 0.001(5)
C30 0.085(8) 0.021(4) 0.110(8) -0.001(5) 0.031(7) -0.002(5)
C32 0.063(7) 0.034(5) 0.113(9) 0.015(5) 0.028(6) -0.007(5)
C33 0.066(7) 0.061(6) 0.077(7) 0.018(5) 0.013(6) -0.002(5)
C34 0.059(7) 0.085(7) 0.065(6) 0.030(6) 0.025(5) 0.012(6)
C35 0.063(8) 0.226(16) 0.054(7) 0.016(8) 0.016(6) -0.004(9)
C36 0.069(8) 0.235(17) 0.055(7) 0.005(8) 0.010(6) 0.004(9)
C37 0.062(7) 0.124(10) 0.061(7) 0.023(6) 0.009(6) 0.017(7)
C38 0.053(6) 0.045(5) 0.056(5) 0.004(4) 0.008(4) 0.007(4)
C39 0.066(7) 0.063(6) 0.047(5) -0.003(4) -0.001(5) 0.019(5)
C40 0.047(6) 0.083(7) 0.064(6) -0.001(5) 0.004(5) -0.008(5)
C41 0.059(7) 0.069(7) 0.078(7) 0.002(5) 0.008(5) -0.012(5)
C42 0.069(7) 0.053(5) 0.060(6) 0.007(4) 0.007(5) -0.002(5)
C43 0.070(8) 0.143(12) 0.195(15) 0.111(11) 0.045(9) 0.049(8)
C44 0.099(10) 0.148(12) 0.217(14) 0.099(11) 0.044(10) 0.044(9)
C45 0.079(8) 0.084(8) 0.218(16) 0.080(10) 0.077(10) 0.036(7)
C46 0.051(6) 0.075(7) 0.100(8) 0.009(6) 0.019(6) -0.003(5)
C47 0.055(6) 0.055(5) 0.058(5) 0.004(4) 0.010(5) -0.003(5)
C48 0.047(5) 0.028(4) 0.044(4) -0.002(3) 0.001(4) -0.003(4)
C49 0.042(5) 0.033(4) 0.047(4) 0.000(3) 0.006(4) -0.003(4)
C50 0.043(5) 0.031(4) 0.055(5) -0.001(4) -0.001(4) 0.005(4)
C51 0.050(5) 0.032(4) 0.044(4) 0.006(4) -0.004(4) -0.006(4)
C52 0.050(5) 0.038(5) 0.044(4) -0.001(4) 0.010(4) -0.004(4)
C53 0.045(5) 0.029(4) 0.046(4) -0.006(3) -0.002(4) 0.002(4)
C54 0.085(7) 0.081(7) 0.079(7) 0.009(6) 0.014(6) -0.003(6)
C55 0.090(7) 0.081(7) 0.086(7) 0.011(6) 0.016(6) -0.006(6)
C56 0.100(7) 0.100(7) 0.097(7) 0.012(6) 0.018(6) -0.005(6)
C57 0.106(7) 0.102(7) 0.094(7) 0.021(6) 0.015(6) 0.000(6)
C58 0.104(6) 0.109(6) 0.093(6) 0.020(5) 0.010(5) 0.004(6)
C59 0.088(6) 0.094(6) 0.082(6) 0.015(6) 0.020(6) 0.001(6)
C60 0.064(6) 0.051(6) 0.064(6) 0.012(5) 0.010(5) 0.005(5)
C61 0.057(7) 0.047(6) 0.057(6) 0.012(6) 0.007(6) 0.003(6)
C62 0.059(7) 0.043(6) 0.053(6) 0.011(5) 0.010(6) 0.002(6)
C63 0.059(7) 0.048(6) 0.049(6) 0.007(5) 0.008(6) 0.000(6)
C64 0.059(6) 0.043(6) 0.050(6) 0.005(5) 0.002(5) 0.003(5)
C65 0.063(6) 0.050(6) 0.067(6) 0.013(5) 0.007(5) 0.008(5)
C66 0.098(9) 0.067(7) 0.151(12) 0.059(8) 0.029(8) 0.012(7)
C67 0.125(12) 0.071(8) 0.139(11) 0.052(8) 0.026(9) 0.022(8)
C68 0.144(13) 0.085(9) 0.112(10) 0.043(8) 0.028(10) 0.037(10)
C69 0.112(10) 0.080(8) 0.097(9) 0.021(7) 0.015(8) 0.040(8)
C70 0.092(9) 0.073(7) 0.092(8) 0.014(6) 0.019(7) 0.018(7)
C71 0.060(6) 0.037(5) 0.070(6) -0.005(4) -0.001(5) 0.001(4)
C72 0.079(7) 0.038(5) 0.074(7) -0.009(5) -0.005(5) -0.006(5)
C73 0.061(6) 0.038(5) 0.089(7) 0.018(5) 0.012(5) -0.006(4)
C74 0.058(6) 0.056(6) 0.056(5) 0.004(4) 0.004(4) -0.003(5)
C75 0.058(6) 0.039(5) 0.055(5) -0.002(4) 0.007(4) 0.003(4)
C82 0.060(7) 0.053(7) 0.060(7) 0.006(6) 0.019(6) -0.003(6)
C83 0.060(6) 0.059(6) 0.063(6) 0.008(5) 0.018(5) -0.004(5)
C84 0.068(6) 0.062(6) 0.066(6) 0.013(5) 0.024(5) -0.007(5)
C85 0.067(6) 0.061(6) 0.073(6) 0.002(5) 0.024(5) -0.004(5)
C86 0.069(7) 0.070(7) 0.080(7) 0.007(6) 0.025(6) 0.004(6)
C87 0.082(15) 0.068(14) 0.109(18) 0.037(13) 0.048(13) -0.009(12)
C88 0.077(8) 0.082(7) 0.066(7) 0.029(6) 0.030(6) 0.034(6)
C89 0.133(12) 0.132(11) 0.082(9) 0.033(8) 0.062(9) 0.073(10)
C90 0.141(13) 0.233(19) 0.065(8) 0.026(10) 0.032(9) 0.114(13)
C91 0.104(10) 0.159(12) 0.049(6) 0.012(7) 0.022(7) 0.071(9)
C93 0.073(8) 0.122(9) 0.049(6) -0.016(6) 0.001(5) 0.041(7)
C94 0.086(9) 0.127(10) 0.063(7) -0.036(7) -0.015(6) 0.043(7)
C95 0.055(6) 0.069(6) 0.063(6) -0.016(5) -0.013(5) 0.016(5)
C96 0.056(6) 0.050(5) 0.042(5) -0.003(4) -0.004(4) 0.012(4)
C97 0.046(5) 0.039(4) 0.039(4) 0.002(3) 0.003(4) 0.005(4)
C98 0.048(5) 0.034(4) 0.036(4) 0.004(3) 0.004(4) 0.004(4)
C99 0.053(5) 0.041(4) 0.040(4) 0.004(3) 0.009(4) -0.002(4)
C100 0.051(5) 0.041(5) 0.045(5) 0.007(4) 0.001(4) -0.002(4)
C101 0.041(5) 0.044(5) 0.047(5) 0.016(4) 0.000(4) 0.003(4)
C102 0.045(5) 0.048(5) 0.058(5) 0.016(4) 0.000(4) 0.004(4)
C103 0.048(6) 0.048(5) 0.076(7) 0.025(5) 0.010(5) 0.008(4)
C104 0.044(6) 0.051(6) 0.114(9) 0.022(6) 0.009(6) 0.008(4)
C105 0.071(8) 0.052(6) 0.106(9) 0.024(6) 0.041(7) 0.015(5)
C106 0.050(6) 0.060(6) 0.081(7) 0.027(5) 0.021(6) 0.018(5)
C107 0.037(5) 0.047(5) 0.049(5) -0.008(4) 0.004(4) -0.006(4)
C108 0.040(5) 0.049(5) 0.057(5) -0.011(4) 0.006(4) -0.013(4)
C109 0.051(5) 0.045(5) 0.054(5) 0.002(4) 0.006(4) -0.007(4)
C110 0.048(5) 0.039(4) 0.042(4) -0.007(4) 0.002(4) -0.010(4)
C111 0.042(5) 0.042(4) 0.038(4) -0.003(3) -0.005(4) -0.005(4)
C112 0.045(5) 0.037(4) 0.033(4) -0.006(3) -0.006(4) -0.007(4)
C113 0.043(5) 0.033(4) 0.047(5) 0.004(3) -0.005(4) 0.001(4)
C114 0.040(5) 0.038(4) 0.044(4) -0.003(4) 0.000(4) 0.006(4)
C115 0.041(5) 0.035(4) 0.039(4) 0.000(3) -0.004(4) -0.003(4)
C116 0.044(5) 0.031(4) 0.041(4) -0.005(3) -0.005(4) 0.002(4)
C117 0.042(5) 0.038(4) 0.038(4) 0.005(3) 0.001(4) 0.002(4)
C118 0.049(5) 0.051(5) 0.044(5) 0.005(4) 0.000(4) 0.005(4)
C119 0.053(6) 0.053(5) 0.059(5) 0.014(4) 0.001(4) 0.003(5)
C120 0.046(5) 0.052(5) 0.052(5) 0.007(4) -0.007(4) 0.003(4)
C121 0.051(6) 0.049(5) 0.056(5) 0.009(4) -0.006(4) 0.006(4)
C122 0.045(5) 0.056(5) 0.049(5) 0.000(4) -0.015(4) 0.008(4)
C123 0.047(6) 0.068(6) 0.058(5) 0.007(5) -0.006(4) 0.011(5)
C124 0.034(5) 0.068(6) 0.060(5) -0.011(5) -0.004(4) 0.002(4)
C125 0.036(5) 0.049(5) 0.052(5) -0.011(4) -0.007(4) -0.004(4)
C126 0.049(5) 0.056(6) 0.050(5) -0.004(4) 0.004(4) -0.011(4)
C127 0.066(6) 0.056(6) 0.063(6) -0.010(5) 0.009(5) -0.019(5)
C128 0.095(8) 0.079(7) 0.043(5) -0.008(5) -0.009(5) -0.022(6)
C129 0.084(8) 0.082(8) 0.048(5) 0.001(5) -0.017(5) -0.021(6)
C130 0.056(6) 0.068(6) 0.049(5) 0.002(4) -0.007(4) -0.008(5)
C131 0.043(5) 0.048(5) 0.050(5) 0.000(4) -0.001(4) 0.004(4)
C132 0.043(5) 0.059(6) 0.056(5) -0.010(4) -0.006(4) 0.004(4)
C133 0.042(5) 0.072(7) 0.057(6) -0.015(5) 0.002(4) -0.004(5)
C134 0.055(6) 0.049(5) 0.067(6) -0.011(5) 0.002(5) -0.009(4)
C135 0.056(6) 0.046(5) 0.051(5) 0.006(4) -0.004(4) -0.006(4)
C136 0.053(6) 0.063(6) 0.058(6) 0.012(5) 0.004(4) 0.011(5)
C137 0.067(7) 0.062(7) 0.085(7) 0.030(6) 0.007(6) 0.011(5)
C138 0.093(9) 0.065(7) 0.118(10) 0.013(7) 0.000(8) 0.001(7)
C139 0.092(9) 0.066(8) 0.114(10) -0.018(7) 0.000(8) 0.001(6)
C140 0.076(7) 0.073(7) 0.078(7) -0.005(6) 0.000(6) 0.010(6)
C141 0.107(9) 0.068(7) 0.063(6) 0.026(6) 0.040(6) 0.030(6)
C142 0.154(12) 0.056(6) 0.092(8) 0.026(6) 0.069(8) 0.031(7)
C143 0.143(13) 0.084(9) 0.130(13) 0.066(9) 0.081(11) 0.062(9)
C144 0.092(9) 0.113(11) 0.104(10) 0.077(9) 0.037(8) 0.051(9)
C145 0.074(7) 0.101(8) 0.066(6) 0.039(6) 0.018(5) 0.028(6)
C146 0.035(5) 0.059(6) 0.073(6) 0.007(5) 0.002(4) 0.001(4)
C147 0.040(5) 0.082(7) 0.062(6) 0.012(5) 0.007(4) 0.006(5)
C148 0.039(6) 0.119(10) 0.062(7) 0.001(6) 0.011(5) 0.003(6)
C149 0.041(6) 0.127(11) 0.088(8) -0.036(8) 0.011(6) -0.010(7)
C150 0.054(7) 0.095(10) 0.154(12) -0.042(9) -0.014(7) 0.008(7)
C151 0.055(7) 0.060(7) 0.128(10) -0.015(7) -0.020(6) 0.000(5)
C152 0.044(5) 0.038(4) 0.040(4) 0.003(3) -0.001(4) -0.007(4)
C153 0.050(5) 0.041(5) 0.041(5) -0.001(4) -0.002(4) -0.006(4)
C154 0.061(6) 0.038(5) 0.050(5) -0.007(4) 0.003(4) -0.001(4)
C155 0.051(5) 0.041(5) 0.053(5) 0.010(4) 0.002(4) 0.007(4)
C156 0.048(5) 0.050(5) 0.041(5) 0.004(4) 0.000(4) 0.003(4)
C157 0.046(5) 0.048(5) 0.046(5) -0.003(4) 0.002(4) -0.001(4)
C158 0.056(6) 0.081(7) 0.071(7) 0.024(6) 0.002(5) 0.014(5)
C159 0.060(7) 0.123(11) 0.083(9) 0.034(8) -0.007(6) 0.019(7)
C160 0.096(10) 0.141(13) 0.095(10) 0.051(10) -0.009(8) 0.024(9)
C161 0.102(10) 0.137(13) 0.094(10) 0.054(9) 0.001(8) 0.057(9)
C162 0.128(11) 0.073(9) 0.129(12) 0.032(8) 0.007(9) 0.036(8)
C163 0.112(10) 0.059(7) 0.100(9) 0.016(7) -0.018(8) 0.032(7)
C164 0.058(10) 0.062(10) 0.060(11) -0.009(9) 0.016(9) 0.003(9)
C165 0.070(11) 0.076(11) 0.079(11) -0.005(10) 0.018(10) -0.007(9)
C166 0.057(11) 0.069(10) 0.073(11) 0.001(10) 0.018(9) -0.014(9)
C167 0.051(11) 0.066(11) 0.066(12) -0.003(10) 0.013(9) -0.004(9)
C168 0.098(9) 0.056(6) 0.117(9) -0.005(6) 0.063(8) 0.000(6)
C169 0.074(7) 0.059(6) 0.082(7) -0.003(5) 0.041(6) -0.011(5)
C170 0.088(8) 0.059(6) 0.082(7) 0.010(5) 0.034(6) 0.010(6)
C171 0.063(6) 0.067(6) 0.066(6) 0.007(5) 0.027(5) 0.008(5)
C172 0.053(6) 0.062(6) 0.054(5) -0.006(4) 0.015(5) -0.009(5)
C173 0.041(5) 0.073(6) 0.052(5) -0.009(5) 0.013(4) -0.001(4)
C174 0.054(6) 0.096(8) 0.051(5) 0.000(5) 0.012(5) 0.012(6)
C175 0.091(9) 0.119(9) 0.062(7) 0.020(6) 0.030(6) 0.026(7)
C176 0.104(10) 0.182(14) 0.066(7) 0.037(8) 0.034(7) 0.066(10)
C177 0.078(8) 0.144(11) 0.053(6) 0.002(7) 0.017(6) 0.035(8)
C178 0.074(8) 0.165(13) 0.053(6) -0.014(7) 0.002(6) 0.044(8)
C179 0.063(10) 0.059(11) 0.046(10) -0.003(10) 0.017(8) 0.001(10)
C180 0.059(10) 0.056(11) 0.050(10) 0.002(10) 0.009(9) -0.002(9)
C181 0.053(10) 0.051(10) 0.048(10) -0.011(8) 0.013(8) -0.003(9)
C182 0.048(9) 0.049(10) 0.043(10) -0.009(8) 0.009(8) -0.003(9)
C183 0.098(8) 0.069(7) 0.058(6) -0.004(5) 0.016(6) -0.015(6)
C184 0.126(11) 0.088(9) 0.068(7) -0.024(6) 0.009(7) -0.014(8)
C185 0.104(9) 0.074(8) 0.095(9) -0.034(7) 0.006(7) -0.031(7)
C186 0.078(7) 0.055(6) 0.094(8) -0.019(6) 0.030(7) -0.013(5)
C187 0.065(7) 0.075(7) 0.065(6) -0.004(5) 0.017(5) -0.001(5)
C188 0.078(9) 0.211(18) 0.063(9) -0.003(10) 0.018(7) 0.051(11)
C189 0.118(13) 0.22(2) 0.066(10) -0.005(12) 0.009(9) 0.055(14)
C190 0.110(14) 0.31(3) 0.088(12) 0.027(18) 0.023(10) 0.045(19)
C191 0.104(13) 0.24(2) 0.101(14) 0.040(15) 0.021(10) 0.068(15)
C192 0.078(10) 0.29(3) 0.061(9) 0.029(13) 0.017(8) 0.061(14)
C193 0.081(10) 0.24(2) 0.084(11) -0.023(13) 0.010(8) 0.069(14)
N30 0.047(8) 0.070(9) 0.065(9) -0.010(8) 0.007(7) -0.009(7)
C194 0.051(9) 0.066(10) 0.086(11) -0.028(9) 0.008(8) -0.005(8)
C195 0.065(10) 0.067(10) 0.100(12) -0.035(9) 0.006(9) -0.008(8)
C196 0.072(10) 0.081(11) 0.097(11) -0.041(10) 0.007(9) -0.002(9)
C197 0.084(10) 0.086(11) 0.091(11) -0.021(9) 0.005(9) -0.004(9)
C198 0.066(10) 0.080(10) 0.076(10) -0.012(9) 0.010(8) -0.009(9)
N29 0.047(9) 0.074(11) 0.046(8) -0.004(8) 0.008(7) 0.005(8)
C199 0.043(9) 0.087(11) 0.038(9) -0.015(9) 0.008(8) -0.006(9)
C200 0.054(10) 0.096(12) 0.055(10) -0.026(9) 0.016(8) -0.006(10)
C201 0.067(11) 0.094(12) 0.062(11) -0.033(10) 0.014(9) 0.000(10)
C202 0.081(11) 0.077(11) 0.068(11) -0.023(9) 0.005(9) -0.003(9)
C203 0.071(10) 0.079(11) 0.058(10) -0.008(9) 0.008(9) 0.001(9)
N31 0.054(5) 0.074(5) 0.036(4) -0.001(3) -0.003(3) 0.015(4)
Co1 0.0510(9) 0.0757(10) 0.0628(9) -0.0292(8) 0.0167(7) -0.0093(8)
F1 0.101(6) 0.276(12) 0.075(5) -0.027(6) -0.010(4) 0.069(8)
F2 0.099(6) 0.340(14) 0.076(5) 0.029(7) 0.004(4) 0.049(7)
F3 0.132(7) 0.314(14) 0.116(6) 0.103(8) 0.015(5) 0.053(8)
F4 0.176(11) 0.222(13) 0.178(10) 0.043(10) 0.014(8) 0.038(10)
F5 0.163(8) 0.165(8) 0.117(6) -0.003(6) 0.007(6) 0.050(6)
Co2 0.0552(9) 0.0419(7) 0.0560(8) 0.0148(6) 0.0119(7) 0.0088(6)
Co3 0.0607(10) 0.0415(8) 0.0747(10) 0.0134(7) 0.0150(8) 0.0099(7)
F11 0.077(8) 0.069(8) 0.064(8) 0.024(7) 0.005(6) -0.018(6)
F12 0.124(10) 0.094(10) 0.114(10) 0.025(8) 0.049(8) -0.022(9)
F13 0.067(6) 0.076(7) 0.101(7) 0.000(6) 0.042(5) -0.019(5)
F14 0.071(7) 0.115(9) 0.149(9) 0.054(8) 0.044(7) 0.017(7)
F15 0.099(10) 0.118(11) 0.185(15) 0.080(10) 0.065(10) 0.030(9)
F16 0.053(3) 0.044(3) 0.049(3) -0.003(2) 0.003(2) 0.009(2)
F17 0.057(3) 0.048(3) 0.045(2) 0.000(2) 0.010(2) -0.005(2)
F18 0.067(3) 0.041(3) 0.056(3) 0.012(2) 0.004(2) 0.000(2)
F19 0.061(3) 0.037(2) 0.067(3) 0.011(2) 0.010(2) 0.011(2)
F20 0.054(3) 0.042(3) 0.061(3) 0.006(2) 0.013(2) 0.005(2)
F21 0.089(8) 0.068(7) 0.088(8) 0.028(6) 0.033(7) 0.017(7)
F22 0.089(8) 0.079(7) 0.108(8) 0.042(7) 0.037(7) 0.028(6)
F23 0.083(7) 0.053(6) 0.051(6) 0.009(5) 0.004(6) 0.000(6)
F24 0.074(8) 0.065(7) 0.077(7) 0.018(6) 0.026(6) 0.019(6)
F25 0.079(8) 0.071(7) 0.057(7) 0.016(6) 0.015(6) 0.008(6)
F26 0.095(8) 0.098(8) 0.118(9) 0.025(7) 0.015(7) -0.015(7)
F27 0.118(9) 0.117(9) 0.141(10) 0.033(8) 0.036(8) -0.021(8)
F28 0.126(7) 0.136(7) 0.107(6) 0.025(6) 0.005(6) 0.004(6)
F29 0.096(8) 0.110(8) 0.090(7) 0.020(6) 0.006(6) 0.013(6)
F30 0.166(10) 0.124(10) 0.109(9) 0.046(8) 0.023(8) -0.017(9)
Co4 0.0368(7) 0.0400(7) 0.0406(7) 0.0011(6) -0.0040(5) 0.0007(6)
Co5 0.0535(9) 0.0587(9) 0.0418(7) 0.0143(6) 0.0101(6) 0.0162(7)
F31 0.090(4) 0.052(3) 0.039(3) -0.002(2) -0.004(2) -0.008(3)
F32 0.090(4) 0.038(3) 0.055(3) -0.007(2) 0.007(3) 0.001(2)
F33 0.074(3) 0.052(3) 0.053(3) 0.006(2) 0.002(2) 0.015(2)
F34 0.081(4) 0.060(3) 0.034(2) -0.001(2) -0.003(2) 0.017(3)
F35 0.074(3) 0.047(3) 0.046(3) -0.008(2) -0.007(2) 0.008(2)
F36 0.168(7) 0.059(4) 0.107(5) -0.006(3) -0.021(5) 0.024(4)
F37 0.252(11) 0.064(5) 0.181(8) 0.030(5) 0.017(7) 0.047(6)
F38 0.166(8) 0.164(8) 0.146(7) 0.095(6) 0.035(6) 0.075(6)
F39 0.130(7) 0.244(11) 0.103(6) 0.070(6) -0.026(5) 0.016(7)
F40 0.123(6) 0.145(7) 0.075(4) 0.000(4) -0.039(4) 0.003(5)
F41 0.070(4) 0.072(4) 0.076(4) 0.024(3) 0.005(3) 0.015(3)
F42 0.067(4) 0.168(6) 0.059(3) 0.018(4) 0.001(3) 0.014(4)
F43 0.057(4) 0.186(7) 0.104(5) -0.055(5) 0.006(3) -0.015(4)
F44 0.120(6) 0.094(5) 0.235(10) -0.077(6) -0.053(6) 0.008(5)
F45 0.126(6) 0.053(4) 0.194(8) 0.006(4) -0.082(6) 0.013(4)
F46 0.111(7) 0.072(6) 0.060(5) 0.005(5) 0.021(5) 0.010(5)
F47 0.104(7) 0.090(7) 0.084(6) -0.026(5) 0.018(6) -0.020(6)
F48 0.143(9) 0.152(9) 0.066(6) -0.017(6) -0.024(6) -0.024(8)
F49 0.150(11) 0.151(10) 0.087(8) 0.051(8) -0.009(8) -0.018(8)
F55 0.118(8) 0.095(7) 0.071(6) 0.021(6) -0.013(6) -0.017(6)
C92B 0.066(7) 0.066(7) 0.053(7) 0.001(6) 0.004(6) 0.006(6)
C205 0.084(6) 0.074(6) 0.057(6) -0.002(5) 0.010(5) -0.002(5)
C204 0.078(6) 0.073(6) 0.054(5) 0.006(5) 0.009(5) 0.001(5)
C208 0.094(6) 0.083(6) 0.063(6) 0.005(5) 0.001(5) -0.007(6)
C209 0.106(7) 0.094(6) 0.065(6) 0.003(6) -0.002(6) -0.007(6)
C207 0.106(7) 0.097(6) 0.070(6) -0.003(6) -0.002(6) -0.010(6)
C206 0.092(6) 0.086(6) 0.066(6) -0.003(5) 0.008(5) -0.008(6)
C92A 0.064(8) 0.060(8) 0.051(7) -0.008(7) 0.014(7) -0.005(7)
C210 0.069(6) 0.065(6) 0.057(6) -0.008(5) 0.011(5) -0.004(5)
C211 0.085(7) 0.072(7) 0.064(7) -0.008(6) 0.003(6) 0.002(6)
C212 0.093(7) 0.080(7) 0.071(7) -0.001(6) -0.001(6) -0.002(6)
C213 0.089(7) 0.089(7) 0.073(7) -0.005(6) 0.006(6) -0.008(6)
C214 0.082(7) 0.084(7) 0.070(7) -0.010(6) 0.006(6) -0.003(6)
C215 0.072(7) 0.071(6) 0.065(6) -0.008(6) 0.006(6) -0.001(6)
F50 0.094(9) 0.069(7) 0.090(8) -0.012(6) -0.017(7) 0.007(7)
F51 0.123(10) 0.107(9) 0.090(8) -0.034(7) -0.002(8) -0.005(8)
F52 0.154(11) 0.097(9) 0.079(8) 0.017(7) -0.035(8) -0.007(8)
F53 0.160(11) 0.079(8) 0.086(8) -0.009(7) -0.027(8) 0.021(8)
F54 0.104(9) 0.119(10) 0.050(7) -0.005(7) -0.002(7) -0.017(8)
C217 0.056(6) 0.044(6) 0.145(10) -0.009(6) 0.021(7) -0.016(5)
C216 0.071(7) 0.048(6) 0.136(10) -0.013(6) 0.022(7) -0.017(5)
F56 0.105(9) 0.064(7) 0.075(7) -0.006(6) 0.000(7) -0.001(7)
F57 0.097(9) 0.092(8) 0.073(8) 0.024(7) 0.004(7) -0.003(7)
F58 0.106(9) 0.073(8) 0.103(9) 0.009(7) 0.002(7) 0.011(7)
F59 0.095(10) 0.078(9) 0.077(9) 0.009(7) 0.024(7) 0.000(8)
F65 0.115(10) 0.098(10) 0.072(8) 0.015(7) -0.005(8) -0.005(8)
C218 0.067(7) 0.064(7) 0.066(7) 0.006(6) 0.010(6) -0.004(6)
C219 0.074(7) 0.071(7) 0.068(7) 0.008(6) 0.009(6) -0.003(6)
C220 0.081(7) 0.077(7) 0.074(7) 0.007(6) 0.006(6) -0.004(6)
C221 0.081(7) 0.074(7) 0.075(6) 0.008(6) 0.015(6) -0.002(6)
C222 0.084(7) 0.069(6) 0.077(6) 0.007(6) 0.008(6) -0.004(6)
C223 0.080(7) 0.068(6) 0.072(6) 0.005(6) 0.008(6) -0.003(6)
F60 0.129(10) 0.091(9) 0.099(9) 0.005(7) 0.013(8) 0.009(7)
F61 0.143(10) 0.101(8) 0.119(9) 0.029(7) 0.028(8) 0.011(8)
F62 0.112(10) 0.076(8) 0.096(9) -0.007(7) 0.030(7) 0.007(7)
F63 0.130(10) 0.084(8) 0.139(9) 0.013(7) 0.016(8) -0.026(8)
F64 0.117(9) 0.082(7) 0.120(8) 0.007(6) -0.005(7) -0.024(7)
C224 0.078(7) 0.070(6) 0.082(7) 0.001(6) 0.024(6) 0.003(6)
C225 0.086(7) 0.071(6) 0.083(7) -0.001(6) 0.024(6) 0.005(6)
C226 0.092(7) 0.081(6) 0.085(6) 0.000(6) 0.023(6) 0.003(6)
C227 0.096(7) 0.081(6) 0.093(6) 0.005(6) 0.021(6) 0.003(6)
C228 0.089(7) 0.080(6) 0.098(6) 0.007(6) 0.018(6) -0.003(6)
C229 0.083(6) 0.078(6) 0.090(6) 0.005(6) 0.014(6) -0.001(6)
C232 0.265(13) 0.239(13) 0.179(12) 0.046(11) 0.041(11) -0.008(11)
C231 0.196(12) 0.230(13) 0.185(12) 0.068(11) 0.010(11) -0.064(11)
C230 0.218(18) 0.31(2) 0.169(16) 0.093(16) -0.045(14) -0.102(16)
C233 0.316(14) 0.283(14) 0.211(13) 0.034(12) 0.058(12) -0.052(12)
C234 0.324(17) 0.306(17) 0.246(15) 0.025(14) 0.044(14) -0.050(14)
C235 0.41(2) 0.42(2) 0.41(2) 0.00(2) 0.05(2) 0.022(19)
C236 0.456(18) 0.455(18) 0.443(19) -0.006(13) 0.064(13) -0.001(12)
C237 0.473(18) 0.473(17) 0.461(18) -0.005(12) 0.065(12) -0.001(12)
C239 0.54(2) 0.51(2) 0.47(3) -0.02(2) 0.06(2) -0.01(2)
C238 0.493(18) 0.486(18) 0.475(19) -0.008(13) 0.069(13) -0.004(12)
C251 0.425(15) 0.429(15) 0.419(15) -0.011(8) 0.070(8) 0.010(8)
C250 0.42(2) 0.424(19) 0.390(19) -0.034(15) 0.100(15) 0.029(15)
C252 0.439(14) 0.447(14) 0.442(14) -0.012(7) 0.067(7) 0.010(7)
C253 0.459(15) 0.463(15) 0.461(15) -0.009(8) 0.066(8) 0.014(8)
C254 0.49(2) 0.51(2) 0.49(2) 0.005(15) 0.071(15) 0.022(15)
C247 0.31(2) 0.31(2) 0.30(2) -0.006(14) 0.027(14) 0.001(14)
C245 0.30(3) 0.34(3) 0.32(3) -0.06(3) 0.01(3) 0.04(3)
C246 0.31(2) 0.32(2) 0.30(2) -0.009(15) 0.030(15) 0.011(15)
C248 0.30(2) 0.31(2) 0.30(2) 0.001(15) 0.030(15) -0.001(15)
C249 0.31(3) 0.35(3) 0.33(4) 0.01(3) 0.02(3) -0.03(3)
F66 0.091(9) 0.137(11) 0.148(11) 0.031(10) 0.030(8) -0.022(9)
F67 0.073(8) 0.122(10) 0.115(10) 0.028(8) 0.014(7) -0.006(8)
F68 0.050(7) 0.085(9) 0.069(8) 0.012(7) 0.007(6) -0.008(7)
F69 0.115(11) 0.084(11) 0.106(10) -0.003(8) 0.058(8) -0.032(9)
C255 0.075(7) 0.079(8) 0.076(7) 0.009(6) 0.018(6) -0.005(6)
C256 0.073(7) 0.078(7) 0.080(7) 0.011(6) 0.012(6) -0.005(6)
C257 0.080(7) 0.090(7) 0.090(7) 0.012(6) 0.013(6) -0.006(6)
C258 0.082(7) 0.095(7) 0.094(7) 0.013(6) 0.022(6) -0.009(6)
C259 0.088(7) 0.093(7) 0.087(7) 0.007(6) 0.023(6) -0.010(6)
C260 0.085(7) 0.090(7) 0.082(7) 0.008(6) 0.019(6) -0.010(6)
F70 0.112(13) 0.111(13) 0.089(13) 0.024(10) 0.005(10) -0.030(10)
C264 0.055(10) 0.052(9) 0.045(9) 0.005(8) 0.016(8) -0.013(8)
C265 0.056(10) 0.058(10) 0.052(9) 0.003(9) 0.020(9) -0.007(8)
C266 0.046(9) 0.043(9) 0.047(9) -0.007(7) 0.015(8) -0.007(7)
C263 0.064(10) 0.063(11) 0.051(10) -0.012(9) 0.000(9) -0.001(9)
C262 0.047(9) 0.049(11) 0.048(11) -0.006(9) -0.004(9) 0.005(9)
C261 0.044(10) 0.041(9) 0.051(10) -0.015(8) 0.002(8) -0.004(8)
C267 0.053(10) 0.051(10) 0.041(10) -0.020(9) -0.003(8) 0.007(9)
C268 0.058(11) 0.040(9) 0.048(9) 0.000(8) 0.021(8) -0.004(8)
N32 0.043(8) 0.043(10) 0.047(10) -0.019(9) -0.005(8) 0.005(9)
N33 0.050(10) 0.043(9) 0.052(11) -0.007(9) 0.019(9) -0.003(8)
C76 0.056(7) 0.088(8) 0.092(8) 0.009(6) 0.012(6) 0.009(6)
C77 0.063(8) 0.090(8) 0.109(10) 0.016(7) 0.020(7) 0.010(6)
C78 0.080(9) 0.095(9) 0.089(8) -0.008(7) 0.006(7) 0.008(7)
C79 0.054(7) 0.093(9) 0.126(11) 0.009(8) 0.011(7) -0.006(6)
C80 0.077(9) 0.118(11) 0.125(11) 0.033(9) 0.019(8) -0.003(8)
C81 0.054(7) 0.112(10) 0.133(11) 0.043(8) 0.003(7) -0.002(7)
F6 0.087(5) 0.234(10) 0.158(7) 0.098(7) 0.005(5) 0.000(6)
F7 0.104(6) 0.235(11) 0.198(9) 0.116(8) 0.028(6) -0.019(6)
F8 0.063(4) 0.122(6) 0.183(7) 0.005(5) 0.021(4) -0.014(4)
F9 0.066(4) 0.146(6) 0.117(5) -0.013(5) -0.002(4) 0.021(4)
F10 0.088(5) 0.163(7) 0.131(6) 0.047(5) 0.023(4) 0.026(5)
C280 0.34(2) 0.35(2) 0.34(2) -0.008(15) 0.045(15) 0.005(15)
C282 0.330(19) 0.328(19) 0.331(19) -0.003(7) 0.045(8) 0.005(7)
C283 0.33(2) 0.325(19) 0.33(2) -0.004(8) 0.045(8) 0.002(8)
C284 0.32(2) 0.32(2) 0.33(2) -0.006(15) 0.045(15) -0.005(15)
C281 0.335(19) 0.336(19) 0.335(19) -0.003(8) 0.045(8) 0.007(8)
Cl1 0.393(17) 0.391(16) 0.381(16) -0.024(13) 0.016(13) 0.064(13)
C285 0.407(16) 0.407(15) 0.406(15) -0.008(9) 0.043(9) 0.025(9)
Cl2 0.412(18) 0.411(17) 0.432(18) -0.037(14) 0.019(14) 0.094(13)

loop_
_atom_type_symbol
_atom_type_description
_atom_type_scat_dispersion_real
_atom_type_scat_dispersion_imag
_atom_type_scat_source
C C 0.0181 0.0091 'International Tables Vol C Tables 4.2.6.8 and 6.1.1.4'
H H 0.0000 0.0000 'International Tables Vol C Tables 4.2.6.8 and 6.1.1.4'
Co Co -2.3653 3.6143 'International Tables Vol C Tables 4.2.6.8 and 6.1.1.4'
F F 0.0727 0.0534 'International Tables Vol C Tables 4.2.6.8 and 6.1.1.4'
N N 0.0311 0.0180 'International Tables Vol C Tables 4.2.6.8 and 6.1.1.4'
Cl Cl 0.3639 0.7018 'International Tables Vol C Tables 4.2.6.8 and 6.1.1.4'

loop_
_geom_angle_atom_site_label_1
_geom_angle_atom_site_label_2
_geom_angle_atom_site_label_3
_geom_angle
_geom_angle_site_symmetry_3
C88 N1 C91 111.1(9) .
C88 N1 Co5 116.9(7) .
C91 N1 Co5 131.8(7) .
C103 N2 C106 110.2(8) .
C103 N2 Co5 132.9(6) .
C106 N2 Co5 116.9(7) .
C98 N3 C101 107.5(6) .
C98 N3 Co5 125.4(5) .
C101 N3 Co5 126.8(5) .
C140 N4 C136 116.5(8) .
C140 N4 Co5 121.6(6) .
C136 N4 Co5 121.9(6) .
C141 N5 C145 117.1(9) .
C141 N5 Co5 121.4(6) .
C145 N5 Co5 121.5(8) .
C107 N6 C110 109.7(6) .
C107 N6 Co4 117.1(5) .
C110 N6 Co4 133.0(5) .
C125 N7 C122 109.7(7) .
C125 N7 Co4 117.1(5) .
C122 N7 Co4 132.9(6) .
C117 N8 C120 108.2(6) .
C117 N8 Co4 125.7(5) .
C120 N8 Co4 126.1(5) .
C115 N9 C112 107.3(6) .
C115 N9 Co4 126.0(5) .
C112 N9 Co4 126.7(5) .
C135 N10 C131 116.5(7) .
C135 N10 Co4 122.5(5) .
C131 N10 Co4 121.0(5) .
C130 N11 C126 117.1(7) .
C130 N11 Co4 121.4(6) .
C126 N11 Co4 121.5(5) .
C19 N12 C16 109.4(7) .
C19 N12 Co2 117.7(5) .
C16 N12 Co2 132.8(5) .
C4 N13 C1 110.2(9) .
C4 N13 Co2 133.0(8) .
C1 N13 Co2 116.8(6) .
C9 N14 C6 108.7(9) .
C9 N14 Co2 124.7(6) .
C6 N14 Co2 126.4(8) .
C11 N15 C14 108.5(6) .
C11 N15 Co2 124.0(5) .
C14 N15 Co2 127.4(5) .
C42 N16 C38 116.9(8) .
C42 N16 Co2 122.2(6) .
C38 N16 Co2 120.8(6) .
C43 N17 C47 116.1(8) .
C43 N17 Co2 120.8(7) .
C47 N17 Co2 122.8(6) .
C37 N18 C34 110.2(8) .
C37 N18 Co3 115.7(7) .
C34 N18 Co3 133.5(8) .
C23 N19 C20 111.0(9) .
C23 N19 Co3 131.8(7) .
C20 N19 Co3 116.3(7) .
C28 N20 C25 109.0(8) .
C28 N20 Co3 125.0(7) .
C25 N20 Co3 125.9(7) .
C30 N21 C32 107.9(8) .
C30 N21 Co3 124.1(7) .
C32 N21 Co3 127.7(7) .
C70 N22 C66 116.3(9) .
C70 N22 Co3 120.7(8) .
C66 N22 Co3 123.0(7) .
C71 N23 C75 116.5(7) .
C71 N23 Co3 123.1(6) .
C75 N23 Co3 120.2(5) .
C167 N24 C164 112(3) .
C167 N24 Co1 127(2) .
C164 N24 Co1 121(2) .
C179 N25 C182 108(3) .
C179 N25 Co1 127(2) .
C182 N25 Co1 124(2) .
C177 N26 C174 106.8(8) .
C177 N26 Co1 127.0(7) .
C174 N26 Co1 126.1(7) .
C172 N27 C169 107.9(8) .
C172 N27 Co1 125.2(6) .
C169 N27 Co1 126.9(6) .
C183 N28 C187 117.9(8) .
C183 N28 Co1 120.4(7) .
C187 N28 Co1 121.6(7) .
N13 C1 C19 112.7(8) .
N13 C1 C2 107.3(9) .
C19 C1 C2 140.0(11) .
C3 C2 C1 106.9(10) .
C3 C2 H1 126.5 .
C1 C2 H1 126.5 .
C2 C3 C4 108.4(9) .
C2 C3 H2 125.8 .
C4 C3 H2 125.8 .
N13 C4 C5 120.5(11) .
N13 C4 C3 107.1(10) .
C5 C4 C3 132.3(10) .
C4 C5 C6 123.3(9) .
C4 C5 C61 129.7(12) .
C6 C5 C61 106.9(12) .
C4 C5 C54 104.8(13) .
C6 C5 C54 131.8(13) .
N14 C6 C5 125.4(10) .
N14 C6 C7 106.6(12) .
C5 C6 C7 128.0(11) .
C8 C7 C6 109.0(10) .
C8 C7 H3 125.5 .
C6 C7 H3 125.5 .
C7 C8 C9 107.8(12) .
C7 C8 H4 126.1 .
C9 C8 H4 126.1 .
N14 C9 C10 124.9(8) .
N14 C9 C8 107.9(11) .
C10 C9 C8 127.1(12) .
C9 C10 C11 124.2(9) .
C9 C10 C29 120.0(8) .
C11 C10 C29 115.6(9) .
N15 C11 C10 125.6(8) .
N15 C11 C12 107.8(7) .
C10 C11 C12 126.6(8) .
C13 C12 C11 108.0(7) .
C13 C12 H5 126.0 .
C11 C12 H5 126.0 .
C12 C13 C14 107.8(7) .
C12 C13 H6 126.1 .
C14 C13 H6 126.1 .
N15 C14 C15 125.2(7) .
N15 C14 C13 107.9(6) .
C15 C14 C13 126.9(7) .
C14 C15 C16 122.4(7) .
C14 C15 C48 118.7(7) .
C16 C15 C48 118.8(6) .
N12 C16 C15 121.2(7) .
N12 C16 C17 106.8(7) .
C15 C16 C17 132.0(7) .
C18 C17 C16 108.1(8) .
C18 C17 H7 125.9 .
C16 C17 H7 125.9 .
C17 C18 C19 107.1(8) .
C17 C18 H8 126.5 .
C19 C18 H8 126.5 .
N12 C19 C18 108.5(7) .
N12 C19 C1 111.3(8) .
C18 C19 C1 140.1(9) .
N19 C20 C37 112.2(10) .
N19 C20 C21 106.0(10) .
C37 C20 C21 141.4(12) .
C22 C21 C20 108.5(11) .
C22 C21 H9 125.8 .
C20 C21 H9 125.8 .
C21 C22 C23 107.4(10) .
C21 C22 H10 126.3 .
C23 C22 H10 126.3 .
N19 C23 C24 121.9(10) .
N19 C23 C22 107.2(9) .
C24 C23 C22 131.0(10) .
C23 C24 C25 122.0(9) .
C23 C24 C76 119.0(9) .
C25 C24 C76 119.1(9) .
N20 C25 C24 125.7(9) .
N20 C25 C26 107.1(9) .
C24 C25 C26 127.1(10) .
C27 C26 C25 108.2(10) .
C27 C26 H11 125.9 .
C25 C26 H11 125.9 .
C26 C27 C28 107.6(10) .
C26 C27 H12 126.2 .
C28 C27 H12 126.2 .
N20 C28 C29 124.3(9) .
N20 C28 C27 108.0(10) .
C29 C28 C27 127.7(11) .
C30 C29 C28 124.6(10) .
C30 C29 C10 116.3(9) .
C28 C29 C10 119.1(9) .
N21 C30 C29 124.8(10) .
N21 C30 C216 108.4(9) .
C29 C30 C216 126.7(10) .
N21 C32 C33 125.4(10) .
N21 C32 C217 108.5(9) .
C33 C32 C217 125.9(10) .
C34 C33 C32 122.2(9) .
C34 C33 C255 127.8(12) .
C32 C33 C255 106.8(12) .
C34 C33 C82 114.2(10) .
C32 C33 C82 123.0(10) .
N18 C34 C33 121.0(9) .
N18 C34 C35 107.1(10) .
C33 C34 C35 131.9(10) .
C36 C35 C34 107.9(10) .
C36 C35 H13 126.0 .
C34 C35 H13 126.0 .
C35 C36 C37 107.5(11) .
C35 C36 H14 126.3 .
C37 C36 H14 126.3 .
N18 C37 C20 113.2(9) .
N18 C37 C36 107.3(10) .
C20 C37 C36 139.5(12) .
N16 C38 C39 123.0(8) .
N16 C38 H15 118.5 .
C39 C38 H15 118.5 .
C40 C39 C38 119.4(9) .
C40 C39 H16 120.3 .
C38 C39 H16 120.3 .
C39 C40 C41 118.0(9) .
C39 C40 H17 121.0 .
C41 C40 H17 121.0 .
C40 C41 C42 120.0(9) .
C40 C41 H18 120.0 .
C42 C41 H18 120.0 .
N16 C42 C41 122.6(9) .
N16 C42 H19 118.7 .
C41 C42 H19 118.7 .
N17 C43 C44 121.0(11) .
N17 C43 H20 119.5 .
C44 C43 H20 119.5 .
C45 C44 C43 121.1(12) .
C45 C44 H21 119.4 .
C43 C44 H21 119.4 .
C46 C45 C44 117.3(11) .
C46 C45 H22 121.4 .
C44 C45 H22 121.4 .
C45 C46 C47 119.7(10) .
C45 C46 H23 120.1 .
C47 C46 H23 120.1 .
N17 C47 C46 124.4(9) .
N17 C47 H24 117.8 .
C46 C47 H24 117.8 .
C49 C48 C53 115.3(7) .
C49 C48 C15 120.8(7) .
C53 C48 C15 123.9(7) .
C50 C49 F20 117.1(7) .
C50 C49 C48 123.6(7) .
F20 C49 C48 119.3(6) .
F19 C50 C49 119.9(7) .
F19 C50 C51 120.5(7) .
C49 C50 C51 119.5(7) .
F18 C51 C52 119.9(7) .
F18 C51 C50 120.8(7) .
C52 C51 C50 119.3(7) .
F17 C52 C51 119.6(7) .
F17 C52 C53 120.5(7) .
C51 C52 C53 119.9(7) .
F16 C53 C52 117.1(7) .
F16 C53 C48 120.4(6) .
C52 C53 C48 122.4(7) .
C59 C54 C55 114(2) .
C59 C54 C5 127(2) .
C55 C54 C5 118(2) .
C54 C55 C56 124(2) .
C54 C55 F26 122(2) .
C56 C55 F26 113(2) .
C57 C56 C55 119(3) .
C57 C56 F27 118(3) .
C55 C56 F27 123(2) .
C56 C57 F30 124(2) .
C56 C57 C58 120(2) .
F30 C57 C58 115(2) .
F28 C58 C57 122(2) .
F28 C58 C59 123(2) .
C57 C58 C59 116(2) .
C54 C59 F29 121.3(19) .
C54 C59 C58 127(2) .
F29 C59 C58 112(2) .
F21 C60 C61 122.8(10) .
F21 C60 C65 117.2(10) .
C61 C60 C65 120.0 .
C60 C61 C62 120.0 .
C60 C61 C5 120.9(10) .
C62 C61 C5 117.4(10) .
F24 C62 C63 119.5(11) .
F24 C62 C61 120.5(11) .
C63 C62 C61 120.0 .
F25 C63 C62 120.0(11) .
F25 C63 C64 120.0(11) .
C62 C63 C64 120.0 .
F23 C64 C65 121.9(11) .
F23 C64 C63 118.1(11) .
C65 C64 C63 120.0 .
F22 C65 C64 120.3(10) .
F22 C65 C60 119.7(10) .
C64 C65 C60 120.0 .
C67 C66 N22 123.5(12) .
C67 C66 H25 118.2 .
N22 C66 H25 118.2 .
C66 C67 C68 119.5(13) .
C66 C67 H26 120.2 .
C68 C67 H26 120.2 .
C67 C68 C69 119.4(12) .
C67 C68 H27 120.3 .
C69 C68 H27 120.3 .
C68 C69 C70 118.1(12) .
C68 C69 H28 121.0 .
C70 C69 H28 121.0 .
N22 C70 C69 123.2(12) .
N22 C70 H29 118.4 .
C69 C70 H29 118.4 .
N23 C71 C72 124.1(9) .
N23 C71 H30 117.9 .
C72 C71 H30 117.9 .
C71 C72 C73 118.5(8) .
C71 C72 H31 120.7 .
C73 C72 H31 120.7 .
C74 C73 C72 118.5(8) .
C74 C73 H32 120.7 .
C72 C73 H32 120.7 .
C75 C74 C73 119.3(8) .
C75 C74 H33 120.4 .
C73 C74 H33 120.4 .
N23 C75 C74 123.0(8) .
N23 C75 H34 118.5 .
C74 C75 H34 118.5 .
C83 C82 C87 120.0 .
C83 C82 C33 117.1(9) .
C87 C82 C33 122.3(9) .
F11 C83 C84 120.7(13) .
F11 C83 C82 118.5(13) .
C84 C83 C82 120.0 .
F12 C84 C83 117.9(12) .
F12 C84 C85 121.9(12) .
C83 C84 C85 120.0 .
F13 C85 C86 120.3(10) .
F13 C85 C84 119.6(10) .
C86 C85 C84 120.0 .
F14 C86 C85 117.8(10) .
F14 C86 C87 122.2(10) .
C85 C86 C87 120.0 .
F15 C87 C86 119.6(12) .
F15 C87 C82 120.2(12) .
C86 C87 C82 120.0 .
N1 C88 C106 112.9(8) .
N1 C88 C89 107.7(11) .
C106 C88 C89 139.3(12) .
C90 C89 C88 107.7(12) .
C90 C89 H35 126.1 .
C88 C89 H35 126.1 .
C89 C90 C91 107.8(12) .
C89 C90 H36 126.1 .
C91 C90 H36 126.1 .
C92A C91 N1 118.9(14) .
C92A C91 C90 131.8(16) .
N1 C91 C90 105.6(12) .
N1 C91 C92B 119.9(10) .
C90 C91 C92B 133.4(14) .
C92B C93 N31 130.5(12) .
C92B C93 C94 119.6(12) .
N31 C93 C94 108.6(9) .
N31 C93 C92A 115.6(13) .
C94 C93 C92A 133.9(13) .
C95 C94 C93 108.3(9) .
C95 C94 H37 125.8 .
C93 C94 H37 125.8 .
C94 C95 C96 107.3(9) .
C94 C95 H38 126.4 .
C96 C95 H38 126.4 .
N31 C96 C97 124.8(8) .
N31 C96 C95 108.4(7) .
C97 C96 C95 126.7(8) .
C96 C97 C98 124.5(7) .
C96 C97 C116 117.9(7) .
C98 C97 C116 117.6(6) .
N3 C98 C97 124.0(7) .
N3 C98 C99 109.4(7) .
C97 C98 C99 126.5(7) .
C100 C99 C98 106.6(7) .
C100 C99 H39 126.7 .
C98 C99 H39 126.7 .
C99 C100 C101 108.2(7) .
C99 C100 H40 125.9 .
C101 C100 H40 125.9 .
N3 C101 C102 125.2(7) .
N3 C101 C100 108.2(7) .
C102 C101 C100 126.5(8) .
C101 C102 C103 123.5(8) .
C101 C102 C146 117.7(7) .
C103 C102 C146 118.7(7) .
N2 C103 C102 119.7(8) .
N2 C103 C104 107.3(9) .
C102 C103 C104 133.0(10) .
C105 C104 C103 106.5(9) .
C105 C104 H41 126.8 .
C103 C104 H41 126.8 .
C104 C105 C106 109.0(9) .
C104 C105 H42 125.5 .
C106 C105 H42 125.5 .
N2 C106 C88 112.0(9) .
N2 C106 C105 107.1(9) .
C88 C106 C105 140.8(10) .
N6 C107 C125 112.1(7) .
N6 C107 C108 108.2(7) .
C125 C107 C108 139.8(8) .
C109 C108 C107 107.5(7) .
C109 C108 H43 126.3 .
C107 C108 H43 126.3 .
C108 C109 C110 107.2(7) .
C108 C109 H44 126.4 .
C110 C109 H44 126.4 .
N6 C110 C111 119.7(7) .
N6 C110 C109 107.4(7) .
C111 C110 C109 132.9(7) .
C112 C111 C110 124.0(7) .
C112 C111 C152 117.6(7) .
C110 C111 C152 118.4(6) .
N9 C112 C111 125.1(7) .
N9 C112 C113 107.8(6) .
C111 C112 C113 127.1(7) .
C114 C113 C112 108.0(7) .
C114 C113 H45 126.0 .
C112 C113 H45 126.0 .
C113 C114 C115 107.9(7) .
C113 C114 H46 126.1 .
C115 C114 H46 126.1 .
N9 C115 C116 123.4(7) .
N9 C115 C114 109.0(6) .
C116 C115 C114 127.6(7) .
C117 C116 C115 125.1(7) .
C117 C116 C97 117.2(7) .
C115 C116 C97 117.7(6) .
N8 C117 C116 124.4(7) .
N8 C117 C118 108.8(6) .
C116 C117 C118 126.8(7) .
C119 C118 C117 107.3(8) .
C119 C118 H47 126.4 .
C117 C118 H47 126.4 .
C118 C119 C120 108.3(7) .
C118 C119 H48 125.9 .
C120 C119 H48 125.9 .
N8 C120 C121 125.9(8) .
N8 C120 C119 107.5(7) .
C121 C120 C119 126.6(8) .
C122 C121 C120 123.8(7) .
C122 C121 C158 120.2(7) .
C120 C121 C158 115.9(7) .
N7 C122 C121 119.7(7) .
N7 C122 C123 105.9(8) .
C121 C122 C123 134.3(8) .
C124 C123 C122 108.2(8) .
C124 C123 H49 125.9 .
C122 C123 H49 125.9 .
C123 C124 C125 107.3(8) .
C123 C124 H50 126.3 .
C125 C124 H50 126.3 .
N7 C125 C124 108.8(7) .
N7 C125 C107 111.8(7) .
C124 C125 C107 139.4(8) .
N11 C126 C127 123.9(8) .
N11 C126 H51 118.1 .
C127 C126 H51 118.1 .
C126 C127 C128 117.8(9) .
C126 C127 H52 121.1 .
C128 C127 H52 121.1 .
C129 C128 C127 119.1(9) .
C129 C128 H53 120.5 .
C127 C128 H53 120.5 .
C128 C129 C130 119.4(9) .
C128 C129 H54 120.3 .
C130 C129 H54 120.3 .
N11 C130 C129 122.7(9) .
N11 C130 H55 118.6 .
C129 C130 H55 118.6 .
N10 C131 C132 122.1(8) .
N10 C131 H56 119.0 .
C132 C131 H56 119.0 .
C133 C132 C131 120.7(8) .
C133 C132 H57 119.7 .
C131 C132 H57 119.7 .
C132 C133 C134 118.0(8) .
C132 C133 H58 121.0 .
C134 C133 H58 121.0 .
C133 C134 C135 119.5(8) .
C133 C134 H59 120.3 .
C135 C134 H59 120.3 .
N10 C135 C134 123.2(8) .
N10 C135 H60 118.4 .
C134 C135 H60 118.4 .
N4 C136 C137 122.7(9) .
N4 C136 H61 118.7 .
C137 C136 H61 118.7 .
C138 C137 C136 119.3(10) .
C138 C137 H62 120.4 .
C136 C137 H62 120.4 .
C137 C138 C139 118.6(11) .
C137 C138 H63 120.7 .
C139 C138 H63 120.7 .
C140 C139 C138 119.5(11) .
C140 C139 H64 120.2 .
C138 C139 H64 120.2 .
N4 C140 C139 123.4(10) .
N4 C140 H65 118.3 .
C139 C140 H65 118.3 .
N5 C141 C142 123.6(10) .
N5 C141 H66 118.2 .
C142 C141 H66 118.2 .
C143 C142 C141 117.5(13) .
C143 C142 H67 121.3 .
C141 C142 H67 121.3 .
C144 C143 C142 118.6(11) .
C144 C143 H68 120.7 .
C142 C143 H68 120.7 .
C143 C144 C145 121.9(13) .
C143 C144 H69 119.1 .
C145 C144 H69 119.1 .
N5 C145 C144 121.4(12) .
N5 C145 H70 119.3 .
C144 C145 H70 119.3 .
C147 C146 C151 120.0 .
C147 C146 C102 121.5(5) .
C151 C146 C102 118.3(5) .
F41 C147 C146 121.7(5) .
F41 C147 C148 118.3(5) .
C146 C147 C148 120.0 .
F42 C148 C149 119.0(7) .
F42 C148 C147 121.0(7) .
C149 C148 C147 120.0 .
F43 C149 C148 120.5(7) .
F43 C149 C150 119.5(7) .
C148 C149 C150 120.0 .
F44 C150 C149 118.5(7) .
F44 C150 C151 121.5(7) .
C149 C150 C151 120.0 .
F45 C151 C150 117.9(6) .
F45 C151 C146 122.0(6) .
C150 C151 C146 120.0 .
C153 C152 C157 120.0 .
C153 C152 C111 119.7(4) .
C157 C152 C111 120.3(4) .
F31 C153 C152 121.8(4) .
F31 C153 C154 118.2(4) .
C152 C153 C154 120.0 .
F32 C154 C155 119.3(4) .
F32 C154 C153 120.6(4) .
C155 C154 C153 120.0 .
F33 C155 C154 119.8(4) .
F33 C155 C156 120.2(4) .
C154 C155 C156 120.0 .
F34 C156 C157 120.4(4) .
F34 C156 C155 119.6(4) .
C157 C156 C155 120.0 .
F35 C157 C156 118.3(4) .
F35 C157 C152 121.7(4) .
C156 C157 C152 120.0 .
C159 C158 C163 120.0 .
C159 C158 C121 119.4(6) .
C163 C158 C121 119.8(6) .
F40 C159 C160 117.2(7) .
F40 C159 C158 122.8(7) .
C160 C159 C158 120.0 .
F39 C160 C161 117.1(8) .
F39 C160 C159 122.8(8) .
C161 C160 C159 120.0 .
F38 C161 C160 119.9(9) .
F38 C161 C162 120.1(9) .
C160 C161 C162 120.0 .
F37 C162 C161 119.4(7) .
F37 C162 C163 120.5(7) .
C161 C162 C163 120.0 .
F36 C163 C162 119.3(6) .
F36 C163 C158 120.7(6) .
C162 C163 C158 120.0 .
C261 C164 N24 113(3) .
C261 C164 C165 142(3) .
N24 C164 C165 105(3) .
C166 C165 C164 111(3) .
C166 C165 H147 124.7 .
C164 C165 H147 124.7 .
C165 C166 C167 105(2) .
C165 C166 H148 127.7 .
C167 C166 H148 127.7 .
N24 C167 C166 107(2) .
N24 C167 C168 127(3) .
C166 C167 C168 126(2) .
C268 C168 C169 131.0(14) .
C224 C168 C169 125.7(12) .
C169 C168 C167 115.5(14) .
C169 C168 C218 112.9(11) .
N27 C169 C168 124.6(10) .
N27 C169 C170 107.4(8) .
C168 C169 C170 128.0(10) .
C171 C170 C169 107.9(9) .
C171 C170 H73 126.0 .
C169 C170 H73 126.0 .
C170 C171 C172 107.6(9) .
C170 C171 H74 126.2 .
C172 C171 H74 126.2 .
N27 C172 C173 124.1(9) .
N27 C172 C171 109.2(8) .
C173 C172 C171 126.7(8) .
C174 C173 C172 125.9(8) .
C174 C173 C173 116.0(8) 2_655
C172 C173 C173 118.2(8) 2_655
N26 C174 C173 122.8(9) .
N26 C174 C175 109.6(9) .
C173 C174 C175 127.6(9) .
C176 C175 C174 106.5(10) .
C176 C175 H75 126.7 .
C174 C175 H75 126.7 .
C175 C176 C177 108.0(11) .
C175 C176 H76 126.0 .
C177 C176 H76 126.0 .
N26 C177 C178 125.4(11) .
N26 C177 C176 109.1(9) .
C178 C177 C176 125.5(11) .
C267 C178 C177 128.1(16) .
C267 C178 C188 113.2(15) .
C177 C178 C188 118.4(11) .
C177 C178 C179 116.0(15) .
C188 C178 C179 125.1(16) .
N25 C179 C180 110(2) .
N25 C179 C178 125(3) .
C180 C179 C178 124(2) .
C181 C180 C179 101(2) .
C181 C180 H149 129.3 .
C179 C180 H149 129.3 .
C182 C181 C180 112(2) .
C182 C181 H150 124.2 .
C180 C181 H150 124.2 .
N25 C182 C181 108(2) .
N25 C182 C266 111(3) .
C181 C182 C266 141(3) .
N28 C183 C184 120.8(10) .
N28 C183 H79 119.6 .
C184 C183 H79 119.6 .
C185 C184 C183 121.3(11) .
C185 C184 H80 119.3 .
C183 C184 H80 119.3 .
C186 C185 C184 117.9(10) .
C186 C185 H81 121.0 .
C184 C185 H81 121.0 .
C185 C186 C187 119.6(10) .
C185 C186 H82 120.2 .
C187 C186 H82 120.2 .
N28 C187 C186 122.5(10) .
N28 C187 H83 118.8 .
C186 C187 H83 118.8 .
C189 C188 C193 120.0 .
C189 C188 C178 120.6(11) .
C193 C188 C178 119.4(11) .
F5 C189 C188 120.9(12) .
F5 C189 C190 119.1(12) .
C188 C189 C190 120.0 .
F4 C190 C191 118.3(13) .
F4 C190 C189 121.7(13) .
C191 C190 C189 120.0 .
F3 C191 C190 121.8(14) .
F3 C191 C192 118.2(14) .
C190 C191 C192 120.0 .
F2 C192 C193 118.4(13) .
F2 C192 C191 121.6(13) .
C193 C192 C191 120.0 .
F1 C193 C192 117.5(11) .
F1 C193 C188 122.5(11) .
C192 C193 C188 120.0 .
C194 N30 C198 120.0 .
C194 N30 Co1 115.7(7) .
C198 N30 Co1 124.0(7) .
N30 C194 C195 120.0 .
N30 C194 H84 120.0 .
C195 C194 H84 120.0 .
C196 C195 C194 120.0 .
C196 C195 H85 120.0 .
C194 C195 H85 120.0 .
C195 C196 C197 120.0 .
C195 C196 H86 120.0 .
C197 C196 H86 120.0 .
C198 C197 C196 120.0 .
C198 C197 H87 120.0 .
C196 C197 H87 120.0 .
C197 C198 N30 120.0 .
C197 C198 H88 120.0 .
N30 C198 H88 120.0 .
C199 N29 C203 120.0 .
C199 N29 Co1 114.2(7) .
C203 N29 Co1 125.3(7) .
C200 C199 N29 120.0 .
C200 C199 H89 120.0 .
N29 C199 H89 120.0 .
C199 C200 C201 120.0 .
C199 C200 H90 120.0 .
C201 C200 H90 120.0 .
C202 C201 C200 120.0 .
C202 C201 H91 120.0 .
C200 C201 H91 120.0 .
C201 C202 C203 120.0 .
C201 C202 H92 120.0 .
C203 C202 H92 120.0 .
C202 C203 N29 120.0 .
C202 C203 H93 120.0 .
N29 C203 H93 120.0 .
C96 N31 C93 107.5(8) .
C96 N31 Co5 124.9(5) .
C93 N31 Co5 127.5(7) .
N25 Co1 N27 164.4(8) .
N24 Co1 N27 98.6(10) .
N25 Co1 N26 99.2(9) .
N24 Co1 N26 165.4(9) .
N27 Co1 N26 95.8(3) .
N25 Co1 N33 78.2(12) .
N27 Co1 N33 87.1(8) .
N26 Co1 N33 175.9(9) .
N25 Co1 N28 94.4(9) .
N24 Co1 N28 93.7(11) .
N27 Co1 N28 90.1(3) .
N26 Co1 N28 88.6(3) .
N33 Co1 N28 88.5(9) .
N24 Co1 N30 95.0(11) .
N27 Co1 N30 92.2(5) .
N26 Co1 N30 82.0(5) .
N28 Co1 N30 170.5(5) .
N24 Co1 N32 79.4(12) .
N27 Co1 N32 177.3(8) .
N26 Co1 N32 86.3(8) .
N28 Co1 N32 88.2(7) .
N30 Co1 N32 89.7(8) .
N25 Co1 N29 92.0(10) .
N27 Co1 N29 81.5(5) .
N26 Co1 N29 99.0(5) .
N33 Co1 N29 84.3(10) .
N28 Co1 N29 169.2(5) .
N12 Co2 N13 81.5(3) .
N12 Co2 N14 172.7(3) .
N13 Co2 N14 91.3(4) .
N12 Co2 N15 90.9(3) .
N13 Co2 N15 172.4(3) .
N14 Co2 N15 96.3(3) .
N12 Co2 N17 90.6(3) .
N13 Co2 N17 91.4(3) .
N14 Co2 N17 89.3(3) .
N15 Co2 N17 89.2(3) .
N12 Co2 N16 91.4(3) .
N13 Co2 N16 90.8(3) .
N14 Co2 N16 88.9(3) .
N15 Co2 N16 88.9(3) .
N17 Co2 N16 177.3(3) .
N19 Co3 N18 82.2(4) .
N19 Co3 N20 91.4(4) .
N18 Co3 N20 173.5(4) .
N19 Co3 N21 172.1(4) .
N18 Co3 N21 89.9(4) .
N20 Co3 N21 96.5(4) .
N19 Co3 N23 89.6(3) .
N18 Co3 N23 94.2(3) .
N20 Co3 N23 86.9(3) .
N21 Co3 N23 91.6(3) .
N19 Co3 N22 90.7(4) .
N18 Co3 N22 89.3(3) .
N20 Co3 N22 89.5(3) .
N21 Co3 N22 88.5(4) .
N23 Co3 N22 176.5(3) .
C58 F28 C234 110.6(16) .
N7 Co4 N6 81.7(3) .
N7 Co4 N9 173.3(3) .
N6 Co4 N9 91.6(3) .
N7 Co4 N8 91.3(3) .
N6 Co4 N8 173.0(3) .
N9 Co4 N8 95.4(3) .
N7 Co4 N11 89.9(3) .
N6 Co4 N11 89.9(3) .
N9 Co4 N11 89.9(3) .
N8 Co4 N11 90.3(3) .
N7 Co4 N10 91.3(3) .
N6 Co4 N10 90.2(3) .
N9 Co4 N10 88.9(3) .
N8 Co4 N10 89.7(3) .
N11 Co4 N10 178.8(3) .
N2 Co5 N1 81.3(4) .
N2 Co5 N31 172.4(3) .
N1 Co5 N31 91.2(3) .
N2 Co5 N3 91.6(3) .
N1 Co5 N3 172.9(3) .
N31 Co5 N3 96.0(3) .
N2 Co5 N4 89.6(3) .
N1 Co5 N4 90.2(3) .
N31 Co5 N4 89.9(3) .
N3 Co5 N4 89.8(3) .
N2 Co5 N5 90.8(3) .
N1 Co5 N5 90.4(3) .
N31 Co5 N5 89.8(3) .
N3 Co5 N5 89.5(3) .
N4 Co5 N5 179.3(3) .
C93 C92B C204 122.5(16) .
C93 C92B C91 115.2(14) .
C204 C92B C91 120.7(14) .
F46 C205 C204 121.6(10) .
F46 C205 C206 118.2(9) .
C204 C205 C206 120.0 .
C208 C204 C205 120.0 .
C208 C204 C92B 118.8(11) .
C205 C204 C92B 120.6(11) .
F55 C208 C204 122.3(9) .
F55 C208 C209 117.3(9) .
C204 C208 C209 120.0 .
F49 C209 C207 117.3(11) .
F49 C209 C208 122.7(11) .
C207 C209 C208 120.0 .
F48 C207 C209 120.3(11) .
F48 C207 C206 119.5(11) .
C209 C207 C206 120.0 .
F47 C206 C207 120.0(10) .
F47 C206 C205 120.0(10) .
C207 C206 C205 120.0 .
C91 C92A C210 119.1(19) .
C91 C92A C93 124(2) .
C210 C92A C93 113.6(18) .
C211 C210 C215 120.0 .
C211 C210 C92A 119.1(13) .
C215 C210 C92A 120.6(13) .
F53 C211 C210 121.7(13) .
F53 C211 C212 118.3(13) .
C210 C211 C212 120.0 .
F52 C212 C213 120.2(14) .
F52 C212 C211 119.8(14) .
C213 C212 C211 120.0 .
F54 C213 C212 119.5(14) .
F54 C213 C214 120.5(14) .
C212 C213 C214 120.0 .
F51 C214 C215 122.7(14) .
F51 C214 C213 117.2(14) .
C215 C214 C213 120.0 .
F50 C215 C214 119.4(12) .
F50 C215 C210 120.6(12) .
C214 C215 C210 120.0 .
C216 C217 C32 106.8(9) .
C216 C217 H94 126.6 .
C32 C217 H94 126.6 .
C217 C216 C30 108.2(10) .
C217 C216 H95 125.9 .
C30 C216 H95 125.9 .
C219 C218 C223 120.0 .
C219 C218 C168 123.6(10) .
C223 C218 C168 116.0(10) .
F59 C219 C218 121.1(14) .
F59 C219 C220 118.7(14) .
C218 C219 C220 120.0 .
F65 C220 C221 117.9(13) .
F65 C220 C219 122.1(13) .
C221 C220 C219 120.0 .
F57 C221 C222 120.5(13) .
F57 C221 C220 119.5(13) .
C222 C221 C220 120.0 .
F58 C222 C221 119.1(12) .
F58 C222 C223 120.8(12) .
C221 C222 C223 120.0 .
F56 C223 C222 117.8(12) .
F56 C223 C218 122.2(12) .
C222 C223 C218 120.0 .
C168 C224 C225 115.7(11) .
C168 C224 C229 124.3(11) .
C225 C224 C229 120.0 .
F62 C225 C226 119.7(12) .
F62 C225 C224 120.3(12) .
C226 C225 C224 120.0 .
F60 C226 C225 120.5(12) .
F60 C226 C227 119.5(12) .
C225 C226 C227 120.0 .
F61 C227 C228 122.0(13) .
F61 C227 C226 118.0(13) .
C228 C227 C226 120.0 .
F63 C228 C227 118.7(12) .
F63 C228 C229 121.1(12) .
C227 C228 C229 120.0 .
F64 C229 C228 117.0(11) .
F64 C229 C224 123.0(11) .
C228 C229 C224 120.0 .
C231 C232 C233 108.7(16) .
C231 C232 H96 110.0 .
C233 C232 H96 109.9 .
C231 C232 H97 109.9 .
C233 C232 H97 110.0 .
H96 C232 H97 108.3 .
C232 C231 C230 106.6(14) .
C232 C231 H98 110.4 .
C230 C231 H98 110.4 .
C232 C231 H99 110.4 .
C230 C231 H99 110.4 .
H98 C231 H99 108.6 .
C231 C230 H100 109.5 .
C231 C230 H101 109.5 .
H100 C230 H101 109.5 .
C231 C230 H102 109.5 .
H100 C230 H102 109.5 .
H101 C230 H102 109.5 .
C232 C233 C234 105.8(15) .
C232 C233 H103 110.6 .
C234 C233 H103 110.6 .
C232 C233 H104 110.6 .
C234 C233 H104 110.6 .
H103 C233 H104 108.7 .
C233 C234 F28 167(2) .
C233 C234 H132 109.5 .
F28 C234 H132 80.6 .
C233 C234 H133 109.5 .
F28 C234 H133 58.1 .
H132 C234 H133 109.5 .
C233 C234 H134 109.5 .
F28 C234 H134 73.7 .
H132 C234 H134 109.5 .
H133 C234 H134 109.5 .
C236 C235 H120 109.5 .
C236 C235 H121 109.5 .
H120 C235 H121 109.5 .
C236 C235 H122 109.5 .
H120 C235 H122 109.5 .
H121 C235 H122 109.5 .
C235 C236 C237 97(2) .
C235 C236 H123 112.3 .
C237 C236 H123 112.3 .
C235 C236 H124 112.3 .
C237 C236 H124 112.3 .
H123 C236 H124 109.9 .
C236 C237 C238 96(2) .
C236 C237 H125 112.6 .
C238 C237 H125 112.6 .
C236 C237 H126 112.6 .
C238 C237 H126 112.6 .
H125 C237 H126 110.1 .
C238 C239 H157 109.5 .
C238 C239 H158 109.5 .
H157 C239 H158 109.5 .
C238 C239 H159 109.5 .
H157 C239 H159 109.5 .
H158 C239 H159 109.5 .
C239 C238 C237 96(2) .
C239 C238 H130 112.5 .
C237 C238 H130 112.5 .
C239 C238 H131 112.5 .
C237 C238 H131 112.5 .
H130 C238 H131 110.0 .
C250 C251 C252 104.9(17) .
C250 C251 H135 110.8 .
C252 C251 H135 110.8 .
C250 C251 H136 110.8 .
C252 C251 H136 110.8 .
H135 C251 H136 108.8 .
C251 C250 H137 109.5 .
C251 C250 H138 109.5 .
H137 C250 H138 109.5 .
C251 C250 H139 109.5 .
H137 C250 H139 109.5 .
H138 C250 H139 109.5 .
C251 C252 C253 107.5(18) .
C251 C252 H140 110.2 .
C253 C252 H140 110.2 .
C251 C252 H141 110.2 .
C253 C252 H141 110.2 .
H140 C252 H141 108.5 .
C252 C253 C254 103.0(17) .
C252 C253 H142 111.2 .
C254 C253 H142 111.2 .
C252 C253 H143 111.2 .
C254 C253 H143 111.2 .
H142 C253 H143 109.1 .
C253 C254 H144 109.5 .
C253 C254 H145 109.5 .
H144 C254 H145 109.5 .
C253 C254 H146 109.5 .
H144 C254 H146 109.5 .
H145 C254 H146 109.5 .
C246 C247 C248 144(2) .
C245 C246 C247 147(3) .
C249 C248 C247 145(3) .
C256 C255 C260 120.0 .
C256 C255 C33 121.8(14) .
C260 C255 C33 118.2(14) .
F68 C256 C257 118.9(15) .
F68 C256 C255 121.1(15) .
C257 C256 C255 120.0 .
F67 C257 C258 118.3(15) .
F67 C257 C256 121.5(15) .
C258 C257 C256 120.0 .
F66 C258 C257 123.5(15) .
F66 C258 C259 116.2(15) .
C257 C258 C259 120.0 .
F69 C259 C258 111.7(18) .
F69 C259 C260 128.3(18) .
C258 C259 C260 120.0 .
F70 C260 C259 114(2) .
F70 C260 C255 124(2) .
C259 C260 C255 120.0 .
C265 C264 C268 108.1(18) .
C265 C264 H151 125.9 .
C268 C264 H151 125.9 .
C266 C265 C264 106(2) .
C266 C265 H152 127.1 .
C264 C265 H152 127.1 .
N33 C266 C182 110(2) .
N33 C266 C265 111(2) .
C182 C266 C265 139(3) .
C262 C263 C267 108(2) .
C262 C263 H153 126.1 .
C267 C263 H153 126.1 .
C263 C262 C261 108(3) .
C263 C262 H154 125.9 .
C261 C262 H154 125.9 .
C164 C261 N32 113(3) .
C164 C261 C262 141(3) .
N32 C261 C262 106(2) .
C178 C267 N32 118(2) .
C178 C267 C263 135(2) .
N32 C267 C263 107(2) .
C168 C268 N33 114.9(19) .
C168 C268 C264 138(2) .
N33 C268 C264 107(2) .
C261 N32 C267 111(2) .
C261 N32 Co1 113.7(18) .
C267 N32 Co1 135(2) .
C266 N33 C268 108(2) .
C266 N33 Co1 116.4(18) .
C268 N33 Co1 135(2) .
C77 C76 C81 120.0 .
C77 C76 C24 120.7(7) .
C81 C76 C24 119.1(7) .
F10 C77 C78 117.8(7) .
F10 C77 C76 122.2(7) .
C78 C77 C76 120.0 .
F9 C78 C79 118.5(7) .
F9 C78 C77 121.5(7) .
C79 C78 C77 120.0 .
F8 C79 C78 119.7(7) .
F8 C79 C80 120.3(7) .
C78 C79 C80 120.0 .
F7 C80 C81 121.1(7) .
F7 C80 C79 118.9(7) .
C81 C80 C79 120.0 .
F6 C81 C80 117.9(7) .
F6 C81 C76 121.9(7) .
C80 C81 C76 120.0 .
C281 C282 C283 160(4) .
C282 C283 C284 159(4) .
C282 C281 C280 159(5) .
Cl2 C285 Cl1 99(2) .
Cl2 C285 H155 112.0 .
Cl1 C285 H155 112.0 .
Cl2 C285 H156 112.0 .
Cl1 C285 H156 112.0 .
H155 C285 H156 109.7 .

loop_
_geom_bond_atom_site_label_1
_geom_bond_atom_site_label_2
_geom_bond_distance
_geom_bond_site_symmetry_2
N1 C88 1.351(12) .
N1 C91 1.376(13) .
N1 Co5 1.872(7) .
N2 C103 1.371(11) .
N2 C106 1.374(11) .
N2 Co5 1.859(7) .
N3 C98 1.366(9) .
N3 C101 1.379(10) .
N3 Co5 1.895(6) .
N4 C140 1.341(12) .
N4 C136 1.358(10) .
N4 Co5 1.974(7) .
N5 C141 1.330(12) .
N5 C145 1.354(11) .
N5 Co5 1.993(7) .
N6 C107 1.361(9) .
N6 C110 1.367(9) .
N6 Co4 1.867(6) .
N7 C125 1.365(10) .
N7 C122 1.375(10) .
N7 Co4 1.866(6) .
N8 C117 1.363(9) .
N8 C120 1.382(9) .
N8 Co4 1.898(6) .
N9 C115 1.382(9) .
N9 C112 1.388(9) .
N9 Co4 1.886(6) .
N10 C135 1.346(9) .
N10 C131 1.352(9) .
N10 Co4 1.995(6) .
N11 C130 1.331(10) .
N11 C126 1.338(10) .
N11 Co4 1.972(6) .
N12 C19 1.366(10) .
N12 C16 1.366(9) .
N12 Co2 1.857(6) .
N13 C4 1.359(11) .
N13 C1 1.363(12) .
N13 Co2 1.865(7) .
N14 C9 1.380(13) .
N14 C6 1.393(12) .
N14 Co2 1.882(8) .
N15 C11 1.371(10) .
N15 C14 1.380(9) .
N15 Co2 1.893(6) .
N16 C42 1.337(10) .
N16 C38 1.343(10) .
N16 Co2 1.980(7) .
N17 C43 1.322(12) .
N17 C47 1.330(10) .
N17 Co2 1.974(7) .
N18 C37 1.360(13) .
N18 C34 1.361(11) .
N18 Co3 1.878(8) .
N19 C23 1.347(12) .
N19 C20 1.369(12) .
N19 Co3 1.867(8) .
N20 C28 1.358(12) .
N20 C25 1.395(12) .
N20 Co3 1.886(8) .
N21 C30 1.368(12) .
N21 C32 1.390(11) .
N21 Co3 1.896(7) .
N22 C70 1.334(13) .
N22 C66 1.360(13) .
N22 Co3 1.990(8) .
N23 C71 1.331(10) .
N23 C75 1.347(10) .
N23 Co3 1.973(6) .
N24 C167 1.29(4) .
N24 C164 1.38(4) .
N24 Co1 1.76(3) .
N25 C179 1.35(4) .
N25 C182 1.37(4) .
N25 Co1 1.75(3) .
N26 C177 1.359(13) .
N26 C174 1.378(11) .
N26 Co1 1.891(8) .
N27 C172 1.364(10) .
N27 C169 1.392(12) .
N27 Co1 1.886(8) .
N28 C183 1.339(12) .
N28 C187 1.341(11) .
N28 Co1 1.977(7) .
C1 C19 1.406(12) .
C1 C2 1.434(12) .
C2 C3 1.365(15) .
C2 H1 0.9500 .
C3 C4 1.422(15) .
C3 H2 0.9500 .
C4 C5 1.393(16) .
C5 C6 1.397(16) .
C5 C61 1.515(14) .
C5 C54 1.53(2) .
C6 C7 1.449(17) .
C7 C8 1.340(18) .
C7 H3 0.9500 .
C8 C9 1.446(13) .
C8 H4 0.9500 .
C9 C10 1.387(14) .
C10 C11 1.394(11) .
C10 C29 1.478(13) .
C11 C12 1.439(12) .
C12 C13 1.351(11) .
C12 H5 0.9500 .
C13 C14 1.433(10) .
C13 H6 0.9500 .
C14 C15 1.403(10) .
C15 C16 1.408(10) .
C15 C48 1.477(10) .
C16 C17 1.420(11) .
C17 C18 1.378(11) .
C17 H7 0.9500 .
C18 C19 1.398(12) .
C18 H8 0.9500 .
C20 C37 1.405(14) .
C20 C21 1.418(15) .
C21 C22 1.364(15) .
C21 H9 0.9500 .
C22 C23 1.421(14) .
C22 H10 0.9500 .
C23 C24 1.395(13) .
C24 C25 1.409(14) .
C24 C76 1.491(11) .
C25 C26 1.444(14) .
C26 C27 1.349(14) .
C26 H11 0.9500 .
C27 C28 1.457(13) .
C27 H12 0.9500 .
C28 C29 1.409(14) .
C29 C30 1.403(13) .
C30 C216 1.427(14) .
C32 C33 1.409(14) .
C32 C217 1.429(14) .
C33 C34 1.396(14) .
C33 C255 1.466(17) .
C33 C82 1.568(13) .
C34 C35 1.420(15) .
C35 C36 1.368(16) .
C35 H13 0.9500 .
C36 C37 1.422(15) .
C36 H14 0.9500 .
C38 C39 1.390(11) .
C38 H15 0.9500 .
C39 C40 1.364(12) .
C39 H16 0.9500 .
C40 C41 1.372(13) .
C40 H17 0.9500 .
C41 C42 1.384(12) .
C41 H18 0.9500 .
C42 H19 0.9500 .
C43 C44 1.389(16) .
C43 H20 0.9500 .
C44 C45 1.363(16) .
C44 H21 0.9500 .
C45 C46 1.317(14) .
C45 H22 0.9500 .
C46 C47 1.372(12) .
C46 H23 0.9500 .
C47 H24 0.9500 .
C48 C49 1.374(10) .
C48 C53 1.389(10) .
C49 C50 1.358(10) .
C49 F20 1.364(8) .
C50 F19 1.353(8) .
C50 C51 1.380(11) .
C51 F18 1.339(8) .
C51 C52 1.363(10) .
C52 F17 1.349(8) .
C52 C53 1.376(10) .
C53 F16 1.346(8) .
C54 C59 1.29(3) .
C54 C55 1.32(3) .
C55 C56 1.39(3) .
C55 F26 1.40(3) .
C56 C57 1.32(3) .
C56 F27 1.39(3) .
C57 F30 1.36(2) .
C57 C58 1.37(3) .
C58 F28 1.35(2) .
C58 C59 1.41(3) .
C59 F29 1.40(2) .
C60 F21 1.360(16) .
C60 C61 1.3900 .
C60 C65 1.3900 .
C61 C62 1.3900 .
C62 F24 1.307(15) .
C62 C63 1.3900 .
C63 F25 1.308(16) .
C63 C64 1.3900 .
C64 F23 1.322(14) .
C64 C65 1.3900 .
C65 F22 1.329(15) .
C66 C67 1.350(14) .
C66 H25 0.9500 .
C67 C68 1.365(17) .
C67 H26 0.9500 .
C68 C69 1.368(17) .
C68 H27 0.9500 .
C69 C70 1.398(14) .
C69 H28 0.9500 .
C70 H29 0.9500 .
C71 C72 1.373(12) .
C71 H30 0.9500 .
C72 C73 1.376(12) .
C72 H31 0.9500 .
C73 C74 1.376(12) .
C73 H32 0.9500 .
C74 C75 1.371(11) .
C74 H33 0.9500 .
C75 H34 0.9500 .
C82 C83 1.3900 .
C82 C87 1.3900 .
C83 F11 1.38(2) .
C83 C84 1.3900 .
C84 F12 1.334(19) .
C84 C85 1.3900 .
C85 F13 1.352(12) .
C85 C86 1.3900 .
C86 F14 1.302(14) .
C86 C87 1.3900 .
C87 F15 1.291(17) .
C88 C106 1.388(14) .
C88 C89 1.413(14) .
C89 C90 1.38(2) .
C89 H35 0.9500 .
C90 C91 1.441(16) .
C90 H36 0.9500 .
C91 C92A 1.20(3) .
C91 C92B 1.58(2) .
C93 C92B 1.33(2) .
C93 N31 1.375(11) .
C93 C94 1.408(15) .
C93 C92A 1.58(3) .
C94 C95 1.342(13) .
C94 H37 0.9500 .
C95 C96 1.431(11) .
C95 H38 0.9500 .
C96 N31 1.365(10) .
C96 C97 1.407(10) .
C97 C98 1.407(10) .
C97 C116 1.493(11) .
C98 C99 1.431(10) .
C99 C100 1.359(11) .
C99 H39 0.9500 .
C100 C101 1.428(11) .
C100 H40 0.9500 .
C101 C102 1.399(11) .
C102 C103 1.426(12) .
C102 C146 1.488(10) .
C103 C104 1.434(12) .
C104 C105 1.387(14) .
C104 H41 0.9500 .
C105 C106 1.404(14) .
C105 H42 0.9500 .
C107 C125 1.422(11) .
C107 C108 1.425(11) .
C108 C109 1.376(11) .
C108 H43 0.9500 .
C109 C110 1.439(11) .
C109 H44 0.9500 .
C110 C111 1.406(11) .
C111 C112 1.403(10) .
C111 C152 1.506(8) .
C112 C113 1.446(10) .
C113 C114 1.347(10) .
C113 H45 0.9500 .
C114 C115 1.427(10) .
C114 H46 0.9500 .
C115 C116 1.408(10) .
C116 C117 1.398(10) .
C117 C118 1.428(10) .
C118 C119 1.351(11) .
C118 H47 0.9500 .
C119 C120 1.430(11) .
C119 H48 0.9500 .
C120 C121 1.396(11) .
C121 C122 1.395(12) .
C121 C158 1.496(9) .
C122 C123 1.448(12) .
C123 C124 1.369(12) .
C123 H49 0.9500 .
C124 C125 1.407(11) .
C124 H50 0.9500 .
C126 C127 1.376(11) .
C126 H51 0.9500 .
C127 C128 1.388(13) .
C127 H52 0.9500 .
C128 C129 1.356(13) .
C128 H53 0.9500 .
C129 C130 1.384(12) .
C129 H54 0.9500 .
C130 H55 0.9500 .
C131 C132 1.371(11) .
C131 H56 0.9500 .
C132 C133 1.362(12) .
C132 H57 0.9500 .
C133 C134 1.365(12) .
C133 H58 0.9500 .
C134 C135 1.374(11) .
C134 H59 0.9500 .
C135 H60 0.9500 .
C136 C137 1.382(12) .
C136 H61 0.9500 .
C137 C138 1.364(15) .
C137 H62 0.9500 .
C138 C139 1.377(15) .
C138 H63 0.9500 .
C139 C140 1.366(14) .
C139 H64 0.9500 .
C140 H65 0.9500 .
C141 C142 1.406(13) .
C141 H66 0.9500 .
C142 C143 1.392(18) .
C142 H67 0.9500 .
C143 C144 1.329(18) .
C143 H68 0.9500 .
C144 C145 1.381(15) .
C144 H69 0.9500 .
C145 H70 0.9500 .
C146 C147 1.3900 .
C146 C151 1.3900 .
C147 F41 1.304(7) .
C147 C148 1.3900 .
C148 F42 1.319(7) .
C148 C149 1.3900 .
C149 F43 1.324(7) .
C149 C150 1.3900 .
C150 F44 1.312(8) .
C150 C151 1.3900 .
C151 F45 1.287(8) .
C152 C153 1.3900 .
C152 C157 1.3900 .
C153 F31 1.312(5) .
C153 C154 1.3900 .
C154 F32 1.323(5) .
C154 C155 1.3900 .
C155 F33 1.327(5) .
C155 C156 1.3900 .
C156 F34 1.322(5) .
C156 C157 1.3900 .
C157 F35 1.314(5) .
C158 C159 1.3900 .
C158 C163 1.3900 .
C159 F40 1.272(9) .
C159 C160 1.3900 .
C160 F39 1.306(9) .
C160 C161 1.3900 .
C161 F38 1.354(8) .
C161 C162 1.3900 .
C162 F37 1.324(11) .
C162 C163 1.3900 .
C163 F36 1.311(8) .
C164 C261 1.33(3) .
C164 C165 1.40(4) .
C165 C166 1.34(4) .
C165 H147 0.9500 .
C166 C167 1.49(4) .
C166 H148 0.9500 .
C167 C168 1.66(3) .
C168 C268 1.24(2) .
C168 C224 1.366(14) .
C168 C169 1.395(13) .
C168 C218 1.730(17) .
C169 C170 1.437(13) .
C170 C171 1.356(12) .
C170 H73 0.9500 .
C171 C172 1.421(12) .
C171 H74 0.9500 .
C172 C173 1.412(12) .
C173 C174 1.393(12) .
C173 C173 1.526(16) 2_655
C174 C175 1.428(13) .
C175 C176 1.348(14) .
C175 H75 0.9500 .
C176 C177 1.434(16) .
C176 H76 0.9500 .
C177 C178 1.432(15) .
C178 C267 1.20(3) .
C178 C188 1.489(15) .
C178 C179 1.65(3) .
C179 C180 1.49(4) .
C180 C181 1.39(3) .
C180 H149 0.9500 .
C181 C182 1.39(4) .
C181 H150 0.9500 .
C182 C266 1.39(3) .
C183 C184 1.373(13) .
C183 H79 0.9500 .
C184 C185 1.366(15) .
C184 H80 0.9500 .
C185 C186 1.346(15) .
C185 H81 0.9500 .
C186 C187 1.384(13) .
C186 H82 0.9500 .
C187 H83 0.9500 .
C188 C189 1.3900 .
C188 C193 1.3900 .
C189 F5 1.296(12) .
C189 C190 1.3900 .
C190 F4 1.290(17) .
C190 C191 1.3900 .
C191 F3 1.317(11) .
C191 C192 1.3900 .
C192 F2 1.352(13) .
C192 C193 1.3900 .
C193 F1 1.310(15) .
N30 C194 1.3900 .
N30 C198 1.3900 .
N30 Co1 1.979(9) .
C194 C195 1.3900 .
C194 H84 0.9500 .
C195 C196 1.3900 .
C195 H85 0.9500 .
C196 C197 1.3900 .
C196 H86 0.9500 .
C197 C198 1.3900 .
C197 H87 0.9500 .
C198 H88 0.9500 .
N29 C199 1.3900 .
N29 C203 1.3900 .
N29 Co1 2.009(11) .
C199 C200 1.3900 .
C199 H89 0.9500 .
C200 C201 1.3900 .
C200 H90 0.9500 .
C201 C202 1.3900 .
C201 H91 0.9500 .
C202 C203 1.3900 .
C202 H92 0.9500 .
C203 H93 0.9500 .
N31 Co5 1.889(7) .
Co1 N33 1.97(3) .
Co1 N32 1.98(3) .
F28 C234 1.89(3) .
F46 C205 1.298(12) .
F47 C206 1.323(13) .
F48 C207 1.349(13) .
F49 C209 1.327(16) .
F55 C208 1.332(14) .
C92B C204 1.51(2) .
C205 C204 1.3900 .
C205 C206 1.3900 .
C204 C208 1.3900 .
C208 C209 1.3900 .
C209 C207 1.3900 .
C207 C206 1.3900 .
C92A C210 1.57(3) .
C210 C211 1.3900 .
C210 C215 1.3900 .
C211 F53 1.316(17) .
C211 C212 1.3900 .
C212 F52 1.324(18) .
C212 C213 1.3900 .
C213 F54 1.351(18) .
C213 C214 1.3900 .
C214 F51 1.317(17) .
C214 C215 1.3900 .
C215 F50 1.283(16) .
C217 C216 1.370(14) .
C217 H94 0.9500 .
C216 H95 0.9500 .
F56 C223 1.308(16) .
F57 C221 1.327(16) .
F58 C222 1.334(16) .
F59 C219 1.25(2) .
F65 C220 1.334(19) .
C218 C219 1.3900 .
C218 C223 1.3900 .
C219 C220 1.3900 .
C220 C221 1.3900 .
C221 C222 1.3900 .
C222 C223 1.3900 .
F60 C226 1.297(18) .
F61 C227 1.335(15) .
F62 C225 1.365(18) .
F63 C228 1.333(16) .
F64 C229 1.316(16) .
C224 C225 1.3900 .
C224 C229 1.3900 .
C225 C226 1.3900 .
C226 C227 1.3900 .
C227 C228 1.3900 .
C228 C229 1.3900 .
C232 C231 1.517(16) .
C232 C233 1.536(16) .
C232 H96 0.9900 .
C232 H97 0.9900 .
C231 C230 1.578(15) .
C231 H98 0.9900 .
C231 H99 0.9900 .
C230 H100 0.9800 .
C230 H101 0.9800 .
C230 H102 0.9800 .
C233 C234 1.593(17) .
C233 H103 0.9900 .
C233 H104 0.9900 .
C234 H132 0.9800 .
C234 H133 0.9800 .
C234 H134 0.9800 .
C235 C236 1.482(19) .
C235 H120 0.9800 .
C235 H121 0.9800 .
C235 H122 0.9800 .
C236 C237 1.53(2) .
C236 H123 0.9900 .
C236 H124 0.9900 .
C237 C238 1.54(2) .
C237 H125 0.9900 .
C237 H126 0.9900 .
C239 C238 1.54(2) .
C239 H157 0.9800 .
C239 H158 0.9800 .
C239 H159 0.9800 .
C238 H130 0.9900 .
C238 H131 0.9900 .
C251 C250 1.525(19) .
C251 C252 1.531(19) .
C251 H135 0.9900 .
C251 H136 0.9900 .
C250 H137 0.9800 .
C250 H138 0.9800 .
C250 H139 0.9800 .
C252 C253 1.555(19) .
C252 H140 0.9900 .
C252 H141 0.9900 .
C253 C254 1.620(19) .
C253 H142 0.9900 .
C253 H143 0.9900 .
C254 H144 0.9800 .
C254 H145 0.9800 .
C254 H146 0.9800 .
C247 C246 1.455(10) .
C247 C248 1.460(10) .
C245 C246 1.452(10) .
C248 C249 1.455(10) .
F66 C258 1.369(19) .
F67 C257 1.306(19) .
F68 C256 1.32(2) .
F69 C259 1.27(2) .
C255 C256 1.3900 .
C255 C260 1.3900 .
C256 C257 1.3900 .
C257 C258 1.3900 .
C258 C259 1.3900 .
C259 C260 1.3900 .
C260 F70 1.364(18) .
C264 C265 1.42(3) .
C264 C268 1.43(3) .
C264 H151 0.9500 .
C265 C266 1.41(3) .
C265 H152 0.9500 .
C266 N33 1.36(4) .
C263 C262 1.37(3) .
C263 C267 1.41(4) .
C263 H153 0.9500 .
C262 C261 1.43(4) .
C262 H154 0.9500 .
C261 N32 1.35(4) .
C267 N32 1.37(3) .
C268 N33 1.41(3) .
C76 C77 1.3900 .
C76 C81 1.3900 .
C77 F10 1.288(9) .
C77 C78 1.3900 .
C78 F9 1.326(8) .
C78 C79 1.3900 .
C79 F8 1.334(8) .
C79 C80 1.3900 .
C80 F7 1.321(9) .
C80 C81 1.3900 .
C81 F6 1.305(9) .
C280 C281 1.539(10) .
C282 C281 1.530(10) .
C282 C283 1.533(10) .
C283 C284 1.533(10) .
Cl1 C285 1.80(2) .
C285 Cl2 1.77(2) .
C285 H155 0.9900 .
C285 H156 0.9900 .

loop_
_geom_torsion_atom_site_label_1
_geom_torsion_atom_site_label_2
_geom_torsion_atom_site_label_3
_geom_torsion_atom_site_label_4
_geom_torsion
_geom_torsion_site_symmetry_1
_geom_torsion_site_symmetry_4
C4 N13 C1 C19 -179.3(7) . .
Co2 N13 C1 C19 -1.4(9) . .
C4 N13 C1 C2 1.2(10) . .
Co2 N13 C1 C2 179.0(5) . .
N13 C1 C2 C3 -0.9(10) . .
C19 C1 C2 C3 179.8(11) . .
C1 C2 C3 C4 0.3(11) . .
C1 N13 C4 C5 177.3(9) . .
Co2 N13 C4 C5 -0.2(14) . .
C1 N13 C4 C3 -1.0(10) . .
Co2 N13 C4 C3 -178.4(6) . .
C2 C3 C4 N13 0.4(11) . .
C2 C3 C4 C5 -177.5(11) . .
N13 C4 C5 C6 0.9(16) . .
C3 C4 C5 C6 178.6(11) . .
N13 C4 C5 C61 -175.1(11) . .
C3 C4 C5 C61 3(2) . .
N13 C4 C5 C54 -176.7(12) . .
C3 C4 C5 C54 1.0(18) . .
C9 N14 C6 C5 -178.6(11) . .
Co2 N14 C6 C5 -3.3(15) . .
C9 N14 C6 C7 0.5(12) . .
Co2 N14 C6 C7 175.7(7) . .
C4 C5 C6 N14 0.9(18) . .
C61 C5 C6 N14 177.7(10) . .
C54 C5 C6 N14 177.7(15) . .
C4 C5 C6 C7 -178.0(11) . .
C61 C5 C6 C7 -1.2(17) . .
C54 C5 C6 C7 -1(2) . .
N14 C6 C7 C8 -0.9(14) . .
C5 C6 C7 C8 178.1(12) . .
C6 C7 C8 C9 1.0(15) . .
C6 N14 C9 C10 177.8(10) . .
Co2 N14 C9 C10 2.4(15) . .
C6 N14 C9 C8 0.1(12) . .
Co2 N14 C9 C8 -175.2(7) . .
C7 C8 C9 N14 -0.7(14) . .
C7 C8 C9 C10 -178.3(12) . .
N14 C9 C10 C11 0.5(17) . .
C8 C9 C10 C11 177.7(10) . .
N14 C9 C10 C29 -174.4(10) . .
C8 C9 C10 C29 2.7(17) . .
C14 N15 C11 C10 179.3(8) . .
Co2 N15 C11 C10 0.9(12) . .
C14 N15 C11 C12 -0.8(9) . .
Co2 N15 C11 C12 -179.2(5) . .
C9 C10 C11 N15 -2.3(16) . .
C29 C10 C11 N15 172.9(8) . .
C9 C10 C11 C12 177.8(10) . .
C29 C10 C11 C12 -7.1(14) . .
N15 C11 C12 C13 1.2(10) . .
C10 C11 C12 C13 -178.8(9) . .
C11 C12 C13 C14 -1.2(9) . .
C11 N15 C14 C15 178.7(8) . .
Co2 N15 C14 C15 -2.9(11) . .
C11 N15 C14 C13 0.1(9) . .
Co2 N15 C14 C13 178.4(5) . .
C12 C13 C14 N15 0.7(9) . .
C12 C13 C14 C15 -177.9(8) . .
N15 C14 C15 C16 -0.1(12) . .
C13 C14 C15 C16 178.2(8) . .
N15 C14 C15 C48 175.4(7) . .
C13 C14 C15 C48 -6.2(12) . .
C19 N12 C16 C15 178.0(7) . .
Co2 N12 C16 C15 0.1(11) . .
C19 N12 C16 C17 -0.9(8) . .
Co2 N12 C16 C17 -178.9(6) . .
C14 C15 C16 N12 1.6(12) . .
C48 C15 C16 N12 -174.0(7) . .
C14 C15 C16 C17 -179.7(8) . .
C48 C15 C16 C17 4.7(13) . .
N12 C16 C17 C18 0.6(9) . .
C15 C16 C17 C18 -178.2(8) . .
C16 C17 C18 C19 -0.1(9) . .
C16 N12 C19 C18 0.9(9) . .
Co2 N12 C19 C18 179.2(5) . .
C16 N12 C19 C1 -178.5(7) . .
Co2 N12 C19 C1 -0.3(9) . .
C17 C18 C19 N12 -0.5(9) . .
C17 C18 C19 C1 178.7(10) . .
N13 C1 C19 N12 1.1(10) . .
C2 C1 C19 N12 -179.6(10) . .
N13 C1 C19 C18 -178.1(10) . .
C2 C1 C19 C18 1(2) . .
C23 N19 C20 C37 173.4(9) . .
Co3 N19 C20 C37 3.2(12) . .
C23 N19 C20 C21 -1.1(12) . .
Co3 N19 C20 C21 -171.3(7) . .
N19 C20 C21 C22 1.0(14) . .
C37 C20 C21 C22 -170.8(14) . .
C20 C21 C22 C23 -0.6(15) . .
C20 N19 C23 C24 179.6(9) . .
Co3 N19 C23 C24 -12.3(14) . .
C20 N19 C23 C22 0.8(12) . .
Co3 N19 C23 C22 168.9(8) . .
C21 C22 C23 N19 -0.1(13) . .
C21 C22 C23 C24 -178.8(11) . .
N19 C23 C24 C25 0.5(15) . .
C22 C23 C24 C25 179.0(11) . .
N19 C23 C24 C76 -179.1(8) . .
C22 C23 C24 C76 -0.6(17) . .
C28 N20 C25 C24 -178.5(9) . .
Co3 N20 C25 C24 0.2(13) . .
C28 N20 C25 C26 -1.2(10) . .
Co3 N20 C25 C26 177.6(6) . .
C23 C24 C25 N20 5.2(16) . .
C76 C24 C25 N20 -175.2(8) . .
C23 C24 C25 C26 -171.7(10) . .
C76 C24 C25 C26 7.9(15) . .
N20 C25 C26 C27 -0.5(12) . .
C24 C25 C26 C27 176.9(10) . .
C25 C26 C27 C28 1.8(12) . .
C25 N20 C28 C29 -176.3(9) . .
Co3 N20 C28 C29 5.0(13) . .
C25 N20 C28 C27 2.2(10) . .
Co3 N20 C28 C27 -176.5(6) . .
C26 C27 C28 N20 -2.5(12) . .
C26 C27 C28 C29 175.9(10) . .
N20 C28 C29 C30 3.0(16) . .
C27 C28 C29 C30 -175.2(10) . .
N20 C28 C29 C10 -175.6(9) . .
C27 C28 C29 C10 6.2(15) . .
C9 C10 C29 C30 102.8(12) . .
C11 C10 C29 C30 -72.6(12) . .
C9 C10 C29 C28 -78.5(13) . .
C11 C10 C29 C28 106.1(11) . .
C32 N21 C30 C29 -173.6(9) . .
Co3 N21 C30 C29 0.0(13) . .
C32 N21 C30 C216 2.6(10) . .
Co3 N21 C30 C216 176.2(6) . .
C28 C29 C30 N21 -5.6(15) . .
C10 C29 C30 N21 173.0(8) . .
C28 C29 C30 C216 178.9(10) . .
C10 C29 C30 C216 -2.5(15) . .
C30 N21 C32 C33 171.7(9) . .
Co3 N21 C32 C33 -1.6(13) . .
C30 N21 C32 C217 -3.5(10) . .
Co3 N21 C32 C217 -176.8(6) . .
N21 C32 C33 C34 0.6(14) . .
C217 C32 C33 C34 175.0(9) . .
N21 C32 C33 C255 -160.6(11) . .
C217 C32 C33 C255 13.8(15) . .
N21 C32 C33 C82 -170.0(9) . .
C217 C32 C33 C82 4.4(15) . .
C37 N18 C34 C33 -178.2(9) . .
Co3 N18 C34 C33 -7.9(14) . .
C37 N18 C34 C35 0.8(12) . .
Co3 N18 C34 C35 171.1(8) . .
C32 C33 C34 N18 3.8(14) . .
C255 C33 C34 N18 160.8(13) . .
C82 C33 C34 N18 175.2(9) . .
C32 C33 C34 C35 -174.9(11) . .
C255 C33 C34 C35 -18(2) . .
C82 C33 C34 C35 -3.5(17) . .
N18 C34 C35 C36 0.6(14) . .
C33 C34 C35 C36 179.4(12) . .
C34 C35 C36 C37 -1.6(16) . .
C34 N18 C37 C20 178.6(9) . .
Co3 N18 C37 C20 6.4(12) . .
C34 N18 C37 C36 -1.7(12) . .
Co3 N18 C37 C36 -174.0(8) . .
N19 C20 C37 N18 -6.1(14) . .
C21 C20 C37 N18 165.4(15) . .
N19 C20 C37 C36 174.5(15) . .
C21 C20 C37 C36 -14(3) . .
C35 C36 C37 N18 2.1(15) . .
C35 C36 C37 C20 -178.5(15) . .
C42 N16 C38 C39 3.6(12) . .
Co2 N16 C38 C39 -174.2(6) . .
N16 C38 C39 C40 -1.3(13) . .
C38 C39 C40 C41 -0.8(13) . .
C39 C40 C41 C42 0.5(14) . .
C38 N16 C42 C41 -3.9(12) . .
Co2 N16 C42 C41 173.9(7) . .
C40 C41 C42 N16 1.9(14) . .
C47 N17 C43 C44 2(2) . .
Co2 N17 C43 C44 -172.6(13) . .
N17 C43 C44 C45 -7(3) . .
C43 C44 C45 C46 7(3) . .
C44 C45 C46 C47 -2(2) . .
C43 N17 C47 C46 2.8(16) . .
Co2 N17 C47 C46 177.1(8) . .
C45 C46 C47 N17 -2.8(17) . .
C14 C15 C48 C49 -111.5(8) . .
C16 C15 C48 C49 64.2(10) . .
C14 C15 C48 C53 69.4(10) . .
C16 C15 C48 C53 -114.9(8) . .
C53 C48 C49 C50 -0.7(11) . .
C15 C48 C49 C50 -179.8(7) . .
C53 C48 C49 F20 -178.3(6) . .
C15 C48 C49 F20 2.5(11) . .
F20 C49 C50 F19 -1.8(10) . .
C48 C49 C50 F19 -179.5(7) . .
F20 C49 C50 C51 178.3(6) . .
C48 C49 C50 C51 0.6(12) . .
F19 C50 C51 F18 -0.2(11) . .
C49 C50 C51 F18 179.7(7) . .
F19 C50 C51 C52 179.4(7) . .
C49 C50 C51 C52 -0.8(11) . .
F18 C51 C52 F17 -1.3(11) . .
C50 C51 C52 F17 179.1(7) . .
F18 C51 C52 C53 -179.4(7) . .
C50 C51 C52 C53 1.0(11) . .
F17 C52 C53 F16 1.9(10) . .
C51 C52 C53 F16 -179.9(7) . .
F17 C52 C53 C48 -179.2(7) . .
C51 C52 C53 C48 -1.0(12) . .
C49 C48 C53 F16 179.7(6) . .
C15 C48 C53 F16 -1.2(11) . .
C49 C48 C53 C52 0.9(11) . .
C15 C48 C53 C52 180.0(7) . .
C4 C5 C54 C59 71(3) . .
C6 C5 C54 C59 -106(3) . .
C4 C5 C54 C55 -120(2) . .
C6 C5 C54 C55 62(3) . .
C59 C54 C55 C56 -5(4) . .
C5 C54 C55 C56 -174(2) . .
C59 C54 C55 F26 -174(2) . .
C5 C54 C55 F26 17(4) . .
C54 C55 C56 C57 4(5) . .
F26 C55 C56 C57 174(3) . .
C54 C55 C56 F27 -172(3) . .
F26 C55 C56 F27 -2(4) . .
C55 C56 C57 F30 -177(2) . .
F27 C56 C57 F30 -1(5) . .
C55 C56 C57 C58 -2(5) . .
F27 C56 C57 C58 174(2) . .
C56 C57 C58 F28 -178(3) . .
F30 C57 C58 F28 -2(4) . .
C56 C57 C58 C59 1(4) . .
F30 C57 C58 C59 177(2) . .
C55 C54 C59 F29 179(2) . .
C5 C54 C59 F29 -12(4) . .
C55 C54 C59 C58 3(4) . .
C5 C54 C59 C58 172(2) . .
F28 C58 C59 C54 177(2) . .
C57 C58 C59 C54 -1(4) . .
F28 C58 C59 F29 0(3) . .
C57 C58 C59 F29 -178(2) . .
F21 C60 C61 C62 -179.1(16) . .
C65 C60 C61 C62 0.0 . .
F21 C60 C61 C5 16.5(17) . .
C65 C60 C61 C5 -164.4(14) . .
C4 C5 C61 C60 106.2(14) . .
C6 C5 C61 C60 -70.3(14) . .
C4 C5 C61 C62 -58.6(16) . .
C6 C5 C61 C62 124.9(10) . .
C60 C61 C62 F24 178.0(18) . .
C5 C61 C62 F24 -17.1(17) . .
C60 C61 C62 C63 0.0 . .
C5 C61 C62 C63 164.9(14) . .
F24 C62 C63 F25 2.3(16) . .
C61 C62 C63 F25 -179.7(18) . .
F24 C62 C63 C64 -178.0(18) . .
C61 C62 C63 C64 0.0 . .
F25 C63 C64 F23 0.2(17) . .
C62 C63 C64 F23 -179.5(14) . .
F25 C63 C64 C65 179.7(18) . .
C62 C63 C64 C65 0.0 . .
F23 C64 C65 F22 0.6(18) . .
C63 C64 C65 F22 -178.9(16) . .
F23 C64 C65 C60 179.5(15) . .
C63 C64 C65 C60 0.0 . .
F21 C60 C65 F22 -1.9(16) . .
C61 C60 C65 F22 178.9(16) . .
F21 C60 C65 C64 179.2(15) . .
C61 C60 C65 C64 0.0 . .
C70 N22 C66 C67 -2(2) . .
Co3 N22 C66 C67 175.8(11) . .
N22 C66 C67 C68 2(2) . .
C66 C67 C68 C69 1(2) . .
C67 C68 C69 C70 -3(2) . .
C66 N22 C70 C69 -0.6(17) . .
Co3 N22 C70 C69 -178.1(9) . .
C68 C69 C70 N22 2.6(19) . .
C75 N23 C71 C72 0.0(13) . .
Co3 N23 C71 C72 175.0(7) . .
N23 C71 C72 C73 -0.7(14) . .
C71 C72 C73 C74 1.1(14) . .
C72 C73 C74 C75 -0.8(13) . .
C71 N23 C75 C74 0.4(12) . .
Co3 N23 C75 C74 -174.9(6) . .
C73 C74 C75 N23 0.1(13) . .
C34 C33 C82 C83 -78.7(11) . .
C32 C33 C82 C83 92.6(12) . .
C34 C33 C82 C87 110.4(10) . .
C32 C33 C82 C87 -78.3(12) . .
C87 C82 C83 F11 169.9(15) . .
C33 C82 C83 F11 -1.2(14) . .
C87 C82 C83 C84 0.0 . .
C33 C82 C83 C84 -171.1(12) . .
F11 C83 C84 F12 15.9(17) . .
C82 C83 C84 F12 -174.4(14) . .
F11 C83 C84 C85 -169.6(15) . .
C82 C83 C84 C85 0.0 . .
F12 C84 C85 F13 -8.0(15) . .
C83 C84 C85 F13 177.8(12) . .
F12 C84 C85 C86 174.2(15) . .
C83 C84 C85 C86 0.0 . .
F13 C85 C86 F14 0.9(15) . .
C84 C85 C86 F14 178.7(15) . .
F13 C85 C86 C87 -177.8(12) . .
C84 C85 C86 C87 0.0 . .
F14 C86 C87 F15 6.6(18) . .
C85 C86 C87 F15 -174.8(18) . .
F14 C86 C87 C82 -178.7(16) . .
C85 C86 C87 C82 0.0 . .
C83 C82 C87 F15 174.7(17) . .
C33 C82 C87 F15 -14.6(17) . .
C83 C82 C87 C86 0.0 . .
C33 C82 C87 C86 170.6(12) . .
C91 N1 C88 C106 177.0(9) . .
Co5 N1 C88 C106 1.3(11) . .
C91 N1 C88 C89 -0.5(12) . .
Co5 N1 C88 C89 -176.3(7) . .
N1 C88 C89 C90 1.3(14) . .
C106 C88 C89 C90 -175.2(13) . .
C88 C89 C90 C91 -1.5(17) . .
C88 N1 C91 C92A -161.2(18) . .
Co5 N1 C91 C92A 14(2) . .
C88 N1 C91 C90 -0.4(14) . .
Co5 N1 C91 C90 174.5(9) . .
C88 N1 C91 C92B 169.0(12) . .
Co5 N1 C91 C92B -16.1(18) . .
C89 C90 C91 C92A 158(2) . .
C89 C90 C91 N1 1.2(16) . .
C89 C90 C91 C92B -166.1(15) . .
C92B C93 C94 C95 166.7(13) . .
N31 C93 C94 C95 -1.2(13) . .
C92A C93 C94 C95 -164.0(16) . .
C93 C94 C95 C96 0.9(12) . .
C94 C95 C96 N31 -0.3(11) . .
C94 C95 C96 C97 175.4(9) . .
N31 C96 C97 C98 -1.3(13) . .
C95 C96 C97 C98 -176.2(8) . .
N31 C96 C97 C116 177.4(7) . .
C95 C96 C97 C116 2.5(12) . .
C101 N3 C98 C97 179.7(7) . .
Co5 N3 C98 C97 4.6(10) . .
C101 N3 C98 C99 1.0(8) . .
Co5 N3 C98 C99 -174.1(5) . .
C96 C97 C98 N3 -4.4(12) . .
C116 C97 C98 N3 176.9(6) . .
C96 C97 C98 C99 174.0(7) . .
C116 C97 C98 C99 -4.7(11) . .
N3 C98 C99 C100 -0.8(8) . .
C97 C98 C99 C100 -179.4(7) . .
C98 C99 C100 C101 0.3(8) . .
C98 N3 C101 C102 179.3(7) . .
Co5 N3 C101 C102 -5.7(11) . .
C98 N3 C101 C100 -0.9(8) . .
Co5 N3 C101 C100 174.2(5) . .
C99 C100 C101 N3 0.4(8) . .
C99 C100 C101 C102 -179.8(7) . .
N3 C101 C102 C103 0.5(12) . .
C100 C101 C102 C103 -179.4(7) . .
N3 C101 C102 C146 176.3(6) . .
C100 C101 C102 C146 -3.5(11) . .
C106 N2 C103 C102 177.2(7) . .
Co5 N2 C103 C102 0.0(12) . .
C106 N2 C103 C104 -0.9(9) . .
Co5 N2 C103 C104 -178.2(6) . .
C101 C102 C103 N2 2.4(12) . .
C146 C102 C103 N2 -173.4(7) . .
C101 C102 C103 C104 -179.9(8) . .
C146 C102 C103 C104 4.3(13) . .
N2 C103 C104 C105 0.6(9) . .
C102 C103 C104 C105 -177.3(9) . .
C103 C104 C105 C106 0.0(10) . .
C103 N2 C106 C88 -176.2(7) . .
Co5 N2 C106 C88 1.5(10) . .
C103 N2 C106 C105 0.9(9) . .
Co5 N2 C106 C105 178.7(5) . .
N1 C88 C106 N2 -1.7(11) . .
C89 C88 C106 N2 174.7(12) . .
N1 C88 C106 C105 -177.4(11) . .
C89 C88 C106 C105 -1(2) . .
C104 C105 C106 N2 -0.5(10) . .
C104 C105 C106 C88 175.3(12) . .
C110 N6 C107 C125 -178.0(6) . .
Co4 N6 C107 C125 -2.8(8) . .
C110 N6 C107 C108 1.4(8) . .
Co4 N6 C107 C108 176.6(5) . .
N6 C107 C108 C109 -0.6(9) . .
C125 C107 C108 C109 178.4(9) . .
C107 C108 C109 C110 -0.3(9) . .
C107 N6 C110 C111 177.1(6) . .
Co4 N6 C110 C111 3.0(10) . .
C107 N6 C110 C109 -1.6(8) . .
Co4 N6 C110 C109 -175.7(5) . .
C108 C109 C110 N6 1.1(8) . .
C108 C109 C110 C111 -177.3(8) . .
N6 C110 C111 C112 -1.9(11) . .
C109 C110 C111 C112 176.4(8) . .
N6 C110 C111 C152 -179.7(6) . .
C109 C110 C111 C152 -1.4(12) . .
C115 N9 C112 C111 179.1(7) . .
Co4 N9 C112 C111 -0.8(10) . .
C115 N9 C112 C113 0.5(7) . .
Co4 N9 C112 C113 -179.4(5) . .
C110 C111 C112 N9 1.0(11) . .
C152 C111 C112 N9 178.8(6) . .
C110 C111 C112 C113 179.4(7) . .
C152 C111 C112 C113 -2.8(10) . .
N9 C112 C113 C114 -0.2(8) . .
C111 C112 C113 C114 -178.8(7) . .
C112 C113 C114 C115 -0.1(8) . .
C112 N9 C115 C116 179.2(6) . .
Co4 N9 C115 C116 -0.9(10) . .
C112 N9 C115 C114 -0.6(8) . .
Co4 N9 C115 C114 179.3(5) . .
C113 C114 C115 N9 0.5(8) . .
C113 C114 C115 C116 -179.3(7) . .
N9 C115 C116 C117 0.4(11) . .
C114 C115 C116 C117 -179.9(7) . .
N9 C115 C116 C97 -179.5(6) . .
C114 C115 C116 C97 0.3(11) . .
C96 C97 C116 C117 -72.4(9) . .
C98 C97 C116 C117 106.4(8) . .
C96 C97 C116 C115 107.4(8) . .
C98 C97 C116 C115 -73.8(9) . .
C120 N8 C117 C116 179.6(7) . .
Co4 N8 C117 C116 0.9(10) . .
C120 N8 C117 C118 -0.2(8) . .
Co4 N8 C117 C118 -178.9(5) . .
C115 C116 C117 N8 -0.4(12) . .
C97 C116 C117 N8 179.5(7) . .
C115 C116 C117 C118 179.3(7) . .
C97 C116 C117 C118 -0.8(11) . .
N8 C117 C118 C119 0.1(9) . .
C116 C117 C118 C119 -179.7(7) . .
C117 C118 C119 C120 0.1(9) . .
C117 N8 C120 C121 -179.2(8) . .
Co4 N8 C120 C121 -0.4(12) . .
C117 N8 C120 C119 0.2(9) . .
Co4 N8 C120 C119 178.9(5) . .
C118 C119 C120 N8 -0.2(9) . .
C118 C119 C120 C121 179.2(8) . .
N8 C120 C121 C122 -2.4(14) . .
C119 C120 C121 C122 178.3(8) . .
N8 C120 C121 C158 -179.5(7) . .
C119 C120 C121 C158 1.3(13) . .
C125 N7 C122 C121 -179.4(7) . .
Co4 N7 C122 C121 -4.8(12) . .
C125 N7 C122 C123 0.2(9) . .
Co4 N7 C122 C123 174.8(6) . .
C120 C121 C122 N7 4.8(13) . .
C158 C121 C122 N7 -178.3(7) . .
C120 C121 C122 C123 -174.7(9) . .
C158 C121 C122 C123 2.2(15) . .
N7 C122 C123 C124 -1.0(9) . .
C121 C122 C123 C124 178.6(9) . .
C122 C123 C124 C125 1.4(9) . .
C122 N7 C125 C124 0.6(9) . .
Co4 N7 C125 C124 -174.9(5) . .
C122 N7 C125 C107 179.0(6) . .
Co4 N7 C125 C107 3.4(8) . .
C123 C124 C125 N7 -1.3(9) . .
C123 C124 C125 C107 -178.9(9) . .
N6 C107 C125 N7 -0.4(9) . .
C108 C107 C125 N7 -179.4(9) . .
N6 C107 C125 C124 177.2(9) . .
C108 C107 C125 C124 -1.9(18) . .
C130 N11 C126 C127 0.6(12) . .
Co4 N11 C126 C127 179.0(7) . .
N11 C126 C127 C128 0.4(14) . .
C126 C127 C128 C129 0.2(15) . .
C127 C128 C129 C130 -1.8(16) . .
C126 N11 C130 C129 -2.2(13) . .
Co4 N11 C130 C129 179.4(7) . .
C128 C129 C130 N11 2.9(15) . .
C135 N10 C131 C132 -0.3(11) . .
Co4 N10 C131 C132 179.5(6) . .
N10 C131 C132 C133 0.5(13) . .
C131 C132 C133 C134 0.1(13) . .
C132 C133 C134 C135 -0.8(13) . .
C131 N10 C135 C134 -0.5(12) . .
Co4 N10 C135 C134 179.7(6) . .
C133 C134 C135 N10 1.1(13) . .
C140 N4 C136 C137 -2.2(13) . .
Co5 N4 C136 C137 178.4(7) . .
N4 C136 C137 C138 2.1(15) . .
C136 C137 C138 C139 -1.2(17) . .
C137 C138 C139 C140 0.7(18) . .
C136 N4 C140 C139 1.7(15) . .
Co5 N4 C140 C139 -179.0(8) . .
C138 C139 C140 N4 -0.9(18) . .
C145 N5 C141 C142 0.4(14) . .
Co5 N5 C141 C142 -178.8(8) . .
N5 C141 C142 C143 0.6(16) . .
C141 C142 C143 C144 -2.0(18) . .
C142 C143 C144 C145 2(2) . .
C141 N5 C145 C144 -0.1(14) . .
Co5 N5 C145 C144 179.1(8) . .
C143 C144 C145 N5 -1.4(18) . .
C101 C102 C146 C147 99.9(7) . .
C103 C102 C146 C147 -84.0(8) . .
C101 C102 C146 C151 -74.3(8) . .
C103 C102 C146 C151 101.7(7) . .
C151 C146 C147 F41 -178.6(6) . .
C102 C146 C147 F41 7.2(7) . .
C151 C146 C147 C148 0.0 . .
C102 C146 C147 C148 -174.1(6) . .
F41 C147 C148 F42 -3.0(6) . .
C146 C147 C148 F42 178.4(6) . .
F41 C147 C148 C149 178.7(6) . .
C146 C147 C148 C149 0.0 . .
F42 C148 C149 F43 1.6(7) . .
C147 C148 C149 F43 180.0(7) . .
F42 C148 C149 C150 -178.4(6) . .
C147 C148 C149 C150 0.0 . .
F43 C149 C150 F44 0.9(8) . .
C148 C149 C150 F44 -179.1(8) . .
F43 C149 C150 C151 -180.0(6) . .
C148 C149 C150 C151 0.0 . .
F44 C150 C151 F45 -3.8(9) . .
C149 C150 C151 F45 177.2(8) . .
F44 C150 C151 C146 179.1(8) . .
C149 C150 C151 C146 0.0 . .
C147 C146 C151 F45 -177.0(8) . .
C102 C146 C151 F45 -2.7(8) . .
C147 C146 C151 C150 0.0 . .
C102 C146 C151 C150 174.3(6) . .
C112 C111 C152 C153 -67.8(7) . .
C110 C111 C152 C153 110.2(6) . .
C112 C111 C152 C157 110.0(6) . .
C110 C111 C152 C157 -72.1(7) . .
C157 C152 C153 F31 178.0(6) . .
C111 C152 C153 F31 -4.2(6) . .
C157 C152 C153 C154 0.0 . .
C111 C152 C153 C154 177.8(5) . .
F31 C153 C154 F32 -0.3(6) . .
C152 C153 C154 F32 177.8(6) . .
F31 C153 C154 C155 -178.1(5) . .
C152 C153 C154 C155 0.0 . .
F32 C154 C155 F33 1.3(6) . .
C153 C154 C155 F33 179.1(5) . .
F32 C154 C155 C156 -177.8(5) . .
C153 C154 C155 C156 0.0 . .
F33 C155 C156 F34 1.6(6) . .
C154 C155 C156 F34 -179.2(5) . .
F33 C155 C156 C157 -179.1(5) . .
C154 C155 C156 C157 0.0 . .
F34 C156 C157 F35 1.3(6) . .
C155 C156 C157 F35 -177.9(5) . .
F34 C156 C157 C152 179.2(5) . .
C155 C156 C157 C152 0.0 . .
C153 C152 C157 F35 177.8(5) . .
C111 C152 C157 F35 0.1(6) . .
C153 C152 C157 C156 0.0 . .
C111 C152 C157 C156 -177.8(6) . .
C122 C121 C158 C159 -96.9(8) . .
C120 C121 C158 C159 80.2(9) . .
C122 C121 C158 C163 92.9(8) . .
C120 C121 C158 C163 -89.9(8) . .
C163 C158 C159 F40 178.8(9) . .
C121 C158 C159 F40 8.6(10) . .
C163 C158 C159 C160 0.0 . .
C121 C158 C159 C160 -170.1(7) . .
F40 C159 C160 F39 2.8(9) . .
C158 C159 C160 F39 -178.3(9) . .
F40 C159 C160 C161 -178.8(9) . .
C158 C159 C160 C161 0.0 . .
F39 C160 C161 F38 -3.9(9) . .
C159 C160 C161 F38 177.6(8) . .
F39 C160 C161 C162 178.4(9) . .
C159 C160 C161 C162 0.0 . .
F38 C161 C162 F37 -0.6(10) . .
C160 C161 C162 F37 177.0(10) . .
F38 C161 C162 C163 -177.6(8) . .
C160 C161 C162 C163 0.0 . .
F37 C162 C163 F36 1.9(9) . .
C161 C162 C163 F36 178.8(9) . .
F37 C162 C163 C158 -177.0(10) . .
C161 C162 C163 C158 0.0 . .
C159 C158 C163 F36 -178.8(9) . .
C121 C158 C163 F36 -8.7(9) . .
C159 C158 C163 C162 0.0 . .
C121 C158 C163 C162 170.1(7) . .
C167 N24 C164 C261 -179(3) . .
Co1 N24 C164 C261 0(3) . .
C167 N24 C164 C165 -1(3) . .
Co1 N24 C164 C165 178(2) . .
C261 C164 C165 C166 179(3) . .
N24 C164 C165 C166 2(3) . .
C164 C165 C166 C167 -2(3) . .
C164 N24 C167 C166 0(3) . .
Co1 N24 C167 C166 -179(2) . .
C164 N24 C167 C168 -172(2) . .
Co1 N24 C167 C168 9(4) . .
C165 C166 C167 N24 1(3) . .
C165 C166 C167 C168 173(2) . .
N24 C167 C168 C169 -13(3) . .
C166 C167 C168 C169 177(2) . .
C172 N27 C169 C168 -178.9(9) . .
Co1 N27 C169 C168 -1.5(14) . .
C172 N27 C169 C170 0.6(10) . .
Co1 N27 C169 C170 177.9(6) . .
C268 C168 C169 N27 -5(2) . .
C224 C168 C169 N27 169.6(12) . .
C167 C168 C169 N27 8.3(18) . .
C218 C168 C169 N27 -172.2(9) . .
C268 C168 C169 C170 175.4(18) . .
C224 C168 C169 C170 -10(2) . .
C167 C168 C169 C170 -171.0(14) . .
C218 C168 C169 C170 8.5(15) . .
N27 C169 C170 C171 -0.8(11) . .
C168 C169 C170 C171 178.6(10) . .
C169 C170 C171 C172 0.7(11) . .
C169 N27 C172 C173 179.2(8) . .
Co1 N27 C172 C173 1.8(12) . .
C169 N27 C172 C171 -0.1(10) . .
Co1 N27 C172 C171 -177.5(6) . .
C170 C171 C172 N27 -0.4(11) . .
C170 C171 C172 C173 -179.7(9) . .
N27 C172 C173 C174 1.4(14) . .
C171 C172 C173 C174 -179.4(9) . .
N27 C172 C173 C173 -179.0(8) . 2_655
C171 C172 C173 C173 0.2(13) . 2_655
C177 N26 C174 C173 -178.1(10) . .
Co1 N26 C174 C173 -1.4(14) . .
C177 N26 C174 C175 1.1(12) . .
Co1 N26 C174 C175 177.8(7) . .
C172 C173 C174 N26 -1.6(15) . .
C173 C173 C174 N26 178.8(8) 2_655 .
C172 C173 C174 C175 179.4(10) . .
C173 C173 C174 C175 -0.2(15) 2_655 .
N26 C174 C175 C176 -1.1(13) . .
C173 C174 C175 C176 178.0(11) . .
C174 C175 C176 C177 0.7(15) . .
C174 N26 C177 C178 176.6(11) . .
Co1 N26 C177 C178 -0.1(17) . .
C174 N26 C177 C176 -0.6(13) . .
Co1 N26 C177 C176 -177.3(8) . .
C175 C176 C177 N26 -0.1(15) . .
C175 C176 C177 C178 -177.3(12) . .
N26 C177 C178 C267 7(3) . .
C176 C177 C178 C267 -175.8(19) . .
N26 C177 C178 C188 -178.0(12) . .
C176 C177 C178 C188 -1(2) . .
N26 C177 C178 C179 -5(2) . .
C176 C177 C178 C179 171.5(15) . .
C182 N25 C179 C180 -2(3) . .
Co1 N25 C179 C180 -175(2) . .
C182 N25 C179 C178 170(2) . .
Co1 N25 C179 C178 -4(4) . .
C177 C178 C179 N25 7(3) . .
C188 C178 C179 N25 180(2) . .
C177 C178 C179 C180 178(2) . .
C188 C178 C179 C180 -10(3) . .
N25 C179 C180 C181 1(3) . .
C178 C179 C180 C181 -171(2) . .
C179 C180 C181 C182 0(3) . .
C179 N25 C182 C181 2(3) . .
Co1 N25 C182 C181 175.8(18) . .
C179 N25 C182 C266 -178(2) . .
Co1 N25 C182 C266 -3(3) . .
C180 C181 C182 N25 -1(3) . .
C180 C181 C182 C266 178(3) . .
C187 N28 C183 C184 -0.3(14) . .
Co1 N28 C183 C184 175.1(8) . .
N28 C183 C184 C185 0.8(18) . .
C183 C184 C185 C186 0.3(19) . .
C184 C185 C186 C187 -1.7(17) . .
C183 N28 C187 C186 -1.1(13) . .
Co1 N28 C187 C186 -176.5(7) . .
C185 C186 C187 N28 2.2(15) . .
C267 C178 C188 C189 98.0(16) . .
C177 C178 C188 C189 -77.3(12) . .
C179 C178 C188 C189 110.7(16) . .
C267 C178 C188 C193 -84.1(16) . .
C177 C178 C188 C193 100.6(12) . .
C179 C178 C188 C193 -71.4(16) . .
C193 C188 C189 F5 179.9(10) . .
C178 C188 C189 F5 -2.2(12) . .
C193 C188 C189 C190 0.0 . .
C178 C188 C189 C190 177.9(9) . .
F5 C189 C190 F4 0.7(12) . .
C188 C189 C190 F4 -179.4(14) . .
F5 C189 C190 C191 -179.9(10) . .
C188 C189 C190 C191 0.0 . .
F4 C190 C191 F3 -1.8(12) . .
C189 C190 C191 F3 178.8(10) . .
F4 C190 C191 C192 179.4(14) . .
C189 C190 C191 C192 0.0 . .
F3 C191 C192 F2 0.9(11) . .
C190 C191 C192 F2 179.7(9) . .
F3 C191 C192 C193 -178.9(9) . .
C190 C191 C192 C193 0.0 . .
F2 C192 C193 F1 2.0(10) . .
C191 C192 C193 F1 -178.2(11) . .
F2 C192 C193 C188 -179.8(9) . .
C191 C192 C193 C188 0.0 . .
C189 C188 C193 F1 178.1(11) . .
C178 C188 C193 F1 0.2(11) . .
C189 C188 C193 C192 0.0 . .
C178 C188 C193 C192 -177.9(9) . .
C198 N30 C194 C195 0.0 . .
Co1 N30 C194 C195 -173.6(10) . .
N30 C194 C195 C196 0.0 . .
C194 C195 C196 C197 0.0 . .
C195 C196 C197 C198 0.0 . .
C196 C197 C198 N30 0.0 . .
C194 N30 C198 C197 0.0 . .
Co1 N30 C198 C197 173.1(11) . .
C203 N29 C199 C200 0.0 . .
Co1 N29 C199 C200 172.8(12) . .
N29 C199 C200 C201 0.0 . .
C199 C200 C201 C202 0.0 . .
C200 C201 C202 C203 0.0 . .
C201 C202 C203 N29 0.0 . .
C199 N29 C203 C202 0.0 . .
Co1 N29 C203 C202 -172.0(13) . .
C97 C96 N31 C93 -176.2(8) . .
C95 C96 N31 C93 -0.5(10) . .
C97 C96 N31 Co5 6.1(12) . .
C95 C96 N31 Co5 -178.1(6) . .
C92B C93 N31 C96 -165.1(15) . .
C94 C93 N31 C96 1.0(12) . .
C92A C93 N31 C96 167.3(12) . .
C92B C93 N31 Co5 13(2) . .
C94 C93 N31 Co5 178.6(7) . .
C92A C93 N31 Co5 -15.1(16) . .
C179 N25 Co1 N27 -166(2) . .
C182 N25 Co1 N27 21(5) . .
C179 N25 Co1 N26 -1(3) . .
C182 N25 Co1 N26 -174(2) . .
C179 N25 Co1 N33 175(3) . .
C182 N25 Co1 N33 2(2) . .
C179 N25 Co1 N28 88(2) . .
C182 N25 Co1 N28 -85(2) . .
C179 N25 Co1 N29 -101(2) . .
C182 N25 Co1 N29 86(2) . .
C167 N24 Co1 N27 -1(3) . .
C164 N24 Co1 N27 180(2) . .
C167 N24 Co1 N26 169(3) . .
C164 N24 Co1 N26 -10(6) . .
C167 N24 Co1 N28 -92(3) . .
C164 N24 Co1 N28 89(2) . .
C167 N24 Co1 N30 92(3) . .
C164 N24 Co1 N30 -87(2) . .
C167 N24 Co1 N32 -179(3) . .
C164 N24 Co1 N32 1(2) . .
C172 N27 Co1 N25 161(3) . .
C169 N27 Co1 N25 -16(4) . .
C172 N27 Co1 N24 174.2(12) . .
C169 N27 Co1 N24 -2.7(13) . .
C172 N27 Co1 N26 -3.5(7) . .
C169 N27 Co1 N26 179.6(7) . .
C172 N27 Co1 N33 179.5(11) . .
C169 N27 Co1 N33 2.6(11) . .
C172 N27 Co1 N28 -92.0(7) . .
C169 N27 Co1 N28 91.1(7) . .
C172 N27 Co1 N30 78.8(8) . .
C169 N27 Co1 N30 -98.1(8) . .
C172 N27 Co1 N29 94.8(8) . .
C169 N27 Co1 N29 -82.1(9) . .
C177 N26 Co1 N25 3.5(13) . .
C174 N26 Co1 N25 -172.5(11) . .
C177 N26 Co1 N24 9(5) . .
C174 N26 Co1 N24 -167(4) . .
C177 N26 Co1 N27 179.3(9) . .
C174 N26 Co1 N27 3.3(8) . .
C177 N26 Co1 N28 -90.7(9) . .
C174 N26 Co1 N28 93.3(8) . .
C177 N26 Co1 N30 87.9(10) . .
C174 N26 Co1 N30 -88.2(9) . .
C177 N26 Co1 N32 -2.4(11) . .
C174 N26 Co1 N32 -178.4(10) . .
C177 N26 Co1 N29 97.0(10) . .
C174 N26 Co1 N29 -79.0(9) . .
C19 N12 Co2 N13 -0.4(6) . .
C16 N12 Co2 N13 177.4(7) . .
C19 N12 Co2 N15 -179.9(6) . .
C16 N12 Co2 N15 -2.1(7) . .
C19 N12 Co2 N17 90.9(6) . .
C16 N12 Co2 N17 -91.3(7) . .
C19 N12 Co2 N16 -91.0(6) . .
C16 N12 Co2 N16 86.8(7) . .
C4 N13 Co2 N12 178.3(8) . .
C1 N13 Co2 N12 1.0(6) . .
C4 N13 Co2 N14 -1.5(8) . .
C1 N13 Co2 N14 -178.8(6) . .
C4 N13 Co2 N17 87.9(8) . .
C1 N13 Co2 N17 -89.4(6) . .
C4 N13 Co2 N16 -90.4(8) . .
C1 N13 Co2 N16 92.3(6) . .
C9 N14 Co2 N13 177.6(8) . .
C6 N14 Co2 N13 3.0(8) . .
C9 N14 Co2 N15 -2.9(8) . .
C6 N14 Co2 N15 -177.4(8) . .
C9 N14 Co2 N17 86.2(8) . .
C6 N14 Co2 N17 -88.3(8) . .
C9 N14 Co2 N16 -91.7(8) . .
C6 N14 Co2 N16 93.8(8) . .
C11 N15 Co2 N12 -178.5(7) . .
C14 N15 Co2 N12 3.4(7) . .
C11 N15 Co2 N14 1.4(7) . .
C14 N15 Co2 N14 -176.8(7) . .
C11 N15 Co2 N17 -87.9(7) . .
C14 N15 Co2 N17 94.0(7) . .
C11 N15 Co2 N16 90.2(7) . .
C14 N15 Co2 N16 -88.0(7) . .
C23 N19 Co3 N18 -167.5(9) . .
C20 N19 Co3 N18 0.1(7) . .
C23 N19 Co3 N20 13.8(9) . .
C20 N19 Co3 N20 -178.6(7) . .
C23 N19 Co3 N23 -73.2(9) . .
C20 N19 Co3 N23 94.4(7) . .
C23 N19 Co3 N22 103.3(9) . .
C20 N19 Co3 N22 -89.1(8) . .
C37 N18 Co3 N19 -3.7(7) . .
C34 N18 Co3 N19 -173.6(9) . .
C37 N18 Co3 N21 175.7(7) . .
C34 N18 Co3 N21 5.8(8) . .
C37 N18 Co3 N23 -92.7(7) . .
C34 N18 Co3 N23 97.4(8) . .
C37 N18 Co3 N22 87.2(8) . .
C34 N18 Co3 N22 -82.8(9) . .
C28 N20 Co3 N19 171.3(7) . .
C25 N20 Co3 N19 -7.2(8) . .
C28 N20 Co3 N21 -7.9(8) . .
C25 N20 Co3 N21 173.6(7) . .
C28 N20 Co3 N23 -99.2(7) . .
C25 N20 Co3 N23 82.3(7) . .
C28 N20 Co3 N22 80.6(8) . .
C25 N20 Co3 N22 -98.0(8) . .
C30 N21 Co3 N18 -173.2(7) . .
C32 N21 Co3 N18 -0.9(7) . .
C30 N21 Co3 N20 5.5(7) . .
C32 N21 Co3 N20 177.8(7) . .
C30 N21 Co3 N23 92.6(7) . .
C32 N21 Co3 N23 -95.1(7) . .
C30 N21 Co3 N22 -83.9(7) . .
C32 N21 Co3 N22 88.4(7) . .
C57 C58 F28 C234 140(2) . .
C59 C58 F28 C234 -38(3) . .
C125 N7 Co4 N6 -3.9(5) . .
C122 N7 Co4 N6 -178.2(7) . .
C125 N7 Co4 N8 176.3(5) . .
C122 N7 Co4 N8 2.0(7) . .
C125 N7 Co4 N11 86.0(6) . .
C122 N7 Co4 N11 -88.3(7) . .
C125 N7 Co4 N10 -94.0(6) . .
C122 N7 Co4 N10 91.7(7) . .
C107 N6 Co4 N7 3.7(5) . .
C110 N6 Co4 N7 177.5(7) . .
C107 N6 Co4 N9 -176.1(5) . .
C110 N6 Co4 N9 -2.3(7) . .
C107 N6 Co4 N11 -86.3(5) . .
C110 N6 Co4 N11 87.5(7) . .
C107 N6 Co4 N10 94.9(5) . .
C110 N6 Co4 N10 -91.3(7) . .
C115 N9 Co4 N6 -178.8(6) . .
C112 N9 Co4 N6 1.1(6) . .
C115 N9 Co4 N8 1.0(6) . .
C112 N9 Co4 N8 -179.1(6) . .
C115 N9 Co4 N11 91.3(6) . .
C112 N9 Co4 N11 -88.8(6) . .
C115 N9 Co4 N10 -88.6(6) . .
C112 N9 Co4 N10 91.3(6) . .
C117 N8 Co4 N7 179.2(6) . .
C120 N8 Co4 N7 0.7(6) . .
C117 N8 Co4 N9 -1.0(6) . .
C120 N8 Co4 N9 -179.5(6) . .
C117 N8 Co4 N11 -90.9(6) . .
C120 N8 Co4 N11 90.6(6) . .
C117 N8 Co4 N10 87.9(6) . .
C120 N8 Co4 N10 -90.6(6) . .
C103 N2 Co5 N1 176.4(8) . .
C106 N2 Co5 N1 -0.7(6) . .
C103 N2 Co5 N3 -3.4(7) . .
C106 N2 Co5 N3 179.5(6) . .
C103 N2 Co5 N4 -93.3(7) . .
C106 N2 Co5 N4 89.6(6) . .
C103 N2 Co5 N5 86.1(7) . .
C106 N2 Co5 N5 -91.0(6) . .
C88 N1 Co5 N2 -0.4(7) . .
C91 N1 Co5 N2 -175.1(10) . .
C88 N1 Co5 N31 -179.8(7) . .
C91 N1 Co5 N31 5.5(10) . .
C88 N1 Co5 N4 -89.9(7) . .
C91 N1 Co5 N4 95.4(10) . .
C88 N1 Co5 N5 90.4(7) . .
C91 N1 Co5 N5 -84.3(10) . .
C96 N31 Co5 N1 175.3(7) . .
C93 N31 Co5 N1 -1.9(9) . .
C96 N31 Co5 N3 -4.7(7) . .
C93 N31 Co5 N3 178.1(8) . .
C96 N31 Co5 N4 85.1(7) . .
C93 N31 Co5 N4 -92.1(9) . .
C96 N31 Co5 N5 -94.3(7) . .
C93 N31 Co5 N5 88.5(9) . .
C98 N3 Co5 N2 -179.8(6) . .
C101 N3 Co5 N2 6.0(6) . .
C98 N3 Co5 N31 -0.3(6) . .
C101 N3 Co5 N31 -174.5(6) . .
C98 N3 Co5 N4 -90.2(6) . .
C101 N3 Co5 N4 95.6(6) . .
C98 N3 Co5 N5 89.4(6) . .
C101 N3 Co5 N5 -84.8(6) . .
N31 C93 C92B C204 172.6(12) . .
C94 C93 C92B C204 8(2) . .
N31 C93 C92B C91 -22(2) . .
C94 C93 C92B C91 173.2(12) . .
N1 C91 C92B C93 23(2) . .
C90 C91 C92B C93 -171.6(14) . .
N1 C91 C92B C204 -171.7(12) . .
C90 C91 C92B C204 -6(3) . .
F46 C205 C204 C208 174.9(13) . .
C206 C205 C204 C208 0.0 . .
F46 C205 C204 C92B -14.6(15) . .
C206 C205 C204 C92B 170.6(13) . .
C93 C92B C204 C208 105.5(17) . .
C91 C92B C204 C208 -59.2(18) . .
C93 C92B C204 C205 -65(2) . .
C91 C92B C204 C205 130.1(13) . .
C205 C204 C208 F55 172.7(15) . .
C92B C204 C208 F55 2.0(16) . .
C205 C204 C208 C209 0.0 . .
C92B C204 C208 C209 -170.7(13) . .
F55 C208 C209 F49 4.4(16) . .
C204 C208 C209 F49 177.5(17) . .
F55 C208 C209 C207 -173.1(14) . .
C204 C208 C209 C207 0.0 . .
F49 C209 C207 F48 -1.9(16) . .
C208 C209 C207 F48 175.7(14) . .
F49 C209 C207 C206 -177.6(16) . .
C208 C209 C207 C206 0.0 . .
F48 C207 C206 F47 2.8(15) . .
C209 C207 C206 F47 178.6(13) . .
F48 C207 C206 C205 -175.8(14) . .
C209 C207 C206 C205 0.0 . .
F46 C205 C206 F47 6.4(13) . .
C204 C205 C206 F47 -178.6(13) . .
F46 C205 C206 C207 -175.0(12) . .
C204 C205 C206 C207 0.0 . .
N1 C91 C92A C210 163.1(15) . .
C90 C91 C92A C210 8(4) . .
N1 C91 C92A C93 -38(3) . .
C90 C91 C92A C93 167.3(17) . .
N31 C93 C92A C91 40(3) . .
C94 C93 C92A C91 -158.4(18) . .
N31 C93 C92A C210 -160.4(13) . .
C94 C93 C92A C210 1(3) . .
C91 C92A C210 C211 -115(2) . .
C93 C92A C210 C211 83.8(18) . .
C91 C92A C210 C215 58(3) . .
C93 C92A C210 C215 -103.1(17) . .
C215 C210 C211 F53 179.0(19) . .
C92A C210 C211 F53 -8(2) . .
C215 C210 C211 C212 0.0 . .
C92A C210 C211 C212 173.2(18) . .
F53 C211 C212 F52 -1(2) . .
C210 C211 C212 F52 178.2(19) . .
F53 C211 C212 C213 -179.0(18) . .
C210 C211 C212 C213 0.0 . .
F52 C212 C213 F54 4.4(19) . .
C211 C212 C213 F54 -177.4(19) . .
F52 C212 C213 C214 -178.2(19) . .
C211 C212 C213 C214 0.0 . .
F54 C213 C214 F51 0.9(18) . .
C212 C213 C214 F51 -176.4(18) . .
F54 C213 C214 C215 177.3(19) . .
C212 C213 C214 C215 0.0 . .
F51 C214 C215 F50 -4(2) . .
C213 C214 C215 F50 179.3(17) . .
F51 C214 C215 C210 176.2(19) . .
C213 C214 C215 C210 0.0 . .
C211 C210 C215 F50 -179.3(17) . .
C92A C210 C215 F50 8(2) . .
C211 C210 C215 C214 0.0 . .
C92A C210 C215 C214 -173.1(18) . .
N21 C32 C217 C216 3.0(11) . .
C33 C32 C217 C216 -172.1(9) . .
C32 C217 C216 C30 -1.4(12) . .
N21 C30 C216 C217 -0.7(12) . .
C29 C30 C216 C217 175.4(10) . .
C169 C168 C218 C219 95.8(12) . .
C169 C168 C218 C223 -91.7(12) . .
C223 C218 C219 F59 -175(2) . .
C168 C218 C219 F59 -3(2) . .
C223 C218 C219 C220 0.0 . .
C168 C218 C219 C220 172.2(14) . .
F59 C219 C220 F65 -5.3(19) . .
C218 C219 C220 F65 179(2) . .
F59 C219 C220 C221 175(2) . .
C218 C219 C220 C221 0.0 . .
F65 C220 C221 F57 -2.4(19) . .
C219 C220 C221 F57 177.0(17) . .
F65 C220 C221 C222 -179(2) . .
C219 C220 C221 C222 0.0 . .
F57 C221 C222 F58 0.6(19) . .
C220 C221 C222 F58 177.6(17) . .
F57 C221 C222 C223 -177.0(17) . .
C220 C221 C222 C223 0.0 . .
F58 C222 C223 F56 1.8(17) . .
C221 C222 C223 F56 179.4(17) . .
F58 C222 C223 C218 -177.6(17) . .
C221 C222 C223 C218 0.0 . .
C219 C218 C223 F56 -179.4(18) . .
C168 C218 C223 F56 7.9(17) . .
C219 C218 C223 C222 0.0 . .
C168 C218 C223 C222 -172.8(13) . .
C169 C168 C224 C225 79.4(14) . .
C169 C168 C224 C229 -100.1(15) . .
C168 C224 C225 F62 -2.0(14) . .
C229 C224 C225 F62 177.5(15) . .
C168 C224 C225 C226 -179.5(13) . .
C229 C224 C225 C226 0.0 . .
F62 C225 C226 F60 1.5(16) . .
C224 C225 C226 F60 179.0(16) . .
F62 C225 C226 C227 -177.5(15) . .
C224 C225 C226 C227 0.0 . .
F60 C226 C227 F61 0.2(16) . .
C225 C226 C227 F61 179.1(14) . .
F60 C226 C227 C228 -179.0(15) . .
C225 C226 C227 C228 0.0 . .
F61 C227 C228 F63 -4.6(17) . .
C226 C227 C228 F63 174.5(16) . .
F61 C227 C228 C229 -179.1(15) . .
C226 C227 C228 C229 0.0 . .
F63 C228 C229 F64 3.1(16) . .
C227 C228 C229 F64 177.5(15) . .
F63 C228 C229 C224 -174.4(16) . .
C227 C228 C229 C224 0.0 . .
C168 C224 C229 F64 2.1(17) . .
C225 C224 C229 F64 -177.4(16) . .
C168 C224 C229 C228 179.5(14) . .
C225 C224 C229 C228 0.0 . .
C233 C232 C231 C230 -174(2) . .
C231 C232 C233 C234 -152(2) . .
C232 C233 C234 F28 -42(10) . .
C58 F28 C234 C233 91(10) . .
C235 C236 C237 C238 179(4) . .
C236 C237 C238 C239 164(4) . .
C250 C251 C252 C253 -163(4) . .
C251 C252 C253 C254 169(4) . .
C248 C247 C246 C245 -28(23) . .
C246 C247 C248 C249 -9(22) . .
C34 C33 C255 C256 118.6(14) . .
C32 C33 C255 C256 -81.6(15) . .
C34 C33 C255 C260 -58.6(17) . .
C32 C33 C255 C260 101.2(12) . .
C260 C255 C256 F68 -178.8(19) . .
C33 C255 C256 F68 4.1(19) . .
C260 C255 C256 C257 0.0 . .
C33 C255 C256 C257 -177.1(18) . .
F68 C256 C257 F67 5(2) . .
C255 C256 C257 F67 -174(2) . .
F68 C256 C257 C258 178.8(18) . .
C255 C256 C257 C258 0.0 . .
F67 C257 C258 F66 0(2) . .
C256 C257 C258 F66 -174(2) . .
F67 C257 C258 C259 174(2) . .
C256 C257 C258 C259 0.0 . .
F66 C258 C259 F69 -4(2) . .
C257 C258 C259 F69 -178.8(19) . .
F66 C258 C259 C260 174.5(19) . .
C257 C258 C259 C260 0.0 . .
F69 C259 C260 F70 -18(3) . .
C258 C259 C260 F70 163(2) . .
F69 C259 C260 C255 179(2) . .
C258 C259 C260 C255 0.0 . .
C256 C255 C260 F70 -161(3) . .
C33 C255 C260 F70 16(2) . .
C256 C255 C260 C259 0.0 . .
C33 C255 C260 C259 177.2(18) . .
C268 C264 C265 C266 1(2) . .
N25 C182 C266 N33 2(3) . .
C181 C182 C266 N33 -177(3) . .
N25 C182 C266 C265 -179(3) . .
C181 C182 C266 C265 2(5) . .
C264 C265 C266 N33 -2(3) . .
C264 C265 C266 C182 179(3) . .
C267 C263 C262 C261 2(2) . .
N24 C164 C261 N32 -3(3) . .
C165 C164 C261 N32 -179(3) . .
N24 C164 C261 C262 179(3) . .
C165 C164 C261 C262 3(6) . .
C263 C262 C261 C164 178(3) . .
C263 C262 C261 N32 0(2) . .
C177 C178 C267 N32 -9(3) . .
C188 C178 C267 N32 175.7(17) . .
C177 C178 C267 C263 -178(2) . .
C188 C178 C267 C263 7(3) . .
C262 C263 C267 C178 167(3) . .
C262 C263 C267 N32 -3(2) . .
C169 C168 C268 N33 8(3) . .
C169 C168 C268 C264 178(2) . .
C265 C264 C268 C168 -170(3) . .
C265 C264 C268 N33 0(2) . .
C164 C261 N32 C267 179(2) . .
C262 C261 N32 C267 -2(2) . .
C164 C261 N32 Co1 4(3) . .
C262 C261 N32 Co1 -177.5(15) . .
C178 C267 N32 C261 -169(2) . .
C263 C267 N32 C261 3(2) . .
C178 C267 N32 Co1 6(3) . .
C263 C267 N32 Co1 177.5(19) . .
C182 C266 N33 C268 -178(2) . .
C265 C266 N33 C268 3(3) . .
C182 C266 N33 Co1 -1(3) . .
C265 C266 N33 Co1 -179.9(17) . .
C168 C268 N33 C266 171(2) . .
C264 C268 N33 C266 -2(3) . .
C168 C268 N33 Co1 -6(4) . .
C264 C268 N33 Co1 -179(2) . .
C23 C24 C76 C77 58.5(11) . .
C25 C24 C76 C77 -121.1(9) . .
C23 C24 C76 C81 -115.9(9) . .
C25 C24 C76 C81 64.6(10) . .
C81 C76 C77 F10 -177.5(9) . .
C24 C76 C77 F10 8.2(10) . .
C81 C76 C77 C78 0.0 . .
C24 C76 C77 C78 -174.3(8) . .
F10 C77 C78 F9 -4.7(9) . .
C76 C77 C78 F9 177.7(8) . .
F10 C77 C78 C79 177.6(9) . .
C76 C77 C78 C79 0.0 . .
F9 C78 C79 F8 3.0(9) . .
C77 C78 C79 F8 -179.2(8) . .
F9 C78 C79 C80 -177.8(8) . .
C77 C78 C79 C80 0.0 . .
F8 C79 C80 F7 -0.5(10) . .
C78 C79 C80 F7 -179.7(10) . .
F8 C79 C80 C81 179.2(8) . .
C78 C79 C80 C81 0.0 . .
F7 C80 C81 F6 -4.8(11) . .
C79 C80 C81 F6 175.6(10) . .
F7 C80 C81 C76 179.7(10) . .
C79 C80 C81 C76 0.0 . .
C77 C76 C81 F6 -175.4(10) . .
C24 C76 C81 F6 -1.0(10) . .
C77 C76 C81 C80 0.0 . .
C24 C76 C81 C80 174.4(8) . .
C281 C282 C283 C284 -41(33) . .
C283 C282 C281 C280 -137(18) . .
